data_4105011
loop_
_publ_author_name
'Yasuhiro Ohki'
'Motosuke Imada'
'Ayuro Murata'
'Yusuke Sunada'
'Shun Ohta'
'Masaru Honda'
'Takahiro Sasamori'
'Norihiro Tokitoh'
'Motomi Katada'
'Kazuyuki Tatsumi'

_publ_section_title
;
 Synthesis, Structures, and Electronic Properties of [8Fe-7S] Cluster
 Complexes Modeling the Nitrogenase P-Cluster
;
_journal_name_full 'Journal of the American Chemical Society'
_journal_page_first 13168
_journal_page_last 13178
_journal_paper_doi 10.1021/ja9055036
_journal_volume 131
_journal_year 2009
_chemical_formula_moiety 'C66 H150 Fe8 N6 O3 S9 Si8 '
_chemical_formula_sum 'C66 H150 Fe8 N6 O3 S9 Si8'
_chemical_formula_weight 2035.95
_space_group_IT_number 41
_symmetry_cell_setting orthorhombic
_symmetry_Int_Tables_number 41
_symmetry_space_group_name_Hall 'A 2 -2ab'
_symmetry_space_group_name_H-M 'A b a 2'
_cell_angle_alpha 90.0000
_cell_angle_beta 90.0000
_cell_angle_gamma 90.0000
_cell_formula_units_Z 8
_cell_length_a 26.522(9)
_cell_length_b 28.749(10)
_cell_length_c 26.062(9)
_cell_measurement_reflns_used 9306
_cell_measurement_temperature 143.1
_cell_measurement_theta_max 27.5
_cell_measurement_theta_min 3.1
_cell_volume 19872(12)
_computing_cell_refinement CrystalClear
_computing_data_collection CrystalClear
_computing_data_reduction CrystalStructure
_computing_publication_material 'CrystalStructure 3.8'
_computing_structure_refinement CRYSTALS
_computing_structure_solution SIR97
_diffrn_detector_area_resol_mean 7.31
_diffrn_measured_fraction_theta_full 0.963
_diffrn_measured_fraction_theta_max 0.963
_diffrn_measurement_device_type 'Rigaku Saturn'
_diffrn_measurement_method \w
_diffrn_radiation_type 'Mo K\a'
_diffrn_radiation_wavelength 0.71070
_diffrn_reflns_av_R_equivalents 0.059
_diffrn_reflns_limit_h_max 33
_diffrn_reflns_limit_h_min -34
_diffrn_reflns_limit_k_max 27
_diffrn_reflns_limit_k_min -35
_diffrn_reflns_limit_l_max 23
_diffrn_reflns_limit_l_min -33
_diffrn_reflns_number 65124
_diffrn_reflns_theta_full 27.48
_diffrn_reflns_theta_max 27.48
_exptl_absorpt_coefficient_mu 1.458
_exptl_absorpt_correction_T_max 0.971
_exptl_absorpt_correction_T_min 0.845
_exptl_absorpt_correction_type multi-scan
_exptl_absorpt_process_details 'Jacobson, R. (1998) Private communication'
_exptl_crystal_colour black
_exptl_crystal_density_diffrn 1.361
_exptl_crystal_description plate
_exptl_crystal_F_000 8608.00
_exptl_crystal_size_max 0.10
_exptl_crystal_size_mid 0.05
_exptl_crystal_size_min 0.02
_refine_diff_density_max 1.13
_refine_diff_density_min -0.67
_refine_ls_extinction_method none
_refine_ls_goodness_of_fit_ref 0.987
_refine_ls_hydrogen_treatment refall
_refine_ls_number_parameters 1002
_refine_ls_number_reflns 11224
_refine_ls_R_factor_gt 0.0577
_refine_ls_shift/su_max 0.0000
_refine_ls_structure_factor_coef Fsqd
_refine_ls_weighting_details 'w = 1/[0.0018Fo^2^ + 1.0000\s(Fo^2^)]/(4Fo^2^)'
_refine_ls_weighting_scheme calc
_refine_ls_wR_factor_ref 0.1594
_reflns_number_gt 9367
_reflns_number_total 11224
_reflns_threshold_expression F^2^>2.0\s(F^2^)
_cod_data_source_file ja9055036_si_002_02.cif
_cod_data_source_block '_Fe8S7(SC6H4-p-Me)2'
_cod_original_cell_volume 19871(12)
_cod_original_sg_symbol_Hall 'A 2 -2ac'
_cod_original_formula_sum 'C66 H150 Fe8 N6 O3 S9 Si8 '
_cod_database_code 4105011

loop_
_symmetry_equiv_pos_site_id
_symmetry_equiv_pos_as_xyz
1 +X,+Y,+Z
2 1/2-X,1/2+Y,+Z
3 1/2+X,1/2-Y,+Z
4 -X,-Y,+Z
5 +X,1/2+Y,1/2+Z
6 1/2-X,+Y,1/2+Z
7 1/2+X,-Y,1/2+Z
8 -X,1/2-Y,1/2+Z

loop_
_atom_site_label
_atom_site_type_symbol
_atom_site_fract_x
_atom_site_fract_y
_atom_site_fract_z
_atom_site_U_iso_or_equiv
_atom_site_adp_type
_atom_site_occupancy
_atom_site_symmetry_multiplicity
_atom_site_calc_flag
_atom_site_refinement_flags
Fe(1) Fe 0.19294(4) 0.15061(4) 0.50986(7) 0.0237(2) Uani 1.00 1 d .
Fe(2) Fe 0.17488(4) 0.24569(4) 0.49704(7) 0.0208(2) Uani 1.00 1 d .
Fe(3) Fe 0.17650(4) 0.19010(4) 0.41338(7) 0.0204(2) Uani 1.00 1 d .
Fe(4) Fe 0.10090(4) 0.18689(4) 0.47865(7) 0.0237(2) Uani 1.00 1 d .
Fe(5) Fe 0.17522(5) 0.36194(4) 0.33511(7) 0.0260(2) Uani 1.00 1 d .
Fe(6) Fe 0.16814(4) 0.26582(4) 0.35120(7) 0.0212(2) Uani 1.00 1 d .
Fe(7) Fe 0.17259(4) 0.32182(4) 0.43367(7) 0.0208(2) Uani 1.00 1 d .
Fe(8) Fe 0.09102(5) 0.31945(4) 0.37651(7) 0.0252(2) Uani 1.00 1 d .
S(1) S 0.11862(7) 0.25415(7) 0.42690(9) 0.0213(4) Uani 1.00 1 d .
S(2) S 0.24182(7) 0.20325(7) 0.46920(9) 0.0236(4) Uani 1.00 1 d .
S(4) S 0.14092(8) 0.12350(7) 0.44641(10) 0.0266(4) Uani 1.00 1 d .
S(3) S 0.13940(8) 0.19729(7) 0.55667(9) 0.0245(4) Uani 1.00 1 d .
S(5) S 0.23311(8) 0.31382(7) 0.37205(10) 0.0256(4) Uani 1.00 1 d .
S(7) S 0.12925(9) 0.38588(7) 0.40521(10) 0.0290(5) Uani 1.00 1 d .
S(6) S 0.12243(8) 0.31009(7) 0.29605(9) 0.0275(5) Uani 1.00 1 d .
S(8) S 0.01558(8) 0.19270(8) 0.47246(12) 0.0365(6) Uani 1.00 1 d .
S(9) S 0.00630(9) 0.31409(10) 0.39022(12) 0.0424(6) Uani 1.00 1 d .
Si(1) Si 0.25433(11) 0.05888(9) 0.51006(12) 0.0387(7) Uani 1.00 1 d .
Si(2) Si 0.22745(10) 0.10568(8) 0.61269(11) 0.0316(6) Uani 1.00 1 d .
Si(3) Si 0.24939(9) 0.32486(8) 0.53324(10) 0.0253(5) Uani 1.00 1 d .
Si(4) Si 0.13766(9) 0.33912(8) 0.54988(10) 0.0261(5) Uani 1.00 1 d .
Si(5) Si 0.24266(12) 0.44944(9) 0.31861(12) 0.0404(7) Uani 1.00 1 d .
Si(6) Si 0.18709(12) 0.40729(9) 0.22749(11) 0.0359(6) Uani 1.00 1 d .
Si(7) Si 0.24632(9) 0.19365(8) 0.30871(10) 0.0263(5) Uani 1.00 1 d .
Si(8) Si 0.13550(9) 0.16985(8) 0.30177(11) 0.0275(5) Uani 1.00 1 d .
O(2) O -0.1131(6) 0.3018(9) 0.4975(7) 0.196(9) Uani 1.00 1 d .
O(1) O -0.0683(5) 0.1907(5) 0.2909(4) 0.128(5) Uani 1.00 1 d .
O(118) O 0.0629(17) -0.0144(18) 0.2375(11) 0.406(14) Uiso 1.00 1 d .
N(1) N 0.2319(2) 0.1046(2) 0.5467(2) 0.0314(19) Uani 1.00 1 d .
N(2) N 0.1868(2) 0.3159(2) 0.5120(2) 0.0186(14) Uani 1.00 1 d .
N(3) N 0.2016(3) 0.4102(2) 0.2928(3) 0.039(2) Uani 1.00 1 d .
N(4) N 0.1853(2) 0.1971(2) 0.3356(2) 0.0244(16) Uani 1.00 1 d .
N(5) N 0.0118(3) 0.2094(3) 0.6754(3) 0.046(2) Uani 1.00 1 d .
N(6) N 0.0000 0.5000 0.4578(4) 0.039(3) Uani 1.00 2 d S
N(7) N 0.0000 0.0000 0.3924(4) 0.037(3) Uani 1.00 2 d S
C(1) C 0.2693(4) 0.0774(3) 0.4429(3) 0.048(3) Uani 1.00 1 d .
C(2) C 0.3157(5) 0.0335(4) 0.5340(5) 0.072(4) Uani 1.00 1 d .
C(3) C 0.2072(5) 0.0108(3) 0.5095(5) 0.069(4) Uani 1.00 1 d .
C(4) C 0.2411(3) 0.1653(3) 0.6386(3) 0.035(2) Uani 1.00 1 d .
C(5) C 0.2726(4) 0.0661(3) 0.6456(3) 0.046(3) Uani 1.00 1 d .
C(6) C 0.1628(4) 0.0868(4) 0.6340(4) 0.049(3) Uani 1.00 1 d .
C(7) C 0.2974(3) 0.3207(3) 0.4824(3) 0.040(2) Uani 1.00 1 d .
C(8) C 0.2574(3) 0.3850(3) 0.5600(3) 0.035(2) Uani 1.00 1 d .
C(9) C 0.2673(3) 0.2805(3) 0.5828(3) 0.035(2) Uani 1.00 1 d .
C(10) C 0.0739(3) 0.3169(3) 0.5308(3) 0.033(2) Uani 1.00 1 d .
C(11) C 0.1343(3) 0.4042(3) 0.5459(4) 0.040(2) Uani 1.00 1 d .
C(12) C 0.1467(3) 0.3239(3) 0.6188(3) 0.034(2) Uani 1.00 1 d .
C(13) C 0.2084(10) 0.5103(8) 0.3179(9) 0.049(5) Uiso 0.50 1 d P
C(14) C 0.3063(15) 0.4350(14) 0.2843(15) 0.090(10) Uiso 0.50 1 d P
C(15) C 0.2634(9) 0.4359(7) 0.3877(8) 0.037(5) Uiso 0.50 1 d P
C(16) C 0.1173(4) 0.4106(3) 0.2155(3) 0.046(2) Uani 1.00 1 d .
C(17) C 0.2123(4) 0.3522(3) 0.1993(4) 0.048(3) Uani 1.00 1 d .
C(18) C 0.2137(5) 0.4562(3) 0.1888(4) 0.056(3) Uani 1.00 1 d .
C(19) C 0.2540(3) 0.2384(3) 0.2569(3) 0.034(2) Uani 1.00 1 d .
C(20) C 0.2580(3) 0.1356(3) 0.2809(3) 0.038(2) Uani 1.00 1 d .
C(21) C 0.2989(3) 0.2026(3) 0.3556(3) 0.035(2) Uani 1.00 1 d .
C(22) C 0.0717(3) 0.1892(3) 0.3245(3) 0.032(2) Uani 1.00 1 d .
C(23) C 0.1378(3) 0.1850(3) 0.2318(3) 0.040(2) Uani 1.00 1 d .
C(24) C 0.1369(4) 0.1050(3) 0.3066(3) 0.041(2) Uani 1.00 1 d .
C(25) C -0.0111(3) 0.1444(3) 0.5049(3) 0.033(2) Uani 1.00 1 d .
C(30) C 0.0157(3) 0.1074(3) 0.5251(3) 0.037(2) Uani 1.00 1 d .
C(29) C -0.0083(4) 0.0712(3) 0.5496(4) 0.048(3) Uani 1.00 1 d .
C(28) C -0.0599(4) 0.0692(3) 0.5545(4) 0.045(2) Uani 1.00 1 d .
C(27) C -0.0867(4) 0.1043(4) 0.5335(5) 0.064(3) Uani 1.00 1 d .
C(26) C -0.0626(3) 0.1425(3) 0.5081(5) 0.052(3) Uani 1.00 1 d .
C(31) C -0.0861(5) 0.0285(4) 0.5821(5) 0.064(4) Uani 1.00 1 d .
C(32) C -0.0195(3) 0.3590(3) 0.3521(3) 0.035(2) Uani 1.00 1 d .
C(37) C 0.0088(3) 0.3915(3) 0.3251(4) 0.046(2) Uani 1.00 1 d .
C(36) C -0.0131(4) 0.4247(4) 0.2946(3) 0.046(2) Uani 1.00 1 d .
C(35) C -0.0651(4) 0.4283(3) 0.2917(4) 0.046(2) Uani 1.00 1 d .
C(34) C -0.0943(4) 0.3965(4) 0.3188(5) 0.062(3) Uani 1.00 1 d .
C(33) C -0.0719(3) 0.3629(3) 0.3473(5) 0.051(3) Uani 1.00 1 d .
C(38) C -0.0878(6) 0.4661(4) 0.2563(6) 0.079(4) Uani 1.00 1 d .
C(39) C 0.0269(5) 0.1688(5) 0.6414(5) 0.074(4) Uani 1.00 1 d .
C(40) C 0.0199(6) 0.1213(4) 0.6681(5) 0.071(4) Uani 1.00 1 d .
C(41) C 0.0224(5) 0.2523(4) 0.6438(5) 0.068(4) Uani 1.00 1 d .
C(42) C 0.0108(5) 0.2983(4) 0.6746(6) 0.069(4) Uani 1.00 1 d .
C(43) C 0.0454(6) 0.2075(6) 0.7248(4) 0.087(5) Uani 1.00 1 d .
C(44) C 0.1011(5) 0.2120(6) 0.7127(5) 0.081(5) Uani 1.00 1 d .
C(45) C -0.0385(5) 0.2042(6) 0.6935(4) 0.079(4) Uani 1.00 1 d .
C(46) C -0.0799(5) 0.2074(5) 0.6477(6) 0.078(5) Uani 1.00 1 d .
C(66) C 0.2472(8) 0.4425(7) 0.3886(7) 0.031(4) Uiso 0.50 1 d P
C(48) C -0.0541(9) 0.5109(8) 0.4549(10) 0.062(7) Uani 0.50 1 d P
C(49) C -0.0841(7) 0.4867(6) 0.4144(7) 0.106(6) Uani 1.00 1 d .
C(50) C 0.0076(10) 0.4482(8) 0.4667(15) 0.088(10) Uani 0.50 1 d P
C(67) C 0.2279(11) 0.5104(9) 0.3091(10) 0.055(6) Uiso 0.50 1 d P
C(52) C -0.0221(7) 0.4229(6) 0.5037(12) 0.170(10) Uani 1.00 1 d .
C(53) C 0.0018(4) 0.0433(3) 0.3575(4) 0.048(3) Uani 1.00 1 d .
C(54) C 0.0034(5) 0.0878(4) 0.3843(5) 0.067(4) Uani 1.00 1 d .
C(55) C -0.0447(4) 0.0019(5) 0.4270(4) 0.066(4) Uani 1.00 1 d .
C(56) C -0.0952(4) 0.0067(5) 0.4000(7) 0.084(5) Uani 1.00 1 d .
C(57) C -0.1253(8) 0.1604(10) 0.3455(10) 0.147(11) Uani 1.00 1 d .
C(58) C -0.1004(9) 0.1927(8) 0.3730(8) 0.112(8) Uani 1.00 1 d .
C(59) C -0.0650(6) 0.2151(7) 0.3369(6) 0.099(6) Uani 1.00 1 d .
C(60) C -0.1197(10) 0.1697(8) 0.2908(8) 0.156(10) Uani 1.00 1 d .
C(61) C -0.0640(5) 0.2919(5) 0.5215(4) 0.061(3) Uani 1.00 1 d .
C(62) C -0.0634(3) 0.3145(3) 0.5708(3) 0.037(2) Uani 1.00 1 d .
C(63) C -0.1100(6) 0.3356(6) 0.5782(5) 0.084(5) Uani 1.00 1 d .
C(64) C -0.1381(6) 0.3350(7) 0.5315(7) 0.100(6) Uani 1.00 1 d .
C(65) C 0.3054(12) 0.4581(12) 0.2869(13) 0.072(8) Uiso 0.50 1 d P
C(47) C -0.0332(10) 0.4846(9) 0.4112(8) 0.060(7) Uani 0.50 1 d P
C(51) C -0.0213(10) 0.4721(10) 0.5042(9) 0.065(7) Uani 0.50 1 d P
C(119) C 0.0877(14) 0.0141(10) 0.193(2) 0.406(14) Uiso 1.00 1 d .
C(120) C 0.0789(17) -0.012(2) 0.1424(14) 0.406(14) Uiso 1.00 1 d .
C(121) C 0.0486(16) -0.0574(15) 0.1551(17) 0.406(14) Uiso 1.00 1 d .
C(122) C 0.0387(14) -0.0586(13) 0.2138(19) 0.406(14) Uiso 1.00 1 d .
H(1) H 0.2571 0.0358 0.6502 0.056 Uiso 1.00 1 c R
H(2) H 0.2813 0.0789 0.6789 0.056 Uiso 1.00 1 c R
H(3) H 0.3028 0.0630 0.6250 0.056 Uiso 1.00 1 c R
H(4) H 0.2396 0.0736 0.4216 0.057 Uiso 1.00 1 c R
H(5) H 0.2965 0.0584 0.4295 0.057 Uiso 1.00 1 c R
H(6) H 0.2795 0.1099 0.4429 0.057 Uiso 1.00 1 c R
H(7) H 0.3357 0.0574 0.5487 0.086 Uiso 1.00 1 c R
H(8) H 0.3090 0.0103 0.5591 0.086 Uiso 1.00 1 c R
H(9) H 0.3334 0.0199 0.5060 0.086 Uiso 1.00 1 c R
H(10) H 0.2139 -0.0102 0.5379 0.083 Uiso 1.00 1 c R
H(11) H 0.2098 -0.0062 0.4774 0.083 Uiso 1.00 1 c R
H(12) H 0.1736 0.0236 0.5129 0.083 Uiso 1.00 1 c R
H(13) H 0.2769 0.1681 0.6456 0.042 Uiso 1.00 1 c R
H(14) H 0.2223 0.1700 0.6701 0.042 Uiso 1.00 1 c R
H(15) H 0.2312 0.1885 0.6136 0.042 Uiso 1.00 1 c R
H(16) H 0.1409 0.1137 0.6363 0.058 Uiso 1.00 1 c R
H(17) H 0.1651 0.0720 0.6673 0.059 Uiso 1.00 1 c R
H(18) H 0.1491 0.0649 0.6093 0.059 Uiso 1.00 1 c R
H(19) H 0.3091 0.2888 0.4796 0.048 Uiso 1.00 1 c R
H(20) H 0.3257 0.3408 0.4907 0.048 Uiso 1.00 1 c R
H(21) H 0.2829 0.3304 0.4499 0.048 Uiso 1.00 1 c R
H(22) H 0.2674 0.4060 0.5327 0.042 Uiso 1.00 1 c R
H(23) H 0.2832 0.3846 0.5864 0.042 Uiso 1.00 1 c R
H(24) H 0.2258 0.3954 0.5747 0.042 Uiso 1.00 1 c R
H(25) H 0.2589 0.2922 0.6166 0.042 Uiso 1.00 1 c R
H(26) H 0.3033 0.2746 0.5809 0.042 Uiso 1.00 1 c R
H(27) H 0.2490 0.2518 0.5764 0.042 Uiso 1.00 1 c R
H(28) H 0.0595 0.3372 0.5049 0.040 Uiso 1.00 1 c R
H(29) H 0.0520 0.3162 0.5606 0.040 Uiso 1.00 1 c R
H(30) H 0.0771 0.2857 0.5169 0.040 Uiso 1.00 1 c R
H(31) H 0.1553 0.4178 0.5724 0.048 Uiso 1.00 1 c R
H(32) H 0.0997 0.4142 0.5506 0.048 Uiso 1.00 1 c R
H(33) H 0.1462 0.4143 0.5125 0.048 Uiso 1.00 1 c R
H(34) H 0.1300 0.2946 0.6261 0.040 Uiso 1.00 1 c R
H(35) H 0.1324 0.3481 0.6402 0.041 Uiso 1.00 1 c R
H(36) H 0.1824 0.3209 0.6261 0.040 Uiso 1.00 1 c R
H(37) H 0.1032 0.3794 0.2156 0.055 Uiso 1.00 1 c R
H(38) H 0.1112 0.4250 0.1824 0.055 Uiso 1.00 1 c R
H(39) H 0.1015 0.4289 0.2422 0.055 Uiso 1.00 1 c R
H(40) H 0.2463 0.3574 0.1869 0.057 Uiso 1.00 1 c R
H(41) H 0.1910 0.3425 0.1711 0.057 Uiso 1.00 1 c R
H(42) H 0.2128 0.3282 0.2254 0.057 Uiso 1.00 1 c R
H(43) H 0.1896 0.4816 0.1878 0.067 Uiso 1.00 1 c R
H(44) H 0.2204 0.4456 0.1542 0.067 Uiso 1.00 1 c R
H(45) H 0.2448 0.4669 0.2044 0.067 Uiso 1.00 1 c R
H(46) H 0.2438 0.2251 0.2243 0.040 Uiso 1.00 1 c R
H(47) H 0.2890 0.2479 0.2551 0.041 Uiso 1.00 1 c R
H(48) H 0.2330 0.2651 0.2646 0.041 Uiso 1.00 1 c R
H(49) H 0.2725 0.1154 0.3068 0.046 Uiso 1.00 1 c R
H(50) H 0.2813 0.1384 0.2523 0.046 Uiso 1.00 1 c R
H(51) H 0.2265 0.1225 0.2689 0.046 Uiso 1.00 1 c R
H(52) H 0.3074 0.2354 0.3573 0.043 Uiso 1.00 1 c R
H(53) H 0.3283 0.1851 0.3446 0.043 Uiso 1.00 1 c R
H(54) H 0.2885 0.1919 0.3893 0.043 Uiso 1.00 1 c R
H(55) H 0.0670 0.2218 0.3160 0.038 Uiso 1.00 1 c R
H(58) H 0.1181 0.2128 0.2257 0.048 Uiso 1.00 1 c R
H(59) H 0.1240 0.1595 0.2119 0.048 Uiso 1.00 1 c R
H(60) H 0.1725 0.1904 0.2216 0.048 Uiso 1.00 1 c R
H(61) H 0.1569 0.0924 0.2788 0.049 Uiso 1.00 1 c R
H(62) H 0.1028 0.0929 0.3046 0.049 Uiso 1.00 1 c R
H(63) H 0.1518 0.0960 0.3392 0.049 Uiso 1.00 1 c R
H(64) H 0.0521 0.1069 0.5219 0.044 Uiso 1.00 1 c R
H(65) H 0.0119 0.0463 0.5640 0.058 Uiso 1.00 1 c R
H(66) H -0.1232 0.1037 0.5356 0.076 Uiso 1.00 1 c R
H(67) H -0.0828 0.1671 0.4932 0.063 Uiso 1.00 1 c R
H(68) H 0.0453 0.3907 0.3281 0.055 Uiso 1.00 1 c R
H(69) H 0.0080 0.4458 0.2750 0.056 Uiso 1.00 1 c R
H(70) H -0.1308 0.3985 0.3174 0.074 Uiso 1.00 1 c R
H(71) H -0.0930 0.3406 0.3651 0.061 Uiso 1.00 1 c R
H(72) H -0.0936 0.0041 0.5576 0.077 Uiso 1.00 1 c R
H(73) H -0.1172 0.0394 0.5977 0.077 Uiso 1.00 1 c R
H(74) H -0.0640 0.0164 0.6086 0.077 Uiso 1.00 1 c R
H(75) H -0.0924 0.4946 0.2757 0.094 Uiso 1.00 1 c R
H(76) H -0.1201 0.4556 0.2433 0.094 Uiso 1.00 1 c R
H(77) H -0.0651 0.4718 0.2278 0.094 Uiso 1.00 1 c R
H(78) H 0.0621 0.1723 0.6320 0.089 Uiso 1.00 1 c R
H(79) H 0.0063 0.1694 0.6106 0.089 Uiso 1.00 1 c R
H(80) H 0.0015 0.2516 0.6132 0.082 Uiso 1.00 1 c R
H(81) H 0.0577 0.2523 0.6339 0.082 Uiso 1.00 1 c R
H(82) H 0.0358 0.2329 0.7473 0.105 Uiso 1.00 1 c R
H(83) H 0.0397 0.1782 0.7422 0.105 Uiso 1.00 1 c R
H(84) H -0.0454 0.2287 0.7182 0.095 Uiso 1.00 1 c R
H(85) H -0.0416 0.1742 0.7101 0.095 Uiso 1.00 1 c R
H(86) H 0.0507 0.1130 0.6860 0.086 Uiso 1.00 1 c R
H(87) H 0.0124 0.0977 0.6426 0.086 Uiso 1.00 1 c R
H(88) H -0.0076 0.1232 0.6924 0.086 Uiso 1.00 1 c R
H(89) H -0.0240 0.3073 0.6690 0.083 Uiso 1.00 1 c R
H(90) H 0.0329 0.3229 0.6629 0.083 Uiso 1.00 1 c R
H(91) H 0.0163 0.2928 0.7109 0.083 Uiso 1.00 1 c R
H(92) H 0.1152 0.1813 0.7071 0.098 Uiso 1.00 1 c R
H(93) H 0.1182 0.2269 0.7412 0.098 Uiso 1.00 1 c R
H(94) H 0.1054 0.2306 0.6820 0.098 Uiso 1.00 1 c R
H(95) H -0.0903 0.2394 0.6432 0.094 Uiso 1.00 1 c R
H(96) H -0.1090 0.1885 0.6564 0.094 Uiso 1.00 1 c R
H(97) H -0.0651 0.1960 0.6160 0.094 Uiso 1.00 1 c R
H(99) H 0.0459 0.1708 0.3078 0.038 Uiso 1.00 1 c R
H(100) H 0.0693 0.1852 0.3614 0.038 Uiso 1.00 1 c R
H(108) H 0.0317 0.0410 0.3363 0.058 Uiso 1.00 1 c R
H(109) H -0.0279 0.0430 0.3359 0.058 Uiso 1.00 1 c R
H(110) H -0.0307 0.0988 0.3901 0.081 Uiso 1.00 1 c R
H(111) H 0.0217 0.1103 0.3637 0.081 Uiso 1.00 1 c R
H(112) H 0.0203 0.0840 0.4171 0.081 Uiso 1.00 1 c R
H(113) H -0.0454 -0.0264 0.4471 0.079 Uiso 1.00 1 c R
H(114) H -0.0406 0.0284 0.4496 0.079 Uiso 1.00 1 c R
H(115) H -0.1032 0.0394 0.3957 0.101 Uiso 1.00 1 c R
H(116) H -0.1212 -0.0081 0.4205 0.101 Uiso 1.00 1 c R
H(117) H -0.0935 -0.0081 0.3666 0.101 Uiso 1.00 1 c R
H(123) H 0.070 0.0492 0.191 0.406 Uiso 1.00 1 c R
H(124) H 0.1287 0.0176 0.200 0.406 Uiso 1.00 1 c R
H(125) H 0.116 -0.022 0.125 0.406 Uiso 1.00 1 c R
H(126) H 0.057 0.010 0.1155 0.406 Uiso 1.00 1 c R
H(127) H 0.071 -0.0885 0.143 0.406 Uiso 1.00 1 c R
H(128) H 0.012 -0.057 0.134 0.406 Uiso 1.00 1 c R
H(129) H 0.056 -0.0903 0.231 0.406 Uiso 1.00 1 c R
H(130) H -0.0024 -0.059 0.222 0.406 Uiso 1.00 1 c R
H(132) H -0.0598 0.2586 0.5257 0.074 Uiso 1.00 1 c R
H(133) H -0.0371 0.3040 0.5002 0.074 Uiso 1.00 1 c R
H(134) H -0.0575 0.2916 0.5976 0.045 Uiso 1.00 1 c R
H(135) H -0.0369 0.3377 0.5717 0.045 Uiso 1.00 1 c R
H(136) H -0.1285 0.3188 0.6044 0.100 Uiso 1.00 1 c R
H(137) H -0.1050 0.3675 0.5890 0.100 Uiso 1.00 1 c R
H(138) H -0.1382 0.3657 0.5161 0.120 Uiso 1.00 1 c R
H(139) H -0.1725 0.3253 0.5381 0.119 Uiso 1.00 1 c R
H(140) H -0.1117 0.1299 0.3534 0.176 Uiso 1.00 1 c R
H(141) H -0.1608 0.1613 0.3546 0.176 Uiso 1.00 1 c R
H(142) H -0.1238 0.2155 0.3867 0.134 Uiso 1.00 1 c R
H(143) H -0.0820 0.1782 0.4009 0.134 Uiso 1.00 1 c R
H(144) H -0.0308 0.2136 0.3502 0.119 Uiso 1.00 1 c R
H(145) H -0.0743 0.2474 0.3316 0.119 Uiso 1.00 1 c R
H(146) H -0.1450 0.1912 0.2783 0.187 Uiso 1.00 1 c R
H(147) H -0.1209 0.1413 0.2708 0.187 Uiso 1.00 1 c R

loop_
_atom_site_aniso_label
_atom_site_aniso_U_11
_atom_site_aniso_U_22
_atom_site_aniso_U_33
_atom_site_aniso_U_12
_atom_site_aniso_U_13
_atom_site_aniso_U_23
Fe(1) 0.0261(5) 0.0220(5) 0.0231(5) 0.0023(4) 0.0001(4) 0.0016(4)
Fe(2) 0.0223(5) 0.0207(5) 0.0195(5) -0.0000(4) 0.0009(4) 0.0007(4)
Fe(3) 0.0207(5) 0.0212(5) 0.0193(5) 0.0002(4) -0.0007(4) -0.0003(4)
Fe(4) 0.0211(5) 0.0237(5) 0.0263(6) -0.0011(4) 0.0038(4) 0.0019(4)
Fe(5) 0.0365(6) 0.0222(5) 0.0193(5) -0.0056(4) -0.0003(4) 0.0008(4)
Fe(6) 0.0233(5) 0.0203(5) 0.0200(5) -0.0018(4) -0.0002(4) -0.0002(4)
Fe(7) 0.0225(5) 0.0219(5) 0.0181(5) -0.0014(4) 0.0019(4) 0.0012(4)
Fe(8) 0.0234(5) 0.0263(5) 0.0257(6) 0.0011(4) -0.0013(4) 0.0039(4)
S(1) 0.0204(8) 0.0210(8) 0.0225(8) -0.0000(7) 0.0003(7) 0.0018(6)
S(2) 0.0193(9) 0.0283(9) 0.0232(9) 0.0002(7) 0.0009(7) -0.0011(8)
S(4) 0.0307(10) 0.0225(9) 0.0267(10) -0.0015(8) -0.0009(7) -0.0013(8)
S(3) 0.0284(10) 0.0254(9) 0.0198(9) 0.0025(7) 0.0045(7) 0.0027(7)
S(5) 0.0229(9) 0.0293(9) 0.0245(9) -0.0059(7) 0.0035(7) -0.0033(8)
S(7) 0.0405(11) 0.0220(9) 0.0247(10) 0.0034(8) 0.0012(8) 0.0020(8)
S(6) 0.0332(11) 0.0280(9) 0.0212(9) -0.0029(8) -0.0047(8) 0.0030(7)
S(8) 0.0219(10) 0.0343(11) 0.0532(14) 0.0019(8) 0.0052(9) 0.0091(10)
S(9) 0.0229(10) 0.0489(14) 0.0553(15) 0.0009(9) -0.0000(10) 0.0189(11)
Si(1) 0.0559(16) 0.0282(12) 0.0320(13) 0.0184(11) 0.0024(12) 0.0016(10)
Si(2) 0.0425(14) 0.0265(11) 0.0258(11) 0.0030(10) -0.0010(10) 0.0045(9)
Si(3) 0.0252(10) 0.0283(10) 0.0223(10) -0.0042(9) -0.0033(8) -0.0011(9)
Si(4) 0.0307(11) 0.0263(10) 0.0213(11) 0.0024(9) 0.0041(9) -0.0021(9)
Si(5) 0.0525(17) 0.0320(12) 0.0367(14) -0.0174(12) -0.0042(12) 0.0038(11)
Si(6) 0.0595(17) 0.0267(11) 0.0216(11) -0.0070(11) 0.0041(11) 0.0008(9)
Si(7) 0.0249(11) 0.0303(11) 0.0237(11) 0.0052(9) 0.0012(8) -0.0005(9)
Si(8) 0.0319(12) 0.0276(11) 0.0232(11) -0.0050(9) -0.0021(9) -0.0046(9)
O(2) 0.095(12) 0.34(2) 0.151(15) 0.011(15) 0.001(11) -0.074(18)
O(1) 0.162(13) 0.162(12) 0.059(6) -0.100(10) 0.044(7) -0.031(7)
N(1) 0.039(4) 0.030(3) 0.026(3) 0.004(3) -0.002(3) -0.000(2)
N(2) 0.024(3) 0.015(2) 0.018(3) -0.003(2) -0.002(2) -0.003(2)
N(3) 0.061(5) 0.031(3) 0.026(3) -0.009(3) -0.002(3) 0.004(3)
N(4) 0.030(3) 0.029(3) 0.014(3) 0.003(2) 0.000(2) -0.003(2)
N(5) 0.040(4) 0.071(6) 0.027(3) -0.011(4) 0.008(3) -0.006(4)
N(6) 0.034(6) 0.041(6) 0.044(6) 0.013(4) 0.0000 0.0000
N(7) 0.039(6) 0.038(6) 0.035(5) -0.009(4) 0.0000 0.0000
C(1) 0.061(7) 0.044(5) 0.038(5) 0.013(5) 0.013(5) 0.004(4)
C(2) 0.084(10) 0.066(8) 0.066(8) 0.048(7) -0.000(7) 0.005(6)
C(3) 0.103(11) 0.032(5) 0.073(8) 0.003(6) 0.008(8) -0.018(5)
C(4) 0.047(6) 0.028(4) 0.030(4) 0.000(3) -0.002(4) -0.003(3)
C(5) 0.066(7) 0.039(5) 0.034(5) -0.003(4) -0.011(4) 0.006(4)
C(6) 0.050(6) 0.059(6) 0.037(5) -0.001(5) 0.009(4) 0.011(5)
C(7) 0.029(4) 0.054(5) 0.035(5) -0.012(4) 0.000(3) -0.001(4)
C(8) 0.040(5) 0.037(4) 0.028(4) -0.012(3) 0.002(3) -0.005(3)
C(9) 0.029(4) 0.038(4) 0.037(4) -0.004(3) -0.005(3) 0.002(4)
C(10) 0.037(4) 0.035(4) 0.027(4) 0.013(3) 0.009(3) 0.009(3)
C(11) 0.043(5) 0.034(4) 0.042(5) 0.005(4) 0.006(4) 0.003(4)
C(12) 0.048(5) 0.039(4) 0.014(3) -0.006(4) 0.011(3) -0.001(3)
C(16) 0.064(7) 0.037(5) 0.037(5) 0.005(4) 0.001(4) 0.006(4)
C(17) 0.076(8) 0.031(4) 0.036(5) 0.005(4) 0.012(5) 0.003(4)
C(18) 0.082(9) 0.040(5) 0.047(6) -0.014(5) -0.001(6) 0.016(4)
C(19) 0.032(4) 0.040(4) 0.029(4) 0.001(4) 0.004(3) -0.002(3)
C(20) 0.038(5) 0.040(5) 0.037(5) 0.004(4) 0.000(4) -0.002(4)
C(21) 0.015(3) 0.049(5) 0.043(5) 0.005(3) 0.007(3) -0.008(4)
C(22) 0.028(4) 0.027(4) 0.041(5) -0.006(3) -0.005(3) -0.005(3)
C(23) 0.036(5) 0.054(6) 0.029(4) -0.002(4) -0.002(3) -0.009(4)
C(24) 0.060(6) 0.039(5) 0.023(4) -0.011(4) 0.008(4) -0.014(3)
C(25) 0.026(4) 0.040(4) 0.033(4) 0.000(3) 0.003(3) 0.004(4)
C(30) 0.038(5) 0.039(5) 0.033(4) -0.004(4) 0.003(3) 0.013(3)
C(29) 0.049(6) 0.031(5) 0.064(7) -0.003(4) 0.014(5) -0.002(4)
C(28) 0.044(5) 0.049(5) 0.041(5) -0.017(4) 0.023(4) -0.011(4)
C(27) 0.028(5) 0.051(6) 0.111(10) -0.001(4) 0.027(6) 0.026(6)
C(26) 0.025(4) 0.049(5) 0.083(8) 0.003(4) 0.019(5) 0.025(5)
C(31) 0.070(8) 0.053(7) 0.070(8) -0.013(6) 0.025(6) 0.013(6)
C(32) 0.034(4) 0.041(4) 0.030(4) -0.002(3) -0.006(3) -0.005(3)
C(37) 0.030(5) 0.046(5) 0.062(6) 0.011(4) -0.008(4) 0.005(5)
C(36) 0.054(6) 0.054(6) 0.031(5) 0.006(5) -0.001(4) 0.013(4)
C(35) 0.045(5) 0.038(5) 0.055(6) 0.009(4) -0.014(5) -0.003(4)
C(34) 0.052(7) 0.053(6) 0.080(8) 0.022(5) -0.033(6) -0.019(6)
C(33) 0.030(5) 0.046(5) 0.077(8) 0.010(4) -0.023(5) 0.002(5)
C(38) 0.092(11) 0.059(7) 0.086(10) 0.019(7) -0.043(8) -0.001(7)
C(39) 0.065(9) 0.112(11) 0.045(6) 0.016(8) -0.000(6) 0.000(7)
C(40) 0.086(10) 0.074(8) 0.055(7) -0.005(7) -0.003(7) 0.010(7)
C(41) 0.063(8) 0.085(9) 0.056(7) -0.012(7) 0.005(6) 0.026(7)
C(42) 0.060(8) 0.074(8) 0.074(8) -0.013(6) -0.014(7) 0.020(7)
C(43) 0.108(12) 0.131(14) 0.023(5) -0.034(11) -0.018(6) 0.017(7)
C(44) 0.057(8) 0.116(13) 0.070(9) -0.016(8) -0.012(7) 0.021(9)
C(45) 0.066(9) 0.127(13) 0.044(7) -0.036(9) 0.010(6) -0.019(8)
C(46) 0.046(7) 0.073(9) 0.115(13) -0.007(6) -0.011(8) 0.007(9)
C(48) 0.056(14) 0.051(13) 0.079(17) 0.020(11) -0.028(12) -0.005(12)
C(49) 0.085(12) 0.105(13) 0.128(15) 0.011(10) -0.062(11) -0.033(11)
C(50) 0.049(15) 0.034(12) 0.18(3) 0.025(10) 0.002(18) 0.033(17)
C(52) 0.083(12) 0.081(11) 0.34(3) -0.008(9) -0.037(18) 0.135(18)
C(53) 0.067(7) 0.029(4) 0.049(6) -0.020(4) 0.005(5) -0.001(4)
C(54) 0.061(7) 0.040(6) 0.102(10) -0.009(5) 0.015(7) -0.011(6)
C(55) 0.053(7) 0.081(9) 0.063(7) 0.014(6) 0.022(6) 0.034(7)
C(56) 0.036(6) 0.077(9) 0.140(15) -0.004(6) 0.013(7) 0.023(10)
C(57) 0.085(15) 0.20(2) 0.16(2) -0.008(16) 0.065(15) 0.05(2)
C(58) 0.119(18) 0.139(19) 0.078(12) 0.047(14) 0.019(12) 0.007(12)
C(59) 0.059(9) 0.155(17) 0.084(11) -0.012(10) 0.020(8) -0.045(12)
C(60) 0.20(2) 0.15(2) 0.116(17) -0.12(2) -0.061(17) 0.049(15)
C(61) 0.056(7) 0.087(9) 0.041(6) 0.003(6) 0.014(5) -0.005(6)
C(62) 0.029(4) 0.062(6) 0.020(4) 0.017(4) -0.004(3) 0.002(4)
C(63) 0.069(9) 0.118(13) 0.064(8) 0.030(9) 0.002(7) -0.023(9)
C(64) 0.069(10) 0.135(15) 0.094(12) 0.039(10) -0.039(9) -0.058(11)
C(47) 0.066(15) 0.086(17) 0.029(10) -0.010(13) -0.014(10) -0.024(11)
C(51) 0.057(14) 0.10(2) 0.042(12) -0.014(13) -0.001(11) 0.029(13)

loop_
_atom_type_symbol
_atom_type_description
_atom_type_scat_dispersion_real
_atom_type_scat_dispersion_imag
_atom_type_scat_source
C C 0.003 0.002
;
International Tables for Crystallography
(1992, Vol. C, Tables 4.2.6.8 and 6.1.1.4)
;
H H 0.000 0.000
;
International Tables for Crystallography
(1992, Vol. C, Table 6.1.1.4)
;
N N 0.006 0.003
;
International Tables for Crystallography
(1992, Vol. C, Tables 4.2.6.8 and 6.1.1.4)
;
O O 0.011 0.006
;
International Tables for Crystallography
(1992, Vol. C, Tables 4.2.6.8 and 6.1.1.4)
;
Fe Fe 0.346 0.844
;
International Tables for Crystallography
(1992, Vol. C, Tables 4.2.6.8 and 6.1.1.4)
;
S S 0.125 0.123
;
International Tables for Crystallography
(1992, Vol. C, Tables 4.2.6.8 and 6.1.1.4)
;
Si Si 0.082 0.070
;
International Tables for Crystallography
(1992, Vol. C, Tables 4.2.6.8 and 6.1.1.4)
;

loop_
_geom_angle_atom_site_label_1
_geom_angle_atom_site_label_2
_geom_angle_atom_site_label_3
_geom_angle
_geom_angle_publ_flag
_geom_angle_site_symmetry_1
_geom_angle_site_symmetry_3
Fe(2) Fe(1) Fe(3) 57.87(5) yes . .
Fe(2) Fe(1) Fe(4) 56.42(4) yes . .
Fe(2) Fe(1) S(2) 52.16(6) yes . .
Fe(2) Fe(1) S(4) 98.24(7) yes . .
Fe(2) Fe(1) S(3) 52.26(6) yes . .
Fe(2) Fe(1) N(1) 145.0(2) yes . .
Fe(3) Fe(1) Fe(4) 56.38(5) yes . .
Fe(3) Fe(1) S(2) 52.73(6) yes . .
Fe(3) Fe(1) S(4) 52.72(7) yes . .
Fe(3) Fe(1) S(3) 98.26(7) yes . .
Fe(3) Fe(1) N(1) 144.0(2) yes . .
Fe(4) Fe(1) S(2) 96.64(7) yes . .
Fe(4) Fe(1) S(4) 52.17(6) yes . .
Fe(4) Fe(1) S(3) 52.72(6) yes . .
Fe(4) Fe(1) N(1) 150.7(2) yes . .
S(2) Fe(1) S(4) 103.60(10) yes . .
S(2) Fe(1) S(3) 102.25(8) yes . .
S(2) Fe(1) N(1) 112.6(2) yes . .
S(4) Fe(1) S(3) 102.08(8) yes . .
S(4) Fe(1) N(1) 116.6(2) yes . .
S(3) Fe(1) N(1) 117.7(2) yes . .
Fe(1) Fe(2) Fe(3) 61.03(5) yes . .
Fe(1) Fe(2) Fe(4) 61.43(4) yes . .
Fe(1) Fe(2) Fe(7) 148.89(8) yes . .
Fe(1) Fe(2) S(1) 107.47(7) yes . .
Fe(1) Fe(2) S(2) 51.64(6) yes . .
Fe(1) Fe(2) S(3) 52.75(6) yes . .
Fe(1) Fe(2) N(2) 154.24(19) yes . .
Fe(3) Fe(2) Fe(4) 59.05(5) yes . .
Fe(3) Fe(2) Fe(7) 89.22(7) yes . .
Fe(3) Fe(2) S(1) 56.58(6) yes . .
Fe(3) Fe(2) S(2) 54.05(6) yes . .
Fe(3) Fe(2) S(3) 101.23(7) yes . .
Fe(3) Fe(2) N(2) 136.3(2) yes . .
Fe(4) Fe(2) Fe(7) 112.71(6) yes . .
Fe(4) Fe(2) S(1) 57.11(6) yes . .
Fe(4) Fe(2) S(2) 100.33(7) yes . .
Fe(4) Fe(2) S(3) 55.04(7) yes . .
Fe(4) Fe(2) N(2) 140.34(18) yes . .
Fe(7) Fe(2) S(1) 55.96(6) yes . .
Fe(7) Fe(2) S(2) 104.68(8) yes . .
Fe(7) Fe(2) S(3) 152.26(7) yes . .
Fe(7) Fe(2) N(2) 48.85(19) yes . .
S(1) Fe(2) S(2) 107.48(10) yes . .
S(1) Fe(2) S(3) 109.09(8) yes . .
S(1) Fe(2) N(2) 98.08(19) yes . .
S(2) Fe(2) S(3) 102.21(8) yes . .
S(2) Fe(2) N(2) 117.55(18) yes . .
S(3) Fe(2) N(2) 121.7(2) yes . .
Fe(1) Fe(3) Fe(2) 61.10(5) yes . .
Fe(1) Fe(3) Fe(4) 61.49(5) yes . .
Fe(1) Fe(3) Fe(6) 150.86(7) yes . .
Fe(1) Fe(3) S(1) 106.07(8) yes . .
Fe(1) Fe(3) S(2) 51.54(6) yes . .
Fe(1) Fe(3) S(4) 52.35(7) yes . .
Fe(1) Fe(3) N(4) 155.8(2) yes . .
Fe(2) Fe(3) Fe(4) 59.15(5) yes . .
Fe(2) Fe(3) Fe(6) 90.35(5) yes . .
Fe(2) Fe(3) S(1) 54.79(6) yes . .
Fe(2) Fe(3) S(2) 53.35(6) yes . .
Fe(2) Fe(3) S(4) 100.58(9) yes . .
Fe(2) Fe(3) N(4) 137.82(19) yes . .
Fe(4) Fe(3) Fe(6) 110.53(5) yes . .
Fe(4) Fe(3) S(1) 56.62(6) yes . .
Fe(4) Fe(3) S(2) 99.86(9) yes . .
Fe(4) Fe(3) S(4) 54.31(6) yes . .
Fe(4) Fe(3) N(4) 136.9(2) yes . .
Fe(6) Fe(3) S(1) 55.07(6) yes . .
Fe(6) Fe(3) S(2) 107.89(7) yes . .
Fe(6) Fe(3) S(4) 148.68(8) yes . .
Fe(6) Fe(3) N(4) 48.89(19) yes . .
S(1) Fe(3) S(2) 105.13(9) yes . .
S(1) Fe(3) S(4) 108.54(8) yes . .
S(1) Fe(3) N(4) 98.1(2) yes . .
S(2) Fe(3) S(4) 102.10(10) yes . .
S(2) Fe(3) N(4) 121.6(2) yes . .
S(4) Fe(3) N(4) 119.9(2) yes . .
Fe(1) Fe(4) Fe(2) 62.15(4) yes . .
Fe(1) Fe(4) Fe(3) 62.13(5) yes . .
Fe(1) Fe(4) S(1) 107.14(6) yes . .
Fe(1) Fe(4) S(4) 52.83(7) yes . .
Fe(1) Fe(4) S(3) 53.00(6) yes . .
Fe(1) Fe(4) S(8) 157.37(9) yes . .
Fe(2) Fe(4) Fe(3) 61.80(5) yes . .
Fe(2) Fe(4) S(1) 55.96(6) yes . .
Fe(2) Fe(4) S(4) 103.55(7) yes . .
Fe(2) Fe(4) S(3) 54.81(7) yes . .
Fe(2) Fe(4) S(8) 134.98(8) yes . .
Fe(3) Fe(4) S(1) 57.32(6) yes . .
Fe(3) Fe(4) S(4) 55.43(6) yes . .
Fe(3) Fe(4) S(3) 103.25(7) yes . .
Fe(3) Fe(4) S(8) 135.21(11) yes . .
S(1) Fe(4) S(4) 110.28(10) yes . .
S(1) Fe(4) S(3) 107.78(8) yes . .
S(1) Fe(4) S(8) 95.49(9) yes . .
S(4) Fe(4) S(3) 102.97(9) yes . .
S(4) Fe(4) S(8) 119.85(10) yes . .
S(3) Fe(4) S(8) 119.73(11) yes . .
Fe(6) Fe(5) Fe(8) 56.74(4) yes . .
Fe(6) Fe(5) S(5) 51.93(6) yes . .
Fe(6) Fe(5) S(7) 98.09(8) yes . .
Fe(6) Fe(5) S(6) 51.83(6) yes . .
Fe(6) Fe(5) N(3) 146.1(2) yes . .
Fe(8) Fe(5) S(5) 96.38(7) yes . .
Fe(8) Fe(5) S(7) 52.73(6) yes . .
Fe(8) Fe(5) S(6) 52.45(7) yes . .
Fe(8) Fe(5) N(3) 147.6(2) yes . .
S(5) Fe(5) S(7) 101.71(11) yes . .
S(5) Fe(5) S(6) 101.83(8) yes . .
S(5) Fe(5) N(3) 116.0(2) yes . .
S(7) Fe(5) S(6) 102.95(9) yes . .
S(7) Fe(5) N(3) 115.8(2) yes . .
S(6) Fe(5) N(3) 116.3(2) yes . .
Fe(3) Fe(6) Fe(5) 150.72(8) yes . .
Fe(3) Fe(6) Fe(7) 89.96(7) yes . .
Fe(3) Fe(6) Fe(8) 112.37(7) yes . .
Fe(3) Fe(6) S(1) 56.09(6) yes . .
Fe(3) Fe(6) S(5) 106.34(8) yes . .
Fe(3) Fe(6) S(6) 150.27(7) yes . .
Fe(3) Fe(6) N(4) 48.37(18) yes . .
Fe(5) Fe(6) Fe(7) 61.70(5) yes . .
Fe(5) Fe(6) Fe(8) 60.93(4) yes . .
Fe(5) Fe(6) S(1) 107.36(7) yes . .
Fe(5) Fe(6) S(5) 52.14(6) yes . .
Fe(5) Fe(6) S(6) 52.27(6) yes . .
Fe(5) Fe(6) N(4) 153.9(2) yes . .
Fe(7) Fe(6) Fe(8) 59.03(5) yes . .
Fe(7) Fe(6) S(1) 56.56(6) yes . .
Fe(7) Fe(6) S(5) 53.99(7) yes . .
Fe(7) Fe(6) S(6) 101.18(7) yes . .
Fe(7) Fe(6) N(4) 136.06(19) yes . .
Fe(8) Fe(6) S(1) 56.76(6) yes . .
Fe(8) Fe(6) S(5) 99.94(7) yes . .
Fe(8) Fe(6) S(6) 54.43(7) yes . .
Fe(8) Fe(6) N(4) 140.9(2) yes . .
S(1) Fe(6) S(5) 107.69(10) yes . .
S(1) Fe(6) S(6) 107.90(8) yes . .
S(1) Fe(6) N(4) 98.60(19) yes . .
S(5) Fe(6) S(6) 102.46(9) yes . .
S(5) Fe(6) N(4) 117.4(2) yes . .
S(6) Fe(6) N(4) 121.9(2) yes . .
Fe(2) Fe(7) Fe(6) 90.26(5) yes . .
Fe(2) Fe(7) Fe(8) 109.81(5) yes . .
Fe(2) Fe(7) S(1) 54.26(6) yes . .
Fe(2) Fe(7) S(5) 109.13(7) yes . .
Fe(2) Fe(7) S(7) 147.83(8) yes . .
Fe(2) Fe(7) N(2) 48.77(16) yes . .
Fe(6) Fe(7) Fe(8) 59.67(5) yes . .
Fe(6) Fe(7) S(1) 55.57(6) yes . .
Fe(6) Fe(7) S(5) 53.69(6) yes . .
Fe(6) Fe(7) S(7) 101.55(9) yes . .
Fe(6) Fe(7) N(2) 137.99(17) yes . .
Fe(8) Fe(7) S(1) 56.72(6) yes . .
Fe(8) Fe(7) S(5) 100.22(9) yes . .
Fe(8) Fe(7) S(7) 54.90(6) yes . .
Fe(8) Fe(7) N(2) 134.60(18) yes . .
S(1) Fe(7) S(5) 106.47(9) yes . .
S(1) Fe(7) S(7) 108.98(8) yes . .
S(1) Fe(7) N(2) 96.47(18) yes . .
S(5) Fe(7) S(7) 101.88(10) yes . .
S(5) Fe(7) N(2) 123.69(19) yes . .
S(7) Fe(7) N(2) 118.20(18) yes . .
Fe(5) Fe(8) Fe(6) 62.33(4) yes . .
Fe(5) Fe(8) Fe(7) 62.92(5) yes . .
Fe(5) Fe(8) S(1) 108.19(7) yes . .
Fe(5) Fe(8) S(7) 53.19(7) yes . .
Fe(5) Fe(8) S(6) 52.85(7) yes . .
Fe(5) Fe(8) S(9) 152.49(9) yes . .
Fe(6) Fe(8) Fe(7) 61.30(5) yes . .
Fe(6) Fe(8) S(1) 56.35(6) yes . .
Fe(6) Fe(8) S(7) 103.03(8) yes . .
Fe(6) Fe(8) S(6) 54.36(7) yes . .
Fe(6) Fe(8) S(9) 139.61(9) yes . .
Fe(7) Fe(8) S(1) 57.32(6) yes . .
Fe(7) Fe(8) S(7) 55.12(7) yes . .
Fe(7) Fe(8) S(6) 102.97(8) yes . .
Fe(7) Fe(8) S(9) 136.40(11) yes . .
S(1) Fe(8) S(7) 109.76(10) yes . .
S(1) Fe(8) S(6) 107.45(8) yes . .
S(1) Fe(8) S(9) 99.30(10) yes . .
S(7) Fe(8) S(6) 103.77(9) yes . .
S(7) Fe(8) S(9) 116.22(11) yes . .
S(6) Fe(8) S(9) 119.86(11) yes . .
Fe(2) S(1) Fe(3) 68.63(7) yes . .
Fe(2) S(1) Fe(4) 66.93(7) yes . .
Fe(2) S(1) Fe(6) 107.72(8) yes . .
Fe(2) S(1) Fe(7) 69.78(7) yes . .
Fe(2) S(1) Fe(8) 133.81(9) yes . .
Fe(3) S(1) Fe(4) 66.06(6) yes . .
Fe(3) S(1) Fe(6) 68.84(7) yes . .
Fe(3) S(1) Fe(7) 104.28(7) yes . .
Fe(3) S(1) Fe(8) 134.96(11) yes . .
Fe(4) S(1) Fe(6) 133.03(9) yes . .
Fe(4) S(1) Fe(7) 136.12(11) yes . .
Fe(4) S(1) Fe(8) 151.01(9) yes . .
Fe(6) S(1) Fe(7) 67.86(7) yes . .
Fe(6) S(1) Fe(8) 66.89(7) yes . .
Fe(7) S(1) Fe(8) 65.96(7) yes . .
Fe(1) S(2) Fe(2) 76.20(7) yes . .
Fe(1) S(2) Fe(3) 75.73(7) yes . .
Fe(2) S(2) Fe(3) 72.60(7) yes . .
Fe(1) S(4) Fe(3) 74.93(8) yes . .
Fe(1) S(4) Fe(4) 75.00(8) yes . .
Fe(3) S(4) Fe(4) 70.26(7) yes . .
Fe(1) S(3) Fe(2) 74.99(8) yes . .
Fe(1) S(3) Fe(4) 74.28(8) yes . .
Fe(2) S(3) Fe(4) 70.15(8) yes . .
Fe(5) S(5) Fe(6) 75.93(8) yes . .
Fe(5) S(5) Fe(7) 76.25(8) yes . .
Fe(6) S(5) Fe(7) 72.32(8) yes . .
Fe(5) S(7) Fe(7) 75.59(8) yes . .
Fe(5) S(7) Fe(8) 74.08(8) yes . .
Fe(7) S(7) Fe(8) 69.98(7) yes . .
Fe(5) S(6) Fe(6) 75.90(8) yes . .
Fe(5) S(6) Fe(8) 74.70(8) yes . .
Fe(6) S(6) Fe(8) 71.21(8) yes . .
Fe(4) S(8) C(25) 107.8(3) yes . .
Fe(8) S(9) C(32) 104.1(3) yes . .
N(1) Si(1) C(1) 111.9(4) yes . .
N(1) Si(1) C(2) 114.0(5) yes . .
N(1) Si(1) C(3) 109.8(5) yes . .
C(1) Si(1) C(2) 103.7(5) yes . .
C(1) Si(1) C(3) 110.3(5) yes . .
C(2) Si(1) C(3) 107.0(6) yes . .
N(1) Si(2) C(4) 111.2(3) yes . .
N(1) Si(2) C(5) 113.9(4) yes . .
N(1) Si(2) C(6) 110.6(4) yes . .
C(4) Si(2) C(5) 105.5(4) yes . .
C(4) Si(2) C(6) 109.5(4) yes . .
C(5) Si(2) C(6) 105.8(5) yes . .
N(2) Si(3) C(7) 114.5(4) yes . .
N(2) Si(3) C(8) 110.9(3) yes . .
N(2) Si(3) C(9) 110.7(3) yes . .
C(7) Si(3) C(8) 104.4(4) yes . .
C(7) Si(3) C(9) 106.0(4) yes . .
C(8) Si(3) C(9) 110.0(4) yes . .
N(2) Si(4) C(10) 112.8(3) yes . .
N(2) Si(4) C(11) 112.4(3) yes . .
N(2) Si(4) C(12) 110.8(3) yes . .
C(10) Si(4) C(11) 106.4(4) yes . .
C(10) Si(4) C(12) 106.9(4) yes . .
C(11) Si(4) C(12) 107.1(4) yes . .
N(3) Si(5) C(13) 106.8(8) yes . .
N(3) Si(5) C(14) 103.4(12) yes . .
N(3) Si(5) C(15) 114.7(7) yes . .
N(3) Si(5) C(66) 111.2(7) yes . .
N(3) Si(5) C(67) 116.6(9) yes . .
N(3) Si(5) C(65) 118.7(11) yes . .
C(13) Si(5) C(14) 125.6(14) yes . .
C(13) Si(5) C(15) 108.6(10) yes . .
C(13) Si(5) C(66) 97.8(9) yes . .
C(13) Si(5) C(65) 106.6(13) yes . .
C(14) Si(5) C(15) 98.0(14) yes . .
C(14) Si(5) C(66) 112.0(14) yes . .
C(14) Si(5) C(67) 109.2(15) yes . .
C(15) Si(5) C(67) 112.7(11) yes . .
C(15) Si(5) C(65) 100.7(13) yes . .
C(66) Si(5) C(67) 104.8(11) yes . .
C(66) Si(5) C(65) 113.2(12) yes . .
C(67) Si(5) C(65) 90.2(14) yes . .
N(3) Si(6) C(16) 112.1(4) yes . .
N(3) Si(6) C(17) 110.1(4) yes . .
N(3) Si(6) C(18) 114.0(4) yes . .
C(16) Si(6) C(17) 109.2(5) yes . .
C(16) Si(6) C(18) 104.1(5) yes . .
C(17) Si(6) C(18) 106.9(5) yes . .
N(4) Si(7) C(19) 110.2(3) yes . .
N(4) Si(7) C(20) 111.1(3) yes . .
N(4) Si(7) C(21) 114.6(3) yes . .
C(19) Si(7) C(20) 108.6(4) yes . .
C(19) Si(7) C(21) 107.2(4) yes . .
C(20) Si(7) C(21) 104.8(4) yes . .
N(4) Si(8) C(22) 112.6(3) yes . .
N(4) Si(8) C(23) 110.9(4) yes . .
N(4) Si(8) C(24) 113.1(4) yes . .
C(22) Si(8) C(23) 105.5(4) yes . .
C(22) Si(8) C(24) 107.0(4) yes . .
C(23) Si(8) C(24) 107.2(4) yes . .
C(61) O(2) C(64) 105.6(15) yes . .
C(59) O(1) C(60) 105.4(14) yes . .
C(119) O(118) C(122) 108(3) yes . .
Fe(1) N(1) Si(1) 115.4(4) yes . .
Fe(1) N(1) Si(2) 116.5(4) yes . .
Si(1) N(1) Si(2) 126.0(4) yes . .
Fe(2) N(2) Fe(7) 82.4(2) yes . .
Fe(2) N(2) Si(3) 110.0(3) yes . .
Fe(2) N(2) Si(4) 111.1(3) yes . .
Fe(7) N(2) Si(3) 117.6(3) yes . .
Fe(7) N(2) Si(4) 112.6(3) yes . .
Si(3) N(2) Si(4) 117.6(3) yes . .
Fe(5) N(3) Si(5) 119.2(4) yes . .
Fe(5) N(3) Si(6) 116.6(4) yes . .
Si(5) N(3) Si(6) 123.8(4) yes . .
Fe(3) N(4) Fe(6) 82.7(2) yes . .
Fe(3) N(4) Si(7) 119.4(3) yes . .
Fe(3) N(4) Si(8) 111.3(3) yes . .
Fe(6) N(4) Si(7) 109.5(3) yes . .
Fe(6) N(4) Si(8) 110.9(3) yes . .
Si(7) N(4) Si(8) 117.5(3) yes . .
C(39) N(5) C(41) 105.0(9) yes . .
C(39) N(5) C(43) 107.7(10) yes . .
C(39) N(5) C(45) 111.2(10) yes . .
C(41) N(5) C(43) 111.6(10) yes . .
C(41) N(5) C(45) 116.1(10) yes . .
C(43) N(5) C(45) 105.0(9) yes . .
C(48) N(6) C(48) 174.0(18) yes . 4_565
C(48) N(6) C(50) 110.2(13) yes . .
C(48) N(6) C(50) 70.7(13) yes . 4_565
C(48) N(6) C(47) 58.0(14) yes . .
C(48) N(6) C(47) 116.6(15) yes . 4_565
C(48) N(6) C(51) 78.2(14) yes . .
C(48) N(6) C(51) 106.6(15) yes . 4_565
C(48) N(6) C(50) 70.7(13) yes 4_565 .
C(48) N(6) C(50) 110.2(13) yes 4_565 4_565
C(48) N(6) C(47) 116.6(15) yes 4_565 .
C(48) N(6) C(47) 58.0(14) yes 4_565 4_565
C(48) N(6) C(51) 106.6(15) yes 4_565 .
C(48) N(6) C(51) 78.2(14) yes 4_565 4_565
C(50) N(6) C(50) 163(2) yes . 4_565
C(50) N(6) C(47) 85.2(17) yes . .
C(50) N(6) C(47) 108.6(17) yes . 4_565
C(50) N(6) C(51) 55.0(17) yes . .
C(50) N(6) C(51) 109.8(18) yes . 4_565
C(50) N(6) C(47) 108.6(17) yes 4_565 .
C(50) N(6) C(47) 85.2(17) yes 4_565 4_565
C(50) N(6) C(51) 109.8(18) yes 4_565 .
C(50) N(6) C(51) 55.0(17) yes 4_565 4_565
C(47) N(6) C(47) 78.0(14) yes . 4_565
C(47) N(6) C(51) 104.7(13) yes . .
C(47) N(6) C(51) 162.4(14) yes . 4_565
C(47) N(6) C(51) 162.4(14) yes 4_565 .
C(47) N(6) C(51) 104.7(13) yes 4_565 4_565
C(51) N(6) C(51) 78.1(14) yes . 4_565
C(53) N(7) C(53) 107.8(8) yes . 4_555
C(53) N(7) C(55) 110.6(6) yes . .
C(53) N(7) C(55) 111.2(6) yes . 4_555
C(53) N(7) C(55) 111.2(6) yes 4_555 .
C(53) N(7) C(55) 110.6(6) yes 4_555 4_555
C(55) N(7) C(55) 105.6(9) yes . 4_555
Si(5) C(13) C(67) 66(3) yes . .
Si(5) C(14) C(65) 73(4) yes . .
Si(5) C(15) C(66) 73(3) yes . .
S(8) C(25) C(30) 125.4(6) yes . .
S(8) C(25) C(26) 117.2(7) yes . .
C(30) C(25) C(26) 117.3(9) yes . .
C(25) C(30) C(29) 121.4(9) yes . .
C(30) C(29) C(28) 122.3(9) yes . .
C(29) C(28) C(27) 117.0(10) yes . .
C(29) C(28) C(31) 121.6(10) yes . .
C(27) C(28) C(31) 121.4(10) yes . .
C(28) C(27) C(26) 121.7(10) yes . .
C(25) C(26) C(27) 120.2(9) yes . .
S(9) C(32) C(37) 124.5(7) yes . .
S(9) C(32) C(33) 119.6(7) yes . .
C(37) C(32) C(33) 115.9(9) yes . .
C(32) C(37) C(36) 122.2(9) yes . .
C(37) C(36) C(35) 120.3(10) yes . .
C(36) C(35) C(34) 118.6(10) yes . .
C(36) C(35) C(38) 118.2(10) yes . .
C(34) C(35) C(38) 123.1(11) yes . .
C(35) C(34) C(33) 120.1(11) yes . .
C(32) C(33) C(34) 122.8(10) yes . .
N(5) C(39) C(40) 112.6(10) yes . .
N(5) C(41) C(42) 111.7(10) yes . .
N(5) C(43) C(44) 112.4(10) yes . .
N(5) C(45) C(46) 112.6(10) yes . .
Si(5) C(66) C(15) 93(3) yes . .
N(6) C(48) C(49) 117.3(19) yes . .
N(6) C(48) C(47) 64.2(15) yes . .
C(49) C(48) C(47) 54.3(15) yes . .
C(48) C(49) C(47) 62.1(16) yes . .
N(6) C(50) C(52) 122(2) yes . .
N(6) C(50) C(51) 63.8(15) yes . .
C(52) C(50) C(51) 59(2) yes . .
Si(5) C(67) C(13) 98(3) yes . .
C(50) C(52) C(51) 59.6(17) yes . .
N(7) C(53) C(54) 115.3(9) yes . .
N(7) C(55) C(56) 115.2(11) yes . .
C(58) C(57) C(60) 110(2) yes . .
C(57) C(58) C(59) 105.9(19) yes . .
O(1) C(59) C(58) 106.7(16) yes . .
O(1) C(60) C(57) 99.6(18) yes . .
O(2) C(61) C(62) 107.7(12) yes . .
C(61) C(62) C(63) 108.0(10) yes . .
C(62) C(63) C(64) 110.0(13) yes . .
O(2) C(64) C(63) 106.7(15) yes . .
Si(5) C(65) C(14) 87(4) yes . .
N(6) C(47) C(48) 57.8(13) yes . .
N(6) C(47) C(49) 120.0(17) yes . .
C(48) C(47) C(49) 63.5(17) yes . .
N(6) C(51) C(50) 61.2(15) yes . .
N(6) C(51) C(52) 121(2) yes . .
C(50) C(51) C(52) 61.2(19) yes . .
O(118) C(119) C(120) 108(3) yes . .
C(119) C(120) C(121) 108(3) yes . .
C(120) C(121) C(122) 108(3) yes . .
O(118) C(122) C(121) 108(3) yes . .
Si(1) C(1) H(4) 109.5 no . .
Si(1) C(1) H(5) 109.5 no . .
Si(1) C(1) H(6) 109.5 no . .
H(4) C(1) H(5) 109.5 no . .
H(4) C(1) H(6) 109.5 no . .
H(5) C(1) H(6) 109.5 no . .
Si(1) C(2) H(7) 109.5 no . .
Si(1) C(2) H(8) 109.6 no . .
Si(1) C(2) H(9) 109.3 no . .
H(7) C(2) H(8) 109.5 no . .
H(7) C(2) H(9) 109.5 no . .
H(8) C(2) H(9) 109.5 no . .
Si(1) C(3) H(10) 109.4 no . .
Si(1) C(3) H(11) 109.5 no . .
Si(1) C(3) H(12) 109.5 no . .
H(10) C(3) H(11) 109.5 no . .
H(10) C(3) H(12) 109.5 no . .
H(11) C(3) H(12) 109.5 no . .
Si(2) C(4) H(13) 109.5 no . .
Si(2) C(4) H(14) 109.5 no . .
Si(2) C(4) H(15) 109.4 no . .
H(13) C(4) H(14) 109.5 no . .
H(13) C(4) H(15) 109.5 no . .
H(14) C(4) H(15) 109.5 no . .
Si(2) C(5) H(1) 109.5 no . .
Si(2) C(5) H(2) 109.5 no . .
Si(2) C(5) H(3) 109.5 no . .
H(1) C(5) H(2) 109.5 no . .
H(1) C(5) H(3) 109.5 no . .
H(2) C(5) H(3) 109.5 no . .
Si(2) C(6) H(16) 109.5 no . .
Si(2) C(6) H(17) 109.5 no . .
Si(2) C(6) H(18) 109.5 no . .
H(16) C(6) H(17) 109.5 no . .
H(16) C(6) H(18) 109.5 no . .
H(17) C(6) H(18) 109.5 no . .
Si(3) C(7) H(19) 109.5 no . .
Si(3) C(7) H(20) 109.5 no . .
Si(3) C(7) H(21) 109.5 no . .
H(19) C(7) H(20) 109.5 no . .
H(19) C(7) H(21) 109.5 no . .
H(20) C(7) H(21) 109.5 no . .
Si(3) C(8) H(22) 109.5 no . .
Si(3) C(8) H(23) 109.5 no . .
Si(3) C(8) H(24) 109.5 no . .
H(22) C(8) H(23) 109.5 no . .
H(22) C(8) H(24) 109.5 no . .
H(23) C(8) H(24) 109.5 no . .
Si(3) C(9) H(25) 109.5 no . .
Si(3) C(9) H(26) 109.5 no . .
Si(3) C(9) H(27) 109.5 no . .
H(25) C(9) H(26) 109.5 no . .
H(25) C(9) H(27) 109.5 no . .
H(26) C(9) H(27) 109.5 no . .
Si(4) C(10) H(28) 109.5 no . .
Si(4) C(10) H(29) 109.5 no . .
Si(4) C(10) H(30) 109.5 no . .
H(28) C(10) H(29) 109.5 no . .
H(28) C(10) H(30) 109.5 no . .
H(29) C(10) H(30) 109.5 no . .
Si(4) C(11) H(31) 109.5 no . .
Si(4) C(11) H(32) 109.5 no . .
Si(4) C(11) H(33) 109.5 no . .
H(31) C(11) H(32) 109.5 no . .
H(31) C(11) H(33) 109.5 no . .
H(32) C(11) H(33) 109.5 no . .
Si(4) C(12) H(34) 109.5 no . .
Si(4) C(12) H(35) 109.5 no . .
Si(4) C(12) H(36) 109.5 no . .
H(34) C(12) H(35) 109.5 no . .
H(34) C(12) H(36) 109.5 no . .
H(35) C(12) H(36) 109.5 no . .
Si(6) C(16) H(37) 109.5 no . .
Si(6) C(16) H(38) 109.5 no . .
Si(6) C(16) H(39) 109.5 no . .
H(37) C(16) H(38) 109.5 no . .
H(37) C(16) H(39) 109.5 no . .
H(38) C(16) H(39) 109.5 no . .
Si(6) C(17) H(40) 109.5 no . .
Si(6) C(17) H(41) 109.5 no . .
Si(6) C(17) H(42) 109.5 no . .
H(40) C(17) H(41) 109.5 no . .
H(40) C(17) H(42) 109.5 no . .
H(41) C(17) H(42) 109.5 no . .
Si(6) C(18) H(43) 109.4 no . .
Si(6) C(18) H(44) 109.5 no . .
Si(6) C(18) H(45) 109.5 no . .
H(43) C(18) H(44) 109.5 no . .
H(43) C(18) H(45) 109.5 no . .
H(44) C(18) H(45) 109.5 no . .
Si(7) C(19) H(46) 109.4 no . .
Si(7) C(19) H(47) 109.5 no . .
Si(7) C(19) H(48) 109.5 no . .
H(46) C(19) H(47) 109.5 no . .
H(46) C(19) H(48) 109.5 no . .
H(47) C(19) H(48) 109.5 no . .
Si(7) C(20) H(49) 109.5 no . .
Si(7) C(20) H(50) 109.5 no . .
Si(7) C(20) H(51) 109.4 no . .
H(49) C(20) H(50) 109.5 no . .
H(49) C(20) H(51) 109.5 no . .
H(50) C(20) H(51) 109.5 no . .
Si(7) C(21) H(52) 109.5 no . .
Si(7) C(21) H(53) 109.5 no . .
Si(7) C(21) H(54) 109.5 no . .
H(52) C(21) H(53) 109.5 no . .
H(52) C(21) H(54) 109.5 no . .
H(53) C(21) H(54) 109.5 no . .
Si(8) C(22) H(55) 109.3 no . .
Si(8) C(22) H(99) 109.5 no . .
Si(8) C(22) H(100) 109.6 no . .
H(55) C(22) H(99) 109.5 no . .
H(55) C(22) H(100) 109.5 no . .
H(99) C(22) H(100) 109.5 no . .
Si(8) C(23) H(58) 109.5 no . .
Si(8) C(23) H(59) 109.5 no . .
Si(8) C(23) H(60) 109.5 no . .
H(58) C(23) H(59) 109.5 no . .
H(58) C(23) H(60) 109.5 no . .
H(59) C(23) H(60) 109.5 no . .
Si(8) C(24) H(61) 109.5 no . .
Si(8) C(24) H(62) 109.5 no . .
Si(8) C(24) H(63) 109.5 no . .
H(61) C(24) H(62) 109.5 no . .
H(61) C(24) H(63) 109.5 no . .
H(62) C(24) H(63) 109.5 no . .
C(25) C(30) H(64) 119.3 no . .
C(29) C(30) H(64) 119.3 no . .
C(30) C(29) H(65) 118.8 no . .
C(28) C(29) H(65) 118.9 no . .
C(28) C(27) H(66) 119.2 no . .
C(26) C(27) H(66) 119.1 no . .
C(25) C(26) H(67) 119.9 no . .
C(27) C(26) H(67) 119.9 no . .
C(28) C(31) H(72) 109.5 no . .
C(28) C(31) H(73) 109.5 no . .
C(28) C(31) H(74) 109.4 no . .
H(72) C(31) H(73) 109.5 no . .
H(72) C(31) H(74) 109.5 no . .
H(73) C(31) H(74) 109.5 no . .
C(32) C(37) H(68) 118.9 no . .
C(36) C(37) H(68) 118.9 no . .
C(37) C(36) H(69) 119.8 no . .
C(35) C(36) H(69) 119.9 no . .
C(35) C(34) H(70) 120.0 no . .
C(33) C(34) H(70) 119.9 no . .
C(32) C(33) H(71) 118.6 no . .
C(34) C(33) H(71) 118.6 no . .
C(35) C(38) H(75) 109.4 no . .
C(35) C(38) H(76) 109.5 no . .
C(35) C(38) H(77) 109.5 no . .
H(75) C(38) H(76) 109.5 no . .
H(75) C(38) H(77) 109.5 no . .
H(76) C(38) H(77) 109.5 no . .
N(5) C(39) H(78) 108.7 no . .
N(5) C(39) H(79) 108.7 no . .
C(40) C(39) H(78) 108.7 no . .
C(40) C(39) H(79) 108.7 no . .
H(78) C(39) H(79) 109.5 no . .
C(39) C(40) H(86) 109.4 no . .
C(39) C(40) H(87) 109.5 no . .
C(39) C(40) H(88) 109.5 no . .
H(86) C(40) H(87) 109.5 no . .
H(86) C(40) H(88) 109.5 no . .
H(87) C(40) H(88) 109.5 no . .
N(5) C(41) H(80) 108.9 no . .
N(5) C(41) H(81) 108.9 no . .
C(42) C(41) H(80) 108.9 no . .
C(42) C(41) H(81) 108.9 no . .
H(80) C(41) H(81) 109.5 no . .
C(41) C(42) H(89) 109.5 no . .
C(41) C(42) H(90) 109.5 no . .
C(41) C(42) H(91) 109.5 no . .
H(89) C(42) H(90) 109.5 no . .
H(89) C(42) H(91) 109.5 no . .
H(90) C(42) H(91) 109.5 no . .
N(5) C(43) H(82) 108.7 no . .
N(5) C(43) H(83) 108.8 no . .
C(44) C(43) H(82) 108.6 no . .
C(44) C(43) H(83) 108.9 no . .
H(82) C(43) H(83) 109.5 no . .
C(43) C(44) H(92) 109.3 no . .
C(43) C(44) H(93) 109.6 no . .
C(43) C(44) H(94) 109.5 no . .
H(92) C(44) H(93) 109.5 no . .
H(92) C(44) H(94) 109.5 no . .
H(93) C(44) H(94) 109.5 no . .
N(5) C(45) H(84) 108.7 no . .
N(5) C(45) H(85) 108.6 no . .
C(46) C(45) H(84) 108.7 no . .
C(46) C(45) H(85) 108.7 no . .
H(84) C(45) H(85) 109.5 no . .
C(45) C(46) H(95) 109.5 no . .
C(45) C(46) H(96) 109.5 no . .
C(45) C(46) H(97) 109.5 no . .
H(95) C(46) H(96) 109.5 no . .
H(95) C(46) H(97) 109.5 no . .
H(96) C(46) H(97) 109.5 no . .
N(7) C(53) H(108) 108.0 no . .
N(7) C(53) H(109) 108.0 no . .
C(54) C(53) H(108) 107.9 no . .
C(54) C(53) H(109) 108.1 no . .
H(108) C(53) H(109) 109.5 no . .
C(53) C(54) H(110) 109.4 no . .
C(53) C(54) H(111) 109.5 no . .
C(53) C(54) H(112) 109.5 no . .
H(110) C(54) H(111) 109.5 no . .
H(110) C(54) H(112) 109.5 no . .
H(111) C(54) H(112) 109.5 no . .
N(7) C(55) H(113) 108.1 no . .
N(7) C(55) H(114) 108.0 no . .
C(56) C(55) H(113) 108.1 no . .
C(56) C(55) H(114) 108.0 no . .
H(113) C(55) H(114) 109.5 no . .
C(55) C(56) H(115) 109.5 no . .
C(55) C(56) H(116) 109.5 no . .
C(55) C(56) H(117) 109.4 no . .
H(115) C(56) H(116) 109.5 no . .
H(115) C(56) H(117) 109.5 no . .
H(116) C(56) H(117) 109.5 no . .
C(58) C(57) H(140) 109.2 no . .
C(58) C(57) H(141) 109.2 no . .
C(60) C(57) H(140) 109.4 no . .
C(60) C(57) H(141) 109.5 no . .
H(140) C(57) H(141) 109.5 no . .
C(57) C(58) H(142) 110.4 no . .
C(57) C(58) H(143) 110.5 no . .
C(59) C(58) H(142) 110.3 no . .
C(59) C(58) H(143) 110.3 no . .
H(142) C(58) H(143) 109.5 no . .
O(1) C(59) H(144) 110.1 no . .
O(1) C(59) H(145) 110.1 no . .
C(58) C(59) H(144) 110.2 no . .
C(58) C(59) H(145) 110.2 no . .
H(144) C(59) H(145) 109.5 no . .
O(1) C(60) H(146) 112.0 no . .
O(1) C(60) H(147) 111.9 no . .
C(57) C(60) H(146) 111.9 no . .
C(57) C(60) H(147) 111.7 no . .
H(146) C(60) H(147) 109.5 no . .
O(2) C(61) H(132) 110.0 no . .
O(2) C(61) H(133) 109.9 no . .
C(62) C(61) H(132) 110.0 no . .
C(62) C(61) H(133) 109.9 no . .
H(132) C(61) H(133) 109.5 no . .
C(61) C(62) H(134) 109.8 no . .
C(61) C(62) H(135) 109.9 no . .
C(63) C(62) H(134) 109.8 no . .
C(63) C(62) H(135) 109.9 no . .
H(134) C(62) H(135) 109.5 no . .
C(62) C(63) H(136) 109.4 no . .
C(62) C(63) H(137) 109.3 no . .
C(64) C(63) H(136) 109.4 no . .
C(64) C(63) H(137) 109.3 no . .
H(136) C(63) H(137) 109.5 no . .
O(2) C(64) H(138) 110.2 no . .
O(2) C(64) H(139) 110.2 no . .
C(63) C(64) H(138) 110.2 no . .
C(63) C(64) H(139) 110.1 no . .
H(138) C(64) H(139) 109.5 no . .

loop_
_geom_bond_atom_site_label_1
_geom_bond_atom_site_label_2
_geom_bond_distance
_geom_bond_publ_flag
_geom_bond_site_symmetry_2
Fe(1) Fe(2) 2.7951(16) yes .
Fe(1) Fe(3) 2.793(2) yes .
Fe(1) Fe(4) 2.7763(16) yes .
Fe(1) S(2) 2.257(2) yes .
Fe(1) S(4) 2.290(2) yes .
Fe(1) S(3) 2.303(2) yes .
Fe(1) N(1) 1.935(7) yes .
Fe(2) Fe(3) 2.704(2) yes .
Fe(2) Fe(4) 2.6338(16) yes .
Fe(2) Fe(7) 2.743(2) yes .
Fe(2) S(1) 2.372(2) yes .
Fe(2) S(2) 2.273(2) yes .
Fe(2) S(3) 2.288(2) yes .
Fe(2) N(2) 2.081(5) yes .
Fe(3) Fe(4) 2.631(2) yes .
Fe(3) Fe(6) 2.723(2) yes .
Fe(3) S(1) 2.423(2) yes .
Fe(3) S(2) 2.294(2) yes .
Fe(3) S(4) 2.302(2) yes .
Fe(3) N(4) 2.051(6) yes .
Fe(4) S(1) 2.404(2) yes .
Fe(4) S(4) 2.270(2) yes .
Fe(4) S(3) 2.295(2) yes .
Fe(4) S(8) 2.275(2) yes .
Fe(5) Fe(6) 2.8013(16) yes .
Fe(5) Fe(8) 2.7646(19) yes .
Fe(5) S(5) 2.280(2) yes .
Fe(5) S(7) 2.302(2) yes .
Fe(5) S(6) 2.284(2) yes .
Fe(5) N(3) 1.905(8) yes .
Fe(6) Fe(7) 2.688(2) yes .
Fe(6) Fe(8) 2.6449(17) yes .
Fe(6) S(1) 2.394(2) yes .
Fe(6) S(5) 2.273(2) yes .
Fe(6) S(6) 2.271(2) yes .
Fe(6) N(4) 2.068(6) yes .
Fe(7) Fe(8) 2.628(2) yes .
Fe(7) S(1) 2.422(2) yes .
Fe(7) S(5) 2.282(2) yes .
Fe(7) S(7) 2.294(2) yes .
Fe(7) N(2) 2.084(6) yes .
Fe(8) S(1) 2.405(2) yes .
Fe(8) S(7) 2.288(2) yes .
Fe(8) S(6) 2.272(2) yes .
Fe(8) S(9) 2.280(2) yes .
S(8) C(25) 1.773(9) yes .
S(9) C(32) 1.767(9) yes .
Si(1) N(1) 1.731(7) yes .
Si(1) C(1) 1.871(10) yes .
Si(1) C(2) 1.890(14) yes .
Si(1) C(3) 1.863(13) yes .
Si(2) N(1) 1.723(7) yes .
Si(2) C(4) 1.878(9) yes .
Si(2) C(5) 1.861(11) yes .
Si(2) C(6) 1.882(11) yes .
Si(3) N(2) 1.769(6) yes .
Si(3) C(7) 1.843(10) yes .
Si(3) C(8) 1.877(9) yes .
Si(3) C(9) 1.876(9) yes .
Si(4) N(2) 1.764(6) yes .
Si(4) C(10) 1.876(9) yes .
Si(4) C(11) 1.877(9) yes .
Si(4) C(12) 1.865(8) yes .
Si(5) N(3) 1.706(8) yes .
Si(5) C(13) 1.97(2) yes .
Si(5) C(14) 1.95(4) yes .
Si(5) C(15) 1.92(2) yes .
Si(5) C(66) 1.84(2) yes .
Si(5) C(67) 1.81(2) yes .
Si(5) C(65) 1.88(3) yes .
Si(6) N(3) 1.747(8) yes .
Si(6) C(16) 1.880(12) yes .
Si(6) C(17) 1.869(10) yes .
Si(6) C(18) 1.868(11) yes .
Si(7) N(4) 1.765(7) yes .
Si(7) C(19) 1.875(9) yes .
Si(7) C(20) 1.845(9) yes .
Si(7) C(21) 1.873(9) yes .
Si(8) N(4) 1.771(7) yes .
Si(8) C(22) 1.876(9) yes .
Si(8) C(23) 1.876(10) yes .
Si(8) C(24) 1.870(9) yes .
O(2) C(61) 1.47(2) yes .
O(2) C(64) 1.46(2) yes .
O(1) C(59) 1.39(2) yes .
O(1) C(60) 1.49(3) yes .
O(118) C(119) 1.56(6) yes .
O(118) C(122) 1.55(6) yes .
N(5) C(39) 1.519(17) yes .
N(5) C(41) 1.513(16) yes .
N(5) C(43) 1.568(16) yes .
N(5) C(45) 1.422(16) yes .
N(6) C(48) 1.47(2) yes .
N(6) C(48) 1.47(2) yes 4_565
N(6) C(50) 1.52(2) yes .
N(6) C(50) 1.52(2) yes 4_565
N(6) C(47) 1.57(2) yes .
N(6) C(47) 1.57(2) yes 4_565
N(6) C(51) 1.56(2) yes .
N(6) C(51) 1.56(2) yes 4_565
N(7) C(53) 1.541(12) yes .
N(7) C(53) 1.541(11) yes 4_555
N(7) C(55) 1.490(14) yes .
N(7) C(55) 1.490(14) yes 4_555
C(13) C(67) 0.56(4) yes .
C(14) C(65) 0.67(5) yes .
C(15) C(66) 0.47(3) yes .
C(25) C(30) 1.383(13) yes .
C(25) C(26) 1.368(12) yes .
C(30) C(29) 1.375(14) yes .
C(29) C(28) 1.377(15) yes .
C(28) C(27) 1.350(16) yes .
C(28) C(31) 1.539(16) yes .
C(27) C(26) 1.433(16) yes .
C(32) C(37) 1.391(14) yes .
C(32) C(33) 1.399(14) yes .
C(37) C(36) 1.371(15) yes .
C(36) C(35) 1.385(15) yes .
C(35) C(34) 1.391(16) yes .
C(35) C(38) 1.547(18) yes .
C(34) C(33) 1.356(17) yes .
C(39) C(40) 1.54(2) yes .
C(41) C(42) 1.577(19) yes .
C(43) C(44) 1.51(2) yes .
C(45) C(46) 1.62(2) yes .
C(48) C(49) 1.49(3) yes .
C(48) C(47) 1.47(3) yes .
C(49) C(47) 1.36(3) yes .
C(50) C(52) 1.44(4) yes .
C(50) C(51) 1.42(4) yes .
C(52) C(51) 1.41(3) yes .
C(53) C(54) 1.460(16) yes .
C(55) C(56) 1.519(19) yes .
C(57) C(58) 1.35(3) yes .
C(57) C(60) 1.46(3) yes .
C(58) C(59) 1.48(2) yes .
C(61) C(62) 1.441(15) yes .
C(62) C(63) 1.390(19) yes .
C(63) C(64) 1.43(2) yes .
C(119) C(120) 1.55(7) yes .
C(120) C(121) 1.56(7) yes .
C(121) C(122) 1.55(6) yes .
C(1) H(4) 0.970 no .
C(1) H(5) 0.970 no .
C(1) H(6) 0.970 no .
C(2) H(7) 0.950 no .
C(2) H(8) 0.950 no .
C(2) H(9) 0.950 no .
C(3) H(10) 0.970 no .
C(3) H(11) 0.970 no .
C(3) H(12) 0.970 no .
C(4) H(13) 0.970 no .
C(4) H(14) 0.970 no .
C(4) H(15) 0.970 no .
C(5) H(1) 0.970 no .
C(5) H(2) 0.970 no .
C(5) H(3) 0.970 no .
C(6) H(16) 0.970 no .
C(6) H(17) 0.970 no .
C(6) H(18) 0.970 no .
C(7) H(19) 0.970 no .
C(7) H(20) 0.970 no .
C(7) H(21) 0.970 no .
C(8) H(22) 0.970 no .
C(8) H(23) 0.970 no .
C(8) H(24) 0.970 no .
C(9) H(25) 0.970 no .
C(9) H(26) 0.970 no .
C(9) H(27) 0.970 no .
C(10) H(28) 0.970 no .
C(10) H(29) 0.970 no .
C(10) H(30) 0.970 no .
C(11) H(31) 0.970 no .
C(11) H(32) 0.970 no .
C(11) H(33) 0.970 no .
C(12) H(34) 0.970 no .
C(12) H(35) 0.970 no .
C(12) H(36) 0.970 no .
C(16) H(37) 0.970 no .
C(16) H(38) 0.970 no .
C(16) H(39) 0.970 no .
C(17) H(40) 0.970 no .
C(17) H(41) 0.970 no .
C(17) H(42) 0.970 no .
C(18) H(43) 0.970 no .
C(18) H(44) 0.970 no .
C(18) H(45) 0.970 no .
C(19) H(46) 0.970 no .
C(19) H(47) 0.970 no .
C(19) H(48) 0.970 no .
C(20) H(49) 0.970 no .
C(20) H(50) 0.970 no .
C(20) H(51) 0.970 no .
C(21) H(52) 0.970 no .
C(21) H(53) 0.970 no .
C(21) H(54) 0.970 no .
C(22) H(55) 0.970 no .
C(22) H(99) 0.970 no .
C(22) H(100) 0.970 no .
C(23) H(58) 0.970 no .
C(23) H(59) 0.970 no .
C(23) H(60) 0.970 no .
C(24) H(61) 0.970 no .
C(24) H(62) 0.970 no .
C(24) H(63) 0.970 no .
C(30) H(64) 0.970 no .
C(29) H(65) 0.970 no .
C(27) H(66) 0.970 no .
C(26) H(67) 0.970 no .
C(31) H(72) 0.970 no .
C(31) H(73) 0.970 no .
C(31) H(74) 0.970 no .
C(37) H(68) 0.970 no .
C(36) H(69) 0.970 no .
C(34) H(70) 0.970 no .
C(33) H(71) 0.970 no .
C(38) H(75) 0.970 no .
C(38) H(76) 0.970 no .
C(38) H(77) 0.970 no .
C(39) H(78) 0.970 no .
C(39) H(79) 0.970 no .
C(40) H(86) 0.970 no .
C(40) H(87) 0.970 no .
C(40) H(88) 0.970 no .
C(41) H(80) 0.970 no .
C(41) H(81) 0.970 no .
C(42) H(89) 0.970 no .
C(42) H(90) 0.970 no .
C(42) H(91) 0.970 no .
C(43) H(82) 0.970 no .
C(43) H(83) 0.970 no .
C(44) H(92) 0.970 no .
C(44) H(93) 0.970 no .
C(44) H(94) 0.970 no .
C(45) H(84) 0.970 no .
C(45) H(85) 0.970 no .
C(46) H(95) 0.970 no .
C(46) H(96) 0.970 no .
C(46) H(97) 0.970 no .
C(53) H(108) 0.970 no .
C(53) H(109) 0.970 no .
C(54) H(110) 0.970 no .
C(54) H(111) 0.970 no .
C(54) H(112) 0.970 no .
C(55) H(113) 0.970 no .
C(55) H(114) 0.970 no .
C(56) H(115) 0.970 no .
C(56) H(116) 0.970 no .
C(56) H(117) 0.970 no .
C(57) H(140) 0.970 no .
C(57) H(141) 0.970 no .
C(58) H(142) 0.970 no .
C(58) H(143) 0.970 no .
C(59) H(144) 0.970 no .
C(59) H(145) 0.970 no .
C(60) H(146) 0.970 no .
C(60) H(147) 0.970 no .
C(61) H(132) 0.970 no .
C(61) H(133) 0.970 no .
C(62) H(134) 0.970 no .
C(62) H(135) 0.970 no .
C(63) H(136) 0.970 no .
C(63) H(137) 0.970 no .
C(64) H(138) 0.970 no .
C(64) H(139) 0.970 no .

loop_
_geom_contact_atom_site_label_1
_geom_contact_atom_site_label_2
_geom_contact_distance
_geom_contact_site_symmetry_2
S(6) C(45) 3.502(13) 8_554
O(1) C(42) 3.408(19) 8_554
O(1) C(43) 3.45(2) 8_554
O(1) C(44) 3.57(2) 8_554
O(118) O(118) 3.44(6) 4_555
O(118) C(122) 3.47(6) 4_555
C(14) C(60) 3.60(4) 3_555
C(25) C(54) 3.558(17) .
C(30) C(39) 3.521(16) .
C(29) C(40) 3.487(17) .
C(36) C(40) 3.556(16) 8_554
C(36) C(47) 3.53(2) .
C(39) C(30) 3.521(16) .
C(40) C(29) 3.487(17) .
C(40) C(36) 3.556(16) 8_555
C(41) C(62) 3.461(17) .
C(42) O(1) 3.408(19) 8_555
C(42) C(62) 3.376(17) .
C(43) O(1) 3.45(2) 8_555
C(44) O(1) 3.57(2) 8_555
C(45) S(6) 3.502(13) 8_555
C(54) C(25) 3.558(17) .
C(60) C(14) 3.60(4) 3_455
C(62) C(41) 3.461(17) .
C(62) C(42) 3.376(17) .
C(47) C(36) 3.53(2) .
C(122) O(118) 3.47(6) 4_555
S(2) H(139) 3.010 3_555
S(4) H(112) 3.479 .
S(4) H(116) 3.426 4_555
S(3) H(78) 2.928 .
S(3) H(81) 3.354 .
S(3) H(94) 3.521 .
S(5) H(141) 2.939 3_555
S(6) H(84) 3.088 8_554
S(6) H(85) 3.133 8_554
S(8) H(112) 3.445 .
S(8) H(132) 3.085 .
S(8) H(133) 3.564 .
S(8) H(143) 3.217 .
S(8) H(144) 3.469 .
S(9) H(133) 3.102 .
S(9) H(144) 3.227 .
S(9) H(145) 3.253 .
Si(1) H(138) 3.584 3_555
O(2) H(19) 3.356 3_455
O(1) H(82) 2.618 8_554
O(1) H(90) 3.488 8_554
O(1) H(91) 2.544 8_554
O(1) H(93) 3.008 8_554
O(1) H(99) 3.113 .
O(118) H(108) 3.138 .
O(118) H(109) 2.847 4_555
O(118) H(117) 3.521 4_555
N(1) H(139) 3.247 3_555
C(1) H(138) 3.511 3_555
C(2) H(31) 3.558 2_545
C(2) H(138) 3.179 3_555
C(3) H(22) 3.144 2_545
C(3) H(72) 3.292 4_555
C(3) H(116) 3.255 4_555
C(4) H(46) 2.846 6_555
C(4) H(50) 3.119 6_555
C(4) H(60) 3.232 6_555
C(4) H(136) 3.599 3_555
C(4) H(139) 3.491 3_555
C(5) H(43) 3.457 5_545
C(5) H(45) 3.320 5_545
C(5) H(51) 3.598 6_555
C(6) H(43) 3.408 5_545
C(6) H(76) 3.299 8_555
C(6) H(86) 3.353 .
C(6) H(92) 3.551 .
C(7) H(66) 3.330 3_555
C(7) H(67) 3.208 3_555
C(7) H(141) 3.548 3_555
C(7) H(142) 3.415 3_555
C(8) H(10) 3.161 2_555
C(8) H(40) 3.402 6_555
C(8) H(41) 3.428 6_555
C(8) H(44) 3.066 6_555
C(8) H(66) 3.246 3_555
C(9) H(40) 3.519 6_555
C(9) H(41) 3.114 6_555
C(10) H(80) 3.437 .
C(10) H(81) 3.293 .
C(10) H(133) 3.070 .
C(10) H(135) 3.183 .
C(11) H(8) 3.419 2_555
C(11) H(9) 3.588 2_555
C(12) H(40) 3.482 6_555
C(12) H(81) 3.156 .
C(12) H(90) 3.229 .
C(12) H(94) 3.331 .
C(13) H(4) 3.537 2_555
C(13) H(5) 3.224 2_555
C(13) H(49) 3.077 2_555
C(13) H(70) 3.333 4_565
C(13) H(75) 3.272 4_565
C(13) H(76) 3.198 4_565
C(14) H(140) 3.384 3_555
C(14) H(141) 3.433 3_555
C(14) H(147) 2.945 3_555
C(15) H(11) 2.958 2_555
C(15) H(141) 3.549 3_555
C(16) H(73) 3.391 8_554
C(16) H(75) 3.216 4_565
C(16) H(85) 3.159 8_554
C(16) H(88) 3.124 8_554
C(16) H(96) 3.244 8_554
C(17) H(23) 3.089 6_554
C(17) H(25) 2.865 6_554
C(17) H(36) 3.499 6_554
C(17) H(96) 3.183 8_554
C(18) H(1) 2.753 5_554
C(18) H(23) 3.371 6_554
C(18) H(73) 3.494 8_554
C(19) H(14) 3.061 6_554
C(19) H(93) 3.430 6_554
C(19) H(146) 3.406 3_555
C(20) H(2) 3.287 6_554
C(20) H(14) 3.096 6_554
C(20) H(70) 3.250 3_555
C(21) H(70) 3.593 3_555
C(21) H(71) 3.132 3_555
C(21) H(142) 3.226 3_555
C(22) H(111) 2.820 .
C(22) H(144) 2.887 .
C(23) H(13) 3.223 6_554
C(23) H(84) 3.508 8_554
C(23) H(89) 3.439 8_554
C(23) H(95) 3.411 8_554
C(23) H(136) 3.330 8_554
C(24) H(108) 3.429 .
C(24) H(111) 3.403 .
C(24) H(117) 3.395 4_555
C(25) H(79) 2.886 .
C(25) H(97) 3.556 .
C(25) H(110) 3.308 .
C(25) H(112) 2.991 .
C(25) H(132) 3.570 .
C(25) H(143) 3.438 .
C(30) H(78) 3.575 .
C(30) H(79) 2.866 .
C(30) H(87) 3.076 .
C(30) H(112) 2.896 .
C(30) H(113) 3.188 4_555
C(30) H(114) 3.353 .
C(29) H(65) 3.401 4_555
C(29) H(72) 3.470 4_555
C(29) H(74) 3.519 4_555
C(29) H(79) 3.262 .
C(29) H(87) 2.598 .
C(29) H(112) 3.556 .
C(29) H(113) 3.290 4_555
C(29) H(114) 3.007 .
C(28) H(65) 3.565 4_555
C(28) H(87) 3.102 .
C(28) H(114) 3.018 .
C(27) H(20) 3.023 3_455
C(27) H(97) 3.450 .
C(27) H(114) 3.321 .
C(26) H(20) 3.037 3_455
C(26) H(79) 3.328 .
C(26) H(97) 3.206 .
C(26) H(110) 3.429 .
C(26) H(132) 3.369 .
C(26) H(143) 3.020 .
C(31) H(12) 3.299 4_555
C(31) H(18) 3.242 4_555
C(31) H(38) 3.010 8_555
C(31) H(65) 2.953 4_555
C(32) H(83) 3.103 8_554
C(32) H(145) 3.562 .
C(37) H(83) 3.216 8_554
C(37) H(88) 3.484 8_554
C(36) H(83) 3.333 8_554
C(36) H(86) 3.190 8_554
C(36) H(88) 3.047 8_554
C(35) H(83) 3.387 8_554
C(35) H(86) 3.021 8_554
C(35) H(88) 3.549 8_554
C(34) H(49) 3.563 3_455
C(34) H(53) 3.190 3_455
C(34) H(83) 3.271 8_554
C(33) H(53) 2.987 3_455
C(33) H(83) 3.103 8_554
C(33) H(145) 3.346 .
C(38) H(17) 3.283 8_554
C(38) H(39) 3.063 4_565
C(38) H(43) 3.570 4_565
C(38) H(69) 3.337 4_565
C(38) H(86) 3.080 8_554
C(39) H(16) 3.415 .
C(40) H(16) 3.320 .
C(40) H(37) 3.493 8_555
C(40) H(65) 3.471 .
C(40) H(69) 3.467 8_555
C(40) H(77) 3.318 8_555
C(41) H(29) 2.947 .
C(41) H(34) 3.135 .
C(41) H(134) 2.686 .
C(41) H(135) 3.468 .
C(42) H(29) 3.208 .
C(42) H(34) 3.407 .
C(42) H(134) 2.710 .
C(42) H(135) 3.175 .
C(43) H(145) 3.164 8_555
C(44) H(34) 3.365 .
C(44) H(47) 3.285 6_555
C(44) H(145) 3.387 8_555
C(44) H(146) 3.469 8_555
C(45) H(37) 3.010 8_555
C(45) H(58) 3.293 8_555
C(45) H(134) 3.580 .
C(46) H(26) 3.593 3_455
C(46) H(37) 3.120 8_555
C(46) H(41) 3.332 8_555
C(46) H(58) 3.229 8_555
C(46) H(132) 3.544 .
C(46) H(134) 2.816 .
C(66) H(11) 2.972 2_555
C(48) H(9) 3.386 3_455
C(48) H(32) 3.511 4_565
C(48) H(33) 3.584 4_565
C(49) H(5) 3.445 3_455
C(49) H(9) 3.245 3_455
C(50) H(32) 3.420 .
C(67) H(4) 3.555 2_555
C(67) H(5) 3.490 2_555
C(67) H(49) 3.019 2_555
C(67) H(51) 3.598 2_555
C(67) H(76) 3.472 4_565
C(52) H(28) 3.280 .
C(52) H(32) 3.463 .
C(52) H(133) 3.443 .
C(52) H(135) 3.049 .
C(52) H(137) 3.510 .
C(52) H(138) 3.506 .
C(53) H(62) 3.335 .
C(54) H(62) 3.361 .
C(54) H(99) 3.306 .
C(54) H(100) 3.354 .
C(54) H(140) 3.383 .
C(54) H(143) 3.475 .
C(57) H(52) 3.501 3_455
C(57) H(110) 3.283 .
C(58) H(52) 3.229 3_455
C(58) H(67) 3.251 .
C(58) H(110) 3.301 .
C(59) H(55) 3.547 .
C(59) H(82) 2.878 8_554
C(59) H(91) 3.534 8_554
C(59) H(93) 3.317 8_554
C(59) H(99) 3.292 .
C(60) H(47) 3.515 3_455
C(60) H(93) 3.245 8_554
C(61) H(28) 3.552 .
C(61) H(29) 3.316 .
C(61) H(80) 3.174 .
C(61) H(95) 3.581 .
C(62) H(29) 3.072 .
C(62) H(80) 2.728 .
C(62) H(89) 2.771 .
C(62) H(90) 3.513 .
C(62) H(95) 2.953 .
C(63) H(7) 3.483 3_455
C(63) H(13) 3.477 3_455
C(63) H(59) 3.506 8_555
C(63) H(89) 3.386 .
C(63) H(95) 3.284 .
C(64) H(6) 3.554 3_455
C(64) H(7) 3.201 3_455
C(65) H(124) 3.32(7) 2_555
C(65) H(147) 3.487 3_555
C(51) H(126) 3.10(5) 8_555
C(120) H(31) 3.386 5_544
C(120) H(32) 3.237 5_544
C(121) H(32) 3.149 5_544
C(121) H(35) 3.532 5_544
C(121) H(90) 3.472 5_544
C(122) H(109) 3.225 4_555
C(122) H(147) 3.549 4_555
H(1) C(18) 2.753 5_545
H(1) H(43) 2.568 5_545
H(1) H(44) 2.773 5_545
H(1) H(45) 2.455 5_545
H(1) H(124) 3.341 6_555
H(2) C(20) 3.287 6_555
H(2) H(45) 3.428 5_545
H(2) H(50) 3.056 6_555
H(2) H(51) 2.667 6_555
H(2) H(59) 3.521 6_555
H(2) H(61) 3.100 6_555
H(2) H(124) 3.020 6_555
H(3) H(124) 2.976 6_555
H(3) H(125) 3.259 6_555
H(3) H(137) 3.296 3_555
H(4) C(13) 3.537 2_545
H(4) C(67) 3.555 2_545
H(5) C(13) 3.224 2_545
H(5) C(49) 3.445 3_555
H(5) C(67) 3.490 2_545
H(5) H(138) 3.584 3_555
H(6) C(64) 3.554 3_555
H(6) H(138) 2.983 3_555
H(6) H(139) 3.355 3_555
H(7) C(63) 3.483 3_555
H(7) C(64) 3.201 3_555
H(7) H(125) 3.284 6_555
H(7) H(137) 2.870 3_555
H(7) H(138) 2.466 3_555
H(7) H(139) 3.391 3_555
H(8) C(11) 3.419 2_545
H(8) H(24) 3.453 2_545
H(8) H(31) 2.846 2_545
H(8) H(33) 3.241 2_545
H(8) H(125) 2.790 6_555
H(9) C(11) 3.588 2_545
H(9) C(48) 3.386 3_555
H(9) C(49) 3.245 3_555
H(9) H(31) 3.422 2_545
H(9) H(33) 3.088 2_545
H(9) H(125) 3.584 6_555
H(9) H(138) 3.383 3_555
H(10) C(8) 3.161 2_545
H(10) H(22) 2.463 2_545
H(10) H(23) 3.279 2_545
H(10) H(24) 3.293 2_545
H(10) H(44) 3.292 5_545
H(10) H(72) 3.236 4_555
H(10) H(73) 3.117 4_555
H(11) C(15) 2.958 2_545
H(11) C(66) 2.972 2_545
H(11) H(22) 2.969 2_545
H(11) H(116) 2.808 4_555
H(12) C(31) 3.299 4_555
H(12) H(72) 2.547 4_555
H(12) H(73) 3.224 4_555
H(12) H(116) 2.817 4_555
H(13) C(23) 3.223 6_555
H(13) C(63) 3.477 3_555
H(13) H(46) 2.681 6_555
H(13) H(50) 3.293 6_555
H(13) H(51) 3.472 6_555
H(13) H(59) 3.153 6_555
H(13) H(60) 2.477 6_555
H(13) H(136) 2.753 3_555
H(13) H(139) 3.112 3_555
H(14) C(19) 3.061 6_555
H(14) C(20) 3.096 6_555
H(14) H(46) 2.303 6_555
H(14) H(47) 3.163 6_555
H(14) H(50) 2.329 6_555
H(14) H(51) 3.216 6_555
H(14) H(60) 3.150 6_555
H(14) H(92) 3.018 .
H(14) H(94) 3.570 .
H(15) H(46) 3.141 6_555
H(15) H(139) 3.248 3_555
H(16) C(39) 3.415 .
H(16) C(40) 3.320 .
H(16) H(76) 3.472 8_555
H(16) H(78) 2.687 .
H(16) H(86) 2.721 .
H(16) H(87) 3.442 .
H(16) H(92) 2.765 .
H(17) C(38) 3.283 8_555
H(17) H(43) 2.730 5_545
H(17) H(50) 3.253 6_555
H(17) H(76) 2.444 8_555
H(17) H(77) 3.331 8_555
H(17) H(86) 3.292 .
H(17) H(92) 3.565 .
H(18) C(31) 3.242 4_555
H(18) H(43) 3.329 5_545
H(18) H(72) 2.813 4_555
H(18) H(73) 3.131 4_555
H(18) H(74) 3.250 4_555
H(18) H(86) 3.566 .
H(19) O(2) 3.356 3_555
H(19) H(67) 3.155 3_555
H(19) H(142) 3.009 3_555
H(20) C(27) 3.023 3_555
H(20) C(26) 3.037 3_555
H(20) H(66) 2.400 3_555
H(20) H(67) 2.439 3_555
H(20) H(141) 3.567 3_555
H(20) H(142) 3.429 3_555
H(20) H(143) 3.430 3_555
H(21) H(141) 2.909 3_555
H(21) H(142) 3.253 3_555
H(22) C(3) 3.144 2_555
H(22) H(10) 2.463 2_555
H(22) H(11) 2.969 2_555
H(22) H(44) 3.378 6_555
H(22) H(66) 2.915 3_555
H(23) C(17) 3.089 6_555
H(23) C(18) 3.371 6_555
H(23) H(10) 3.279 2_555
H(23) H(40) 2.842 6_555
H(23) H(41) 2.610 6_555
H(23) H(44) 2.489 6_555
H(23) H(66) 2.834 3_555
H(23) H(73) 3.440 3_555
H(24) H(8) 3.453 2_555
H(24) H(10) 3.293 2_555
H(24) H(40) 3.207 6_555
H(24) H(44) 2.899 6_555
H(25) C(17) 2.865 6_555
H(25) H(40) 2.625 6_555
H(25) H(41) 2.424 6_555
H(25) H(42) 3.110 6_555
H(25) H(46) 3.404 6_555
H(26) C(46) 3.593 3_555
H(26) H(41) 3.060 6_555
H(26) H(95) 3.282 3_555
H(26) H(96) 3.229 3_555
H(26) H(136) 3.296 3_555
H(26) H(139) 3.146 3_555
H(27) H(139) 3.201 3_555
H(28) C(52) 3.280 .
H(28) C(61) 3.552 .
H(28) H(133) 2.735 .
H(28) H(135) 3.093 .
H(29) C(41) 2.947 .
H(29) C(42) 3.208 .
H(29) C(61) 3.316 .
H(29) C(62) 3.072 .
H(29) H(80) 2.668 .
H(29) H(81) 2.653 .
H(29) H(89) 3.481 .
H(29) H(90) 2.721 .
H(29) H(127) 3.524 5_555
H(29) H(132) 3.516 .
H(29) H(133) 2.859 .
H(29) H(134) 3.141 .
H(29) H(135) 2.455 .
H(30) H(80) 3.358 .
H(30) H(81) 3.236 .
H(30) H(133) 3.104 .
H(31) C(2) 3.558 2_555
H(31) C(120) 3.386 5_555
H(31) H(8) 2.846 2_555
H(31) H(9) 3.422 2_555
H(31) H(125) 2.447 5_555
H(32) C(48) 3.511 4_565
H(32) C(50) 3.420 .
H(32) C(52) 3.463 .
H(32) C(120) 3.237 5_555
H(32) C(121) 3.149 5_555
H(32) H(125) 2.700 5_555
H(32) H(126) 3.417 5_555
H(32) H(128) 3.289 5_555
H(33) C(48) 3.584 4_565
H(33) H(8) 3.241 2_555
H(33) H(9) 3.088 2_555
H(33) H(125) 3.548 5_555
H(34) C(41) 3.135 .
H(34) C(42) 3.407 .
H(34) C(44) 3.365 .
H(34) H(81) 2.279 .
H(34) H(90) 2.866 .
H(34) H(93) 3.590 .
H(34) H(94) 2.435 .
H(35) C(121) 3.532 5_555
H(35) H(40) 3.450 6_555
H(35) H(81) 3.397 .
H(35) H(90) 2.799 .
H(35) H(127) 2.452 5_555
H(35) H(129) 3.580 5_555
H(35) H(147) 3.430 8_555
H(36) C(17) 3.499 6_555
H(36) H(40) 2.680 6_555
H(37) C(40) 3.493 8_554
H(37) C(45) 3.010 8_554
H(37) C(46) 3.120 8_554
H(37) H(84) 3.466 8_554
H(37) H(85) 2.250 8_554
H(37) H(88) 2.606 8_554
H(37) H(96) 2.492 8_554
H(37) H(97) 3.529 8_554
H(38) C(31) 3.010 8_554
H(38) H(73) 2.439 8_554
H(38) H(74) 2.847 8_554
H(38) H(75) 3.392 4_565
H(38) H(77) 3.421 4_565
H(38) H(85) 3.472 8_554
H(38) H(87) 3.500 8_554
H(38) H(88) 3.087 8_554
H(38) H(96) 3.332 8_554
H(39) C(38) 3.063 4_565
H(39) H(75) 2.378 4_565
H(39) H(76) 3.357 4_565
H(39) H(77) 3.036 4_565
H(39) H(85) 3.465 8_554
H(39) H(88) 3.181 8_554
H(40) C(8) 3.402 6_554
H(40) C(9) 3.519 6_554
H(40) C(12) 3.482 6_554
H(40) H(23) 2.842 6_554
H(40) H(24) 3.207 6_554
H(40) H(25) 2.625 6_554
H(40) H(35) 3.450 6_554
H(40) H(36) 2.680 6_554
H(41) C(8) 3.428 6_554
H(41) C(9) 3.114 6_554
H(41) C(46) 3.332 8_554
H(41) H(23) 2.610 6_554
H(41) H(25) 2.424 6_554
H(41) H(26) 3.060 6_554
H(41) H(96) 2.381 8_554
H(42) H(25) 3.110 6_554
H(42) H(96) 3.323 8_554
H(43) C(5) 3.457 5_554
H(43) C(6) 3.408 5_554
H(43) C(38) 3.570 4_565
H(43) H(1) 2.568 5_554
H(43) H(17) 2.730 5_554
H(43) H(18) 3.329 5_554
H(43) H(73) 3.094 8_554
H(43) H(75) 3.516 4_565
H(43) H(76) 2.959 4_565
H(44) C(8) 3.066 6_554
H(44) H(1) 2.773 5_554
H(44) H(10) 3.292 5_554
H(44) H(22) 3.378 6_554
H(44) H(23) 2.489 6_554
H(44) H(24) 2.899 6_554
H(44) H(73) 3.139 8_554
H(45) C(5) 3.320 5_554
H(45) H(1) 2.455 5_554
H(45) H(2) 3.428 5_554
H(46) C(4) 2.846 6_554
H(46) H(13) 2.681 6_554
H(46) H(14) 2.303 6_554
H(46) H(15) 3.141 6_554
H(46) H(25) 3.404 6_554
H(47) C(44) 3.285 6_554
H(47) C(60) 3.515 3_555
H(47) H(14) 3.163 6_554
H(47) H(92) 3.419 6_554
H(47) H(93) 2.560 6_554
H(47) H(94) 3.425 6_554
H(47) H(146) 2.549 3_555
H(48) H(146) 3.489 3_555
H(49) C(13) 3.077 2_545
H(49) C(34) 3.563 3_555
H(49) C(67) 3.019 2_545
H(49) H(70) 2.611 3_555
H(50) C(4) 3.119 6_554
H(50) H(2) 3.056 6_554
H(50) H(13) 3.293 6_554
H(50) H(14) 2.329 6_554
H(50) H(17) 3.253 6_554
H(50) H(70) 3.073 3_555
H(50) H(92) 3.232 6_554
H(51) C(5) 3.598 6_554
H(51) C(67) 3.598 2_545
H(51) H(2) 2.667 6_554
H(51) H(13) 3.472 6_554
H(51) H(14) 3.216 6_554
H(52) C(57) 3.501 3_555
H(52) C(58) 3.229 3_555
H(52) H(71) 3.434 3_555
H(52) H(141) 3.089 3_555
H(52) H(142) 2.434 3_555
H(52) H(145) 3.247 3_555
H(52) H(146) 3.207 3_555
H(53) C(34) 3.190 3_555
H(53) C(33) 2.987 3_555
H(53) H(70) 2.730 3_555
H(53) H(71) 2.277 3_555
H(53) H(93) 3.275 6_554
H(53) H(142) 3.316 3_555
H(53) H(145) 3.250 3_555
H(54) H(71) 3.339 3_555
H(54) H(142) 3.537 3_555
H(55) C(59) 3.547 .
H(55) H(82) 3.512 8_554
H(55) H(84) 2.976 8_554
H(55) H(91) 3.543 8_554
H(55) H(144) 2.754 .
H(58) C(45) 3.293 8_554
H(58) C(46) 3.229 8_554
H(58) H(84) 2.567 8_554
H(58) H(89) 2.956 8_554
H(58) H(91) 3.588 8_554
H(58) H(95) 2.654 8_554
H(58) H(96) 3.371 8_554
H(58) H(136) 3.300 8_554
H(59) C(63) 3.506 8_554
H(59) H(2) 3.521 6_554
H(59) H(13) 3.153 6_554
H(59) H(89) 3.032 8_554
H(59) H(95) 3.528 8_554
H(59) H(123) 3.516 .
H(59) H(136) 2.870 8_554
H(59) H(137) 3.332 8_554
H(60) C(4) 3.232 6_554
H(60) H(13) 2.477 6_554
H(60) H(14) 3.150 6_554
H(60) H(136) 3.280 8_554
H(61) H(2) 3.100 6_554
H(62) C(53) 3.335 .
H(62) C(54) 3.361 .
H(62) H(108) 2.543 .
H(62) H(111) 2.694 .
H(62) H(117) 2.937 4_555
H(62) H(123) 3.324 .
H(62) H(124) 3.540 .
H(62) H(130) 3.570 4_555
H(63) H(108) 3.556 .
H(63) H(111) 3.534 .
H(63) H(116) 3.396 4_555
H(63) H(117) 3.048 4_555
H(64) H(72) 3.501 4_555
H(64) H(78) 3.444 .
H(64) H(79) 3.172 .
H(64) H(87) 3.328 .
H(64) H(112) 2.933 .
H(64) H(113) 3.029 4_555
H(65) C(29) 3.401 4_555
H(65) C(28) 3.565 4_555
H(65) C(31) 2.953 4_555
H(65) C(40) 3.471 .
H(65) H(65) 2.737 4_555
H(65) H(72) 2.612 4_555
H(65) H(74) 2.551 4_555
H(65) H(87) 2.525 .
H(65) H(113) 3.224 4_555
H(65) H(114) 3.331 .
H(66) C(7) 3.330 3_455
H(66) C(8) 3.246 3_455
H(66) H(20) 2.400 3_455
H(66) H(22) 2.915 3_455
H(66) H(23) 2.834 3_455
H(67) C(7) 3.208 3_455
H(67) C(58) 3.251 .
H(67) H(19) 3.155 3_455
H(67) H(20) 2.439 3_455
H(67) H(97) 3.341 .
H(67) H(132) 2.829 .
H(67) H(142) 3.287 .
H(67) H(143) 2.424 .
H(68) H(85) 3.597 8_554
H(69) C(38) 3.337 4_565
H(69) C(40) 3.467 8_554
H(69) H(69) 3.146 4_565
H(69) H(75) 2.819 4_565
H(69) H(77) 3.070 4_565
H(69) H(86) 3.264 8_554
H(69) H(88) 2.926 8_554
H(70) C(13) 3.333 4_565
H(70) C(20) 3.250 3_455
H(70) C(21) 3.593 3_455
H(70) H(49) 2.611 3_455
H(70) H(50) 3.073 3_455
H(70) H(53) 2.730 3_455
H(71) C(21) 3.132 3_455
H(71) H(52) 3.434 3_455
H(71) H(53) 2.277 3_455
H(71) H(54) 3.339 3_455
H(71) H(83) 3.543 8_554
H(71) H(145) 2.862 .
H(72) C(3) 3.292 4_555
H(72) C(29) 3.470 4_555
H(72) H(10) 3.236 4_555
H(72) H(12) 2.547 4_555
H(72) H(18) 2.813 4_555
H(72) H(64) 3.501 4_555
H(72) H(65) 2.612 4_555
H(72) H(113) 3.272 .
H(72) H(114) 3.224 .
H(73) C(16) 3.391 8_555
H(73) C(18) 3.494 8_555
H(73) H(10) 3.117 4_555
H(73) H(12) 3.224 4_555
H(73) H(18) 3.131 4_555
H(73) H(23) 3.440 3_455
H(73) H(38) 2.439 8_555
H(73) H(43) 3.094 8_555
H(73) H(44) 3.139 8_555
H(74) C(29) 3.519 4_555
H(74) H(18) 3.250 4_555
H(74) H(38) 2.847 8_555
H(74) H(65) 2.551 4_555
H(74) H(74) 3.522 4_555
H(74) H(77) 3.360 5_545
H(74) H(87) 3.217 .
H(75) C(13) 3.272 4_565
H(75) C(16) 3.216 4_565
H(75) H(38) 3.392 4_565
H(75) H(39) 2.378 4_565
H(75) H(43) 3.516 4_565
H(75) H(69) 2.819 4_565
H(76) C(6) 3.299 8_554
H(76) C(13) 3.198 4_565
H(76) C(67) 3.472 4_565
H(76) H(16) 3.472 8_554
H(76) H(17) 2.444 8_554
H(76) H(39) 3.357 4_565
H(76) H(43) 2.959 4_565
H(76) H(86) 3.083 8_554
H(77) C(40) 3.318 8_554
H(77) H(17) 3.331 8_554
H(77) H(38) 3.421 4_565
H(77) H(39) 3.036 4_565
H(77) H(69) 3.070 4_565
H(77) H(74) 3.360 5_554
H(77) H(86) 2.696 8_554
H(77) H(87) 3.297 8_554
H(77) H(88) 3.468 8_554
H(78) S(3) 2.928 .
H(78) C(30) 3.575 .
H(78) H(16) 2.687 .
H(78) H(64) 3.444 .
H(79) C(25) 2.886 .
H(79) C(30) 2.866 .
H(79) C(29) 3.262 .
H(79) C(26) 3.328 .
H(79) H(64) 3.172 .
H(80) C(10) 3.437 .
H(80) C(61) 3.174 .
H(80) C(62) 2.728 .
H(80) H(29) 2.668 .
H(80) H(30) 3.358 .
H(80) H(132) 2.808 .
H(80) H(133) 3.461 .
H(80) H(134) 1.984 .
H(80) H(135) 2.886 .
H(81) S(3) 3.354 .
H(81) C(10) 3.293 .
H(81) C(12) 3.156 .
H(81) H(29) 2.653 .
H(81) H(30) 3.236 .
H(81) H(34) 2.279 .
H(81) H(35) 3.397 .
H(81) H(134) 3.392 .
H(82) O(1) 2.618 8_555
H(82) C(59) 2.878 8_555
H(82) H(55) 3.512 8_555
H(82) H(144) 3.094 8_555
H(82) H(145) 2.489 8_555
H(83) C(32) 3.103 8_555
H(83) C(37) 3.216 8_555
H(83) C(36) 3.333 8_555
H(83) C(35) 3.387 8_555
H(83) C(34) 3.271 8_555
H(83) C(33) 3.103 8_555
H(83) H(71) 3.543 8_555
H(83) H(145) 3.295 8_555
H(84) S(6) 3.088 8_555
H(84) C(23) 3.508 8_555
H(84) H(37) 3.466 8_555
H(84) H(55) 2.976 8_555
H(84) H(58) 2.567 8_555
H(85) S(6) 3.133 8_555
H(85) C(16) 3.159 8_555
H(85) H(37) 2.250 8_555
H(85) H(38) 3.472 8_555
H(85) H(39) 3.465 8_555
H(85) H(68) 3.597 8_555
H(86) C(6) 3.353 .
H(86) C(36) 3.190 8_555
H(86) C(35) 3.021 8_555
H(86) C(38) 3.080 8_555
H(86) H(16) 2.721 .
H(86) H(17) 3.292 .
H(86) H(18) 3.566 .
H(86) H(69) 3.264 8_555
H(86) H(76) 3.083 8_555
H(86) H(77) 2.696 8_555
H(87) C(30) 3.076 .
H(87) C(29) 2.598 .
H(87) C(28) 3.102 .
H(87) H(16) 3.442 .
H(87) H(38) 3.500 8_555
H(87) H(64) 3.328 .
H(87) H(65) 2.525 .
H(87) H(74) 3.217 .
H(87) H(77) 3.297 8_555
H(88) C(16) 3.124 8_555
H(88) C(37) 3.484 8_555
H(88) C(36) 3.047 8_555
H(88) C(35) 3.549 8_555
H(88) H(37) 2.606 8_555
H(88) H(38) 3.087 8_555
H(88) H(39) 3.181 8_555
H(88) H(69) 2.926 8_555
H(88) H(77) 3.468 8_555
H(89) C(23) 3.439 8_555
H(89) C(62) 2.771 .
H(89) C(63) 3.386 .
H(89) H(29) 3.481 .
H(89) H(58) 2.956 8_555
H(89) H(59) 3.032 8_555
H(89) H(134) 2.111 .
H(89) H(135) 2.704 .
H(89) H(136) 3.259 .
H(89) H(137) 3.457 .
H(90) O(1) 3.488 8_555
H(90) C(12) 3.229 .
H(90) C(62) 3.513 .
H(90) C(121) 3.472 5_555
H(90) H(29) 2.721 .
H(90) H(34) 2.866 .
H(90) H(35) 2.799 .
H(90) H(127) 2.782 5_555
H(90) H(128) 3.576 5_555
H(90) H(129) 3.117 5_555
H(90) H(134) 3.076 .
H(90) H(135) 3.043 .
H(91) O(1) 2.544 8_555
H(91) C(59) 3.534 8_555
H(91) H(55) 3.543 8_555
H(91) H(58) 3.588 8_555
H(91) H(99) 3.191 8_555
H(91) H(129) 3.558 5_555
H(91) H(134) 3.543 .
H(92) C(6) 3.551 .
H(92) H(14) 3.018 .
H(92) H(16) 2.765 .
H(92) H(17) 3.565 .
H(92) H(47) 3.419 6_555
H(92) H(50) 3.232 6_555
H(93) O(1) 3.008 8_555
H(93) C(19) 3.430 6_555
H(93) C(59) 3.317 8_555
H(93) C(60) 3.245 8_555
H(93) H(34) 3.590 .
H(93) H(47) 2.560 6_555
H(93) H(53) 3.275 6_555
H(93) H(145) 2.731 8_555
H(93) H(146) 2.645 8_555
H(94) S(3) 3.521 .
H(94) C(12) 3.331 .
H(94) H(14) 3.570 .
H(94) H(34) 2.435 .
H(94) H(47) 3.425 6_555
H(94) H(146) 3.531 8_555
H(95) C(23) 3.411 8_555
H(95) C(61) 3.581 .
H(95) C(62) 2.953 .
H(95) C(63) 3.284 .
H(95) H(26) 3.282 3_455
H(95) H(58) 2.654 8_555
H(95) H(59) 3.528 8_555
H(95) H(132) 3.215 .
H(95) H(134) 2.103 .
H(95) H(136) 2.695 .
H(96) C(16) 3.244 8_555
H(96) C(17) 3.183 8_555
H(96) H(26) 3.229 3_455
H(96) H(37) 2.492 8_555
H(96) H(38) 3.332 8_555
H(96) H(41) 2.381 8_555
H(96) H(42) 3.323 8_555
H(96) H(58) 3.371 8_555
H(97) C(25) 3.556 .
H(97) C(27) 3.450 .
H(97) C(26) 3.206 .
H(97) H(37) 3.529 8_555
H(97) H(67) 3.341 .
H(97) H(132) 2.966 .
H(97) H(134) 2.798 .
H(99) O(1) 3.113 .
H(99) C(54) 3.306 .
H(99) C(59) 3.292 .
H(99) H(91) 3.191 8_554
H(99) H(111) 2.357 .
H(99) H(144) 2.621 .
H(100) C(54) 3.354 .
H(100) H(111) 2.497 .
H(100) H(112) 3.502 .
H(100) H(144) 2.795 .
H(108) O(118) 3.138 .
H(108) C(24) 3.429 .
H(108) H(62) 2.543 .
H(108) H(63) 3.556 .
H(109) O(118) 2.847 4_555
H(109) C(122) 3.225 4_555
H(109) H(129) 3.148 4_555
H(109) H(140) 3.375 .
H(110) C(25) 3.308 .
H(110) C(26) 3.429 .
H(110) C(57) 3.283 .
H(110) C(58) 3.301 .
H(110) H(140) 2.516 .
H(110) H(143) 2.673 .
H(110) H(144) 3.459 .
H(111) C(22) 2.820 .
H(111) C(24) 3.403 .
H(111) H(62) 2.694 .
H(111) H(63) 3.534 .
H(111) H(99) 2.357 .
H(111) H(100) 2.497 .
H(111) H(140) 3.593 .
H(111) H(143) 3.510 .
H(111) H(144) 3.298 .
H(112) S(4) 3.479 .
H(112) S(8) 3.445 .
H(112) C(25) 2.991 .
H(112) C(30) 2.896 .
H(112) C(29) 3.556 .
H(112) H(64) 2.933 .
H(112) H(100) 3.502 .
H(113) C(30) 3.188 4_555
H(113) C(29) 3.290 4_555
H(113) H(64) 3.029 4_555
H(113) H(65) 3.224 4_555
H(113) H(72) 3.272 .
H(114) C(30) 3.353 .
H(114) C(29) 3.007 .
H(114) C(28) 3.018 .
H(114) C(27) 3.321 .
H(114) H(65) 3.331 .
H(114) H(72) 3.224 .
H(115) H(140) 2.834 .
H(116) S(4) 3.426 4_555
H(116) C(3) 3.255 4_555
H(116) H(11) 2.808 4_555
H(116) H(12) 2.817 4_555
H(116) H(63) 3.396 4_555
H(117) O(118) 3.521 4_555
H(117) C(24) 3.395 4_555
H(117) H(62) 2.937 4_555
H(117) H(63) 3.048 4_555
H(123) H(59) 3.516 .
H(123) H(62) 3.324 .
H(124) H(1) 3.341 6_554
H(124) H(2) 3.020 6_554
H(124) H(3) 2.976 6_554
H(124) H(62) 3.540 .
H(125) H(3) 3.259 6_554
H(125) H(7) 3.284 6_554
H(125) H(8) 2.790 6_554
H(125) H(9) 3.584 6_554
H(125) H(31) 2.447 5_544
H(125) H(32) 2.700 5_544
H(125) H(33) 3.548 5_544
H(126) H(32) 3.417 5_544
H(127) H(29) 3.524 5_544
H(127) H(35) 2.452 5_544
H(127) H(90) 2.782 5_544
H(128) H(32) 3.289 5_544
H(128) H(90) 3.576 5_544
H(129) H(35) 3.580 5_544
H(129) H(90) 3.117 5_544
H(129) H(91) 3.558 5_544
H(129) H(109) 3.148 4_555
H(129) H(147) 2.490 4_555
H(130) H(62) 3.570 4_555
H(132) S(8) 3.085 .
H(132) C(25) 3.570 .
H(132) C(26) 3.369 .
H(132) C(46) 3.544 .
H(132) H(29) 3.516 .
H(132) H(67) 2.829 .
H(132) H(80) 2.808 .
H(132) H(95) 3.215 .
H(132) H(97) 2.966 .
H(133) S(8) 3.564 .
H(133) S(9) 3.102 .
H(133) C(10) 3.070 .
H(133) C(52) 3.443 .
H(133) H(28) 2.735 .
H(133) H(29) 2.859 .
H(133) H(30) 3.104 .
H(133) H(80) 3.461 .
H(134) C(41) 2.686 .
H(134) C(42) 2.710 .
H(134) C(45) 3.580 .
H(134) C(46) 2.816 .
H(134) H(29) 3.141 .
H(134) H(80) 1.984 .
H(134) H(81) 3.392 .
H(134) H(89) 2.111 .
H(134) H(90) 3.076 .
H(134) H(91) 3.543 .
H(134) H(95) 2.103 .
H(134) H(97) 2.798 .
H(135) C(10) 3.183 .
H(135) C(41) 3.468 .
H(135) C(42) 3.175 .
H(135) C(52) 3.049 .
H(135) H(28) 3.093 .
H(135) H(29) 2.455 .
H(135) H(80) 2.886 .
H(135) H(89) 2.704 .
H(135) H(90) 3.043 .
H(136) C(4) 3.599 3_455
H(136) C(23) 3.330 8_555
H(136) H(13) 2.753 3_455
H(136) H(26) 3.296 3_455
H(136) H(58) 3.300 8_555
H(136) H(59) 2.870 8_555
H(136) H(60) 3.280 8_555
H(136) H(89) 3.259 .
H(136) H(95) 2.695 .
H(137) C(52) 3.510 .
H(137) H(3) 3.296 3_455
H(137) H(7) 2.870 3_455
H(137) H(59) 3.332 8_555
H(137) H(89) 3.457 .
H(138) Si(1) 3.584 3_455
H(138) C(1) 3.511 3_455
H(138) C(2) 3.179 3_455
H(138) C(52) 3.506 .
H(138) H(5) 3.584 3_455
H(138) H(6) 2.983 3_455
H(138) H(7) 2.466 3_455
H(138) H(9) 3.383 3_455
H(139) S(2) 3.010 3_455
H(139) N(1) 3.247 3_455
H(139) C(4) 3.491 3_455
H(139) H(6) 3.355 3_455
H(139) H(7) 3.391 3_455
H(139) H(13) 3.112 3_455
H(139) H(15) 3.248 3_455
H(139) H(26) 3.146 3_455
H(139) H(27) 3.201 3_455
H(140) C(14) 3.384 3_455
H(140) C(54) 3.383 .
H(140) H(109) 3.375 .
H(140) H(110) 2.516 .
H(140) H(111) 3.593 .
H(140) H(115) 2.834 .
H(141) S(5) 2.939 3_455
H(141) C(7) 3.548 3_455
H(141) C(14) 3.433 3_455
H(141) C(15) 3.549 3_455
H(141) H(20) 3.567 3_455
H(141) H(21) 2.909 3_455
H(141) H(52) 3.089 3_455
H(142) C(7) 3.415 3_455
H(142) C(21) 3.226 3_455
H(142) H(19) 3.009 3_455
H(142) H(20) 3.429 3_455
H(142) H(21) 3.253 3_455
H(142) H(52) 2.434 3_455
H(142) H(53) 3.316 3_455
H(142) H(54) 3.537 3_455
H(142) H(67) 3.287 .
H(143) S(8) 3.217 .
H(143) C(25) 3.438 .
H(143) C(26) 3.020 .
H(143) C(54) 3.475 .
H(143) H(20) 3.430 3_455
H(143) H(67) 2.424 .
H(143) H(110) 2.673 .
H(143) H(111) 3.510 .
H(144) S(8) 3.469 .
H(144) S(9) 3.227 .
H(144) C(22) 2.887 .
H(144) H(55) 2.754 .
H(144) H(82) 3.094 8_554
H(144) H(99) 2.621 .
H(144) H(100) 2.795 .
H(144) H(110) 3.459 .
H(144) H(111) 3.298 .
H(145) S(9) 3.253 .
H(145) C(32) 3.562 .
H(145) C(33) 3.346 .
H(145) C(43) 3.164 8_554
H(145) C(44) 3.387 8_554
H(145) H(52) 3.247 3_455
H(145) H(53) 3.250 3_455
H(145) H(71) 2.862 .
H(145) H(82) 2.489 8_554
H(145) H(83) 3.295 8_554
H(145) H(93) 2.731 8_554
H(146) C(19) 3.406 3_455
H(146) C(44) 3.469 8_554
H(146) H(47) 2.549 3_455
H(146) H(48) 3.489 3_455
H(146) H(52) 3.207 3_455
H(146) H(93) 2.645 8_554
H(146) H(94) 3.531 8_554
H(147) C(14) 2.945 3_455
H(147) C(65) 3.487 3_455
H(147) C(122) 3.549 4_555
H(147) H(35) 3.430 8_554
H(147) H(129) 2.490 4_555

loop_
_geom_torsion_atom_site_label_1
_geom_torsion_atom_site_label_2
_geom_torsion_atom_site_label_3
_geom_torsion_atom_site_label_4
_geom_torsion
_geom_torsion_site_symmetry_1
_geom_torsion_site_symmetry_3
_geom_torsion_site_symmetry_4
Fe(2) Fe(1) Fe(3) Fe(4) -68.49(4) . . .
Fe(2) Fe(1) Fe(3) Fe(6) 12.62(10) . . .
Fe(2) Fe(1) Fe(3) S(1) -32.40(6) . . .
Fe(2) Fe(1) Fe(3) S(2) 64.38(7) . . .
Fe(2) Fe(1) Fe(3) S(4) -133.68(8) . . .
Fe(2) Fe(1) Fe(3) N(4) 146.8(4) . . .
Fe(3) Fe(1) Fe(2) Fe(4) 68.42(5) . . .
Fe(3) Fe(1) Fe(2) Fe(7) -18.63(10) . . .
Fe(3) Fe(1) Fe(2) S(1) 33.46(7) . . .
Fe(3) Fe(1) Fe(2) S(2) -65.31(8) . . .
Fe(3) Fe(1) Fe(2) S(3) 134.49(8) . . .
Fe(3) Fe(1) Fe(2) N(2) -138.9(4) . . .
Fe(2) Fe(1) Fe(4) Fe(3) 71.02(5) . . .
Fe(2) Fe(1) Fe(4) S(1) 34.36(8) . . .
Fe(2) Fe(1) Fe(4) S(4) 137.16(10) . . .
Fe(2) Fe(1) Fe(4) S(3) -65.29(8) . . .
Fe(2) Fe(1) Fe(4) S(8) -144.1(2) . . .
Fe(4) Fe(1) Fe(2) Fe(3) -68.42(5) . . .
Fe(4) Fe(1) Fe(2) Fe(7) -87.05(11) . . .
Fe(4) Fe(1) Fe(2) S(1) -34.96(7) . . .
Fe(4) Fe(1) Fe(2) S(2) -133.73(10) . . .
Fe(4) Fe(1) Fe(2) S(3) 66.07(8) . . .
Fe(4) Fe(1) Fe(2) N(2) 152.7(4) . . .
Fe(2) Fe(1) S(2) Fe(3) -75.21(7) . . .
S(2) Fe(1) Fe(2) Fe(3) 65.31(8) . . .
S(2) Fe(1) Fe(2) Fe(4) 133.73(10) . . .
S(2) Fe(1) Fe(2) Fe(7) 46.68(12) . . .
S(2) Fe(1) Fe(2) S(1) 98.77(11) . . .
S(2) Fe(1) Fe(2) S(3) -160.20(12) . . .
S(2) Fe(1) Fe(2) N(2) -73.6(4) . . .
Fe(2) Fe(1) S(4) Fe(3) 38.23(7) . . .
Fe(2) Fe(1) S(4) Fe(4) -34.92(7) . . .
S(4) Fe(1) Fe(2) Fe(3) -35.55(7) . . .
S(4) Fe(1) Fe(2) Fe(4) 32.87(8) . . .
S(4) Fe(1) Fe(2) Fe(7) -54.18(12) . . .
S(4) Fe(1) Fe(2) S(1) -2.09(10) . . .
S(4) Fe(1) Fe(2) S(2) -100.86(11) . . .
S(4) Fe(1) Fe(2) S(3) 98.94(10) . . .
S(4) Fe(1) Fe(2) N(2) -174.4(4) . . .
Fe(2) Fe(1) S(3) Fe(4) 73.16(7) . . .
S(3) Fe(1) Fe(2) Fe(3) -134.49(8) . . .
S(3) Fe(1) Fe(2) Fe(4) -66.07(8) . . .
S(3) Fe(1) Fe(2) Fe(7) -153.12(13) . . .
S(3) Fe(1) Fe(2) S(1) -101.03(10) . . .
S(3) Fe(1) Fe(2) S(2) 160.20(12) . . .
S(3) Fe(1) Fe(2) N(2) 86.6(4) . . .
Fe(2) Fe(1) N(1) Si(1) -138.0(2) . . .
Fe(2) Fe(1) N(1) Si(2) 57.4(6) . . .
N(1) Fe(1) Fe(2) Fe(3) 140.2(4) . . .
N(1) Fe(1) Fe(2) Fe(4) -151.4(4) . . .
N(1) Fe(1) Fe(2) Fe(7) 121.6(4) . . .
N(1) Fe(1) Fe(2) S(1) 173.7(4) . . .
N(1) Fe(1) Fe(2) S(2) 74.9(4) . . .
N(1) Fe(1) Fe(2) S(3) -85.3(4) . . .
N(1) Fe(1) Fe(2) N(2) 1.3(6) . . .
Fe(3) Fe(1) Fe(4) Fe(2) -71.02(5) . . .
Fe(3) Fe(1) Fe(4) S(1) -36.66(7) . . .
Fe(3) Fe(1) Fe(4) S(4) 66.13(8) . . .
Fe(3) Fe(1) Fe(4) S(3) -136.31(8) . . .
Fe(3) Fe(1) Fe(4) S(8) 144.9(2) . . .
Fe(4) Fe(1) Fe(3) Fe(2) 68.49(4) . . .
Fe(4) Fe(1) Fe(3) Fe(6) 81.11(11) . . .
Fe(4) Fe(1) Fe(3) S(1) 36.09(6) . . .
Fe(4) Fe(1) Fe(3) S(2) 132.87(8) . . .
Fe(4) Fe(1) Fe(3) S(4) -65.20(7) . . .
Fe(4) Fe(1) Fe(3) N(4) -144.7(4) . . .
Fe(3) Fe(1) S(2) Fe(2) 75.21(7) . . .
S(2) Fe(1) Fe(3) Fe(2) -64.38(7) . . .
S(2) Fe(1) Fe(3) Fe(4) -132.87(8) . . .
S(2) Fe(1) Fe(3) Fe(6) -51.76(12) . . .
S(2) Fe(1) Fe(3) S(1) -96.78(9) . . .
S(2) Fe(1) Fe(3) S(4) 161.93(10) . . .
S(2) Fe(1) Fe(3) N(4) 82.4(4) . . .
Fe(3) Fe(1) S(4) Fe(4) -73.15(6) . . .
S(4) Fe(1) Fe(3) Fe(2) 133.68(8) . . .
S(4) Fe(1) Fe(3) Fe(4) 65.20(7) . . .
S(4) Fe(1) Fe(3) Fe(6) 146.30(13) . . .
S(4) Fe(1) Fe(3) S(1) 101.29(9) . . .
S(4) Fe(1) Fe(3) S(2) -161.93(10) . . .
S(4) Fe(1) Fe(3) N(4) -79.5(4) . . .
Fe(3) Fe(1) S(3) Fe(2) -37.62(6) . . .
Fe(3) Fe(1) S(3) Fe(4) 35.54(6) . . .
S(3) Fe(1) Fe(3) Fe(2) 34.75(6) . . .
S(3) Fe(1) Fe(3) Fe(4) -33.73(6) . . .
S(3) Fe(1) Fe(3) Fe(6) 47.37(13) . . .
S(3) Fe(1) Fe(3) S(1) 2.36(8) . . .
S(3) Fe(1) Fe(3) S(2) 99.14(9) . . .
S(3) Fe(1) Fe(3) S(4) -98.93(9) . . .
S(3) Fe(1) Fe(3) N(4) -178.5(4) . . .
Fe(3) Fe(1) N(1) Si(1) -25.1(6) . . .
Fe(3) Fe(1) N(1) Si(2) 170.27(16) . . .
N(1) Fe(1) Fe(3) Fe(2) -141.4(3) . . .
N(1) Fe(1) Fe(3) Fe(4) 150.1(3) . . .
N(1) Fe(1) Fe(3) Fe(6) -128.8(3) . . .
N(1) Fe(1) Fe(3) S(1) -173.8(3) . . .
N(1) Fe(1) Fe(3) S(2) -77.0(3) . . .
N(1) Fe(1) Fe(3) S(4) 84.9(3) . . .
N(1) Fe(1) Fe(3) N(4) 5.4(6) . . .
Fe(4) Fe(1) S(2) Fe(2) 37.31(7) . . .
Fe(4) Fe(1) S(2) Fe(3) -37.91(7) . . .
S(2) Fe(1) Fe(4) Fe(2) -35.07(8) . . .
S(2) Fe(1) Fe(4) Fe(3) 35.96(7) . . .
S(2) Fe(1) Fe(4) S(1) -0.70(11) . . .
S(2) Fe(1) Fe(4) S(4) 102.09(11) . . .
S(2) Fe(1) Fe(4) S(3) -100.36(10) . . .
S(2) Fe(1) Fe(4) S(8) -179.2(2) . . .
Fe(4) Fe(1) S(4) Fe(3) 73.15(6) . . .
S(4) Fe(1) Fe(4) Fe(2) -137.16(10) . . .
S(4) Fe(1) Fe(4) Fe(3) -66.13(8) . . .
S(4) Fe(1) Fe(4) S(1) -102.79(11) . . .
S(4) Fe(1) Fe(4) S(3) 157.55(11) . . .
S(4) Fe(1) Fe(4) S(8) 78.7(2) . . .
Fe(4) Fe(1) S(3) Fe(2) -73.16(7) . . .
S(3) Fe(1) Fe(4) Fe(2) 65.29(8) . . .
S(3) Fe(1) Fe(4) Fe(3) 136.31(8) . . .
S(3) Fe(1) Fe(4) S(1) 99.65(10) . . .
S(3) Fe(1) Fe(4) S(4) -157.55(11) . . .
S(3) Fe(1) Fe(4) S(8) -78.8(2) . . .
Fe(4) Fe(1) N(1) Si(1) 96.7(5) . . .
Fe(4) Fe(1) N(1) Si(2) -67.9(6) . . .
N(1) Fe(1) Fe(4) Fe(2) 145.8(4) . . .
N(1) Fe(1) Fe(4) Fe(3) -143.1(4) . . .
N(1) Fe(1) Fe(4) S(1) -179.8(2) . . .
N(1) Fe(1) Fe(4) S(4) -77.0(4) . . .
N(1) Fe(1) Fe(4) S(3) 80.6(4) . . .
N(1) Fe(1) Fe(4) S(8) 1.7(5) . . .
S(2) Fe(1) S(4) Fe(3) -14.71(8) . . .
S(2) Fe(1) S(4) Fe(4) -87.86(8) . . .
S(4) Fe(1) S(2) Fe(2) 89.92(9) . . .
S(4) Fe(1) S(2) Fe(3) 14.71(8) . . .
S(2) Fe(1) S(3) Fe(2) 15.89(9) . . .
S(2) Fe(1) S(3) Fe(4) 89.05(9) . . .
S(3) Fe(1) S(2) Fe(2) -15.91(9) . . .
S(3) Fe(1) S(2) Fe(3) -91.13(9) . . .
S(2) Fe(1) N(1) Si(1) -82.3(4) . . .
S(2) Fe(1) N(1) Si(2) 113.1(3) . . .
N(1) Fe(1) S(2) Fe(2) -143.2(2) . . .
N(1) Fe(1) S(2) Fe(3) 141.6(2) . . .
S(4) Fe(1) S(3) Fe(2) -91.12(9) . . .
S(4) Fe(1) S(3) Fe(4) -17.96(8) . . .
S(3) Fe(1) S(4) Fe(3) 91.25(8) . . .
S(3) Fe(1) S(4) Fe(4) 18.10(9) . . .
S(4) Fe(1) N(1) Si(1) 37.3(4) . . .
S(4) Fe(1) N(1) Si(2) -127.3(3) . . .
N(1) Fe(1) S(4) Fe(3) -139.0(2) . . .
N(1) Fe(1) S(4) Fe(4) 147.8(2) . . .
S(3) Fe(1) N(1) Si(1) 159.1(3) . . .
S(3) Fe(1) N(1) Si(2) -5.5(5) . . .
N(1) Fe(1) S(3) Fe(2) 139.8(2) . . .
N(1) Fe(1) S(3) Fe(4) -147.0(2) . . .
Fe(1) Fe(2) Fe(3) Fe(4) 72.22(5) . . .
Fe(1) Fe(2) Fe(3) Fe(6) -173.89(5) . . .
Fe(1) Fe(2) Fe(3) S(1) 140.94(7) . . .
Fe(1) Fe(2) Fe(3) S(2) -61.66(7) . . .
Fe(1) Fe(2) Fe(3) S(4) 35.62(6) . . .
Fe(1) Fe(2) Fe(3) N(4) -160.4(3) . . .
Fe(1) Fe(2) Fe(4) Fe(3) -71.54(5) . . .
Fe(1) Fe(2) Fe(4) S(1) -139.39(9) . . .
Fe(1) Fe(2) Fe(4) S(4) -33.87(9) . . .
Fe(1) Fe(2) Fe(4) S(3) 62.59(8) . . .
Fe(1) Fe(2) Fe(4) S(8) 161.40(17) . . .
Fe(1) Fe(2) Fe(7) Fe(6) 19.67(11) . . .
Fe(1) Fe(2) Fe(7) Fe(8) 77.32(11) . . .
Fe(1) Fe(2) Fe(7) S(1) 65.26(12) . . .
Fe(1) Fe(2) Fe(7) S(5) -31.63(14) . . .
Fe(1) Fe(2) Fe(7) S(7) 132.21(16) . . .
Fe(1) Fe(2) Fe(7) N(2) -150.1(2) . . .
Fe(1) Fe(2) S(1) Fe(3) -35.30(7) . . .
Fe(1) Fe(2) S(1) Fe(4) 36.82(7) . . .
Fe(1) Fe(2) S(1) Fe(6) -93.17(8) . . .
Fe(1) Fe(2) S(1) Fe(7) -150.53(7) . . .
Fe(1) Fe(2) S(1) Fe(8) -167.84(11) . . .
Fe(1) Fe(2) S(2) Fe(3) 79.10(7) . . .
Fe(1) Fe(2) S(3) Fe(4) -78.38(7) . . .
Fe(1) Fe(2) N(2) Fe(7) 143.7(3) . . .
Fe(1) Fe(2) N(2) Si(3) 27.0(6) . . .
Fe(1) Fe(2) N(2) Si(4) -105.0(4) . . .
Fe(3) Fe(2) Fe(4) Fe(1) 71.54(5) . . .
Fe(3) Fe(2) Fe(4) S(1) -67.85(7) . . .
Fe(3) Fe(2) Fe(4) S(4) 37.67(8) . . .
Fe(3) Fe(2) Fe(4) S(3) 134.14(8) . . .
Fe(3) Fe(2) Fe(4) S(8) -127.05(16) . . .
Fe(4) Fe(2) Fe(3) Fe(1) -72.22(5) . . .
Fe(4) Fe(2) Fe(3) Fe(6) 113.89(5) . . .
Fe(4) Fe(2) Fe(3) S(1) 68.73(7) . . .
Fe(4) Fe(2) Fe(3) S(2) -133.88(9) . . .
Fe(4) Fe(2) Fe(3) S(4) -36.59(7) . . .
Fe(4) Fe(2) Fe(3) N(4) 127.3(3) . . .
Fe(3) Fe(2) Fe(7) Fe(6) 3.44(4) . . .
Fe(3) Fe(2) Fe(7) Fe(8) 61.08(6) . . .
Fe(3) Fe(2) Fe(7) S(1) 49.03(7) . . .
Fe(3) Fe(2) Fe(7) S(5) -47.86(8) . . .
Fe(3) Fe(2) Fe(7) S(7) 115.98(17) . . .
Fe(3) Fe(2) Fe(7) N(2) -166.3(2) . . .
Fe(7) Fe(2) Fe(3) Fe(1) 170.50(4) . . .
Fe(7) Fe(2) Fe(3) Fe(4) -117.28(5) . . .
Fe(7) Fe(2) Fe(3) Fe(6) -3.40(4) . . .
Fe(7) Fe(2) Fe(3) S(1) -48.56(6) . . .
Fe(7) Fe(2) Fe(3) S(2) 108.84(8) . . .
Fe(7) Fe(2) Fe(3) S(4) -153.88(7) . . .
Fe(7) Fe(2) Fe(3) N(4) 10.1(3) . . .
Fe(3) Fe(2) S(1) Fe(4) 72.12(6) . . .
Fe(3) Fe(2) S(1) Fe(6) -57.87(7) . . .
Fe(3) Fe(2) S(1) Fe(7) -115.23(7) . . .
Fe(3) Fe(2) S(1) Fe(8) -132.54(15) . . .
S(1) Fe(2) Fe(3) Fe(1) -140.94(7) . . .
S(1) Fe(2) Fe(3) Fe(4) -68.73(7) . . .
S(1) Fe(2) Fe(3) Fe(6) 45.16(6) . . .
S(1) Fe(2) Fe(3) S(2) 157.40(10) . . .
S(1) Fe(2) Fe(3) S(4) -105.32(9) . . .
S(1) Fe(2) Fe(3) N(4) 58.6(3) . . .
Fe(3) Fe(2) S(2) Fe(1) -79.10(7) . . .
S(2) Fe(2) Fe(3) Fe(1) 61.66(7) . . .
S(2) Fe(2) Fe(3) Fe(4) 133.88(9) . . .
S(2) Fe(2) Fe(3) Fe(6) -112.24(8) . . .
S(2) Fe(2) Fe(3) S(1) -157.40(10) . . .
S(2) Fe(2) Fe(3) S(4) 97.28(9) . . .
S(2) Fe(2) Fe(3) N(4) -98.8(3) . . .
Fe(3) Fe(2) S(3) Fe(1) 39.52(7) . . .
Fe(3) Fe(2) S(3) Fe(4) -38.87(6) . . .
S(3) Fe(2) Fe(3) Fe(1) -35.37(6) . . .
S(3) Fe(2) Fe(3) Fe(4) 36.84(7) . . .
S(3) Fe(2) Fe(3) Fe(6) 150.73(7) . . .
S(3) Fe(2) Fe(3) S(1) 105.57(9) . . .
S(3) Fe(2) Fe(3) S(2) -97.03(9) . . .
S(3) Fe(2) Fe(3) S(4) 0.25(9) . . .
S(3) Fe(2) Fe(3) N(4) 164.2(3) . . .
Fe(3) Fe(2) N(2) Fe(7) 20.0(3) . . .
Fe(3) Fe(2) N(2) Si(3) -96.7(3) . . .
Fe(3) Fe(2) N(2) Si(4) 131.3(2) . . .
N(2) Fe(2) Fe(3) Fe(1) 155.6(2) . . .
N(2) Fe(2) Fe(3) Fe(4) -132.2(2) . . .
N(2) Fe(2) Fe(3) Fe(6) -18.3(2) . . .
N(2) Fe(2) Fe(3) S(1) -63.5(2) . . .
N(2) Fe(2) Fe(3) S(2) 93.9(2) . . .
N(2) Fe(2) Fe(3) S(4) -168.8(2) . . .
N(2) Fe(2) Fe(3) N(4) -4.9(4) . . .
Fe(4) Fe(2) Fe(7) Fe(6) -52.28(6) . . .
Fe(4) Fe(2) Fe(7) Fe(8) 5.37(9) . . .
Fe(4) Fe(2) Fe(7) S(1) -6.69(8) . . .
Fe(4) Fe(2) Fe(7) S(5) -103.58(9) . . .
Fe(4) Fe(2) Fe(7) S(7) 60.26(19) . . .
Fe(4) Fe(2) Fe(7) N(2) 137.9(2) . . .
Fe(7) Fe(2) Fe(4) Fe(1) 145.99(8) . . .
Fe(7) Fe(2) Fe(4) Fe(3) 74.45(7) . . .
Fe(7) Fe(2) Fe(4) S(1) 6.60(8) . . .
Fe(7) Fe(2) Fe(4) S(4) 112.12(9) . . .
Fe(7) Fe(2) Fe(4) S(3) -151.42(9) . . .
Fe(7) Fe(2) Fe(4) S(8) -52.61(18) . . .
Fe(4) Fe(2) S(1) Fe(3) -72.12(6) . . .
Fe(4) Fe(2) S(1) Fe(6) -129.99(10) . . .
Fe(4) Fe(2) S(1) Fe(7) 172.65(8) . . .
Fe(4) Fe(2) S(1) Fe(8) 155.35(16) . . .
S(1) Fe(2) Fe(4) Fe(1) 139.39(9) . . .
S(1) Fe(2) Fe(4) Fe(3) 67.85(7) . . .
S(1) Fe(2) Fe(4) S(4) 105.52(11) . . .
S(1) Fe(2) Fe(4) S(3) -158.02(10) . . .
S(1) Fe(2) Fe(4) S(8) -59.21(16) . . .
Fe(4) Fe(2) S(2) Fe(1) -40.17(8) . . .
Fe(4) Fe(2) S(2) Fe(3) 38.93(8) . . .
S(2) Fe(2) Fe(4) Fe(1) 35.17(8) . . .
S(2) Fe(2) Fe(4) Fe(3) -36.38(8) . . .
S(2) Fe(2) Fe(4) S(1) -104.23(10) . . .
S(2) Fe(2) Fe(4) S(4) 1.29(12) . . .
S(2) Fe(2) Fe(4) S(3) 97.76(10) . . .
S(2) Fe(2) Fe(4) S(8) -163.43(15) . . .
Fe(4) Fe(2) S(3) Fe(1) 78.38(7) . . .
S(3) Fe(2) Fe(4) Fe(1) -62.59(8) . . .
S(3) Fe(2) Fe(4) Fe(3) -134.14(8) . . .
S(3) Fe(2) Fe(4) S(1) 158.02(10) . . .
S(3) Fe(2) Fe(4) S(4) -96.47(10) . . .
S(3) Fe(2) Fe(4) S(8) 98.81(17) . . .
Fe(4) Fe(2) N(2) Fe(7) -75.5(3) . . .
Fe(4) Fe(2) N(2) Si(3) 167.82(17) . . .
Fe(4) Fe(2) N(2) Si(4) 35.8(5) . . .
N(2) Fe(2) Fe(4) Fe(1) -161.8(3) . . .
N(2) Fe(2) Fe(4) Fe(3) 126.7(3) . . .
N(2) Fe(2) Fe(4) S(1) 58.8(3) . . .
N(2) Fe(2) Fe(4) S(4) 164.3(3) . . .
N(2) Fe(2) Fe(4) S(3) -99.2(3) . . .
N(2) Fe(2) Fe(4) S(8) -0.4(3) . . .
Fe(7) Fe(2) S(1) Fe(3) 115.23(7) . . .
Fe(7) Fe(2) S(1) Fe(4) -172.65(8) . . .
Fe(7) Fe(2) S(1) Fe(6) 57.37(7) . . .
Fe(7) Fe(2) S(1) Fe(8) -17.30(11) . . .
S(1) Fe(2) Fe(7) Fe(6) -45.59(7) . . .
S(1) Fe(2) Fe(7) Fe(8) 12.05(8) . . .
S(1) Fe(2) Fe(7) S(5) -96.89(10) . . .
S(1) Fe(2) Fe(7) S(7) 66.95(18) . . .
S(1) Fe(2) Fe(7) N(2) 144.6(2) . . .
Fe(7) Fe(2) S(2) Fe(1) -157.13(7) . . .
Fe(7) Fe(2) S(2) Fe(3) -78.03(7) . . .
S(2) Fe(2) Fe(7) Fe(6) 55.81(7) . . .
S(2) Fe(2) Fe(7) Fe(8) 113.46(8) . . .
S(2) Fe(2) Fe(7) S(1) 101.40(10) . . .
S(2) Fe(2) Fe(7) S(5) 4.51(11) . . .
S(2) Fe(2) Fe(7) S(7) 168.35(16) . . .
S(2) Fe(2) Fe(7) N(2) -114.0(2) . . .
Fe(7) Fe(2) S(3) Fe(1) 149.88(18) . . .
Fe(7) Fe(2) S(3) Fe(4) 71.50(19) . . .
S(3) Fe(2) Fe(7) Fe(6) -109.69(19) . . .
S(3) Fe(2) Fe(7) Fe(8) -52.0(2) . . .
S(3) Fe(2) Fe(7) S(1) -64.1(2) . . .
S(3) Fe(2) Fe(7) S(5) -160.99(19) . . .
S(3) Fe(2) Fe(7) S(7) 2.9(3) . . .
S(3) Fe(2) Fe(7) N(2) 80.5(3) . . .
Fe(7) Fe(2) N(2) Si(3) -116.7(4) . . .
Fe(7) Fe(2) N(2) Si(4) 111.3(3) . . .
N(2) Fe(2) Fe(7) Fe(6) 169.8(2) . . .
N(2) Fe(2) Fe(7) Fe(8) -132.6(2) . . .
N(2) Fe(2) Fe(7) S(1) -144.6(2) . . .
N(2) Fe(2) Fe(7) S(5) 118.5(2) . . .
N(2) Fe(2) Fe(7) S(7) -77.7(2) . . .
S(1) Fe(2) S(2) Fe(1) -98.75(9) . . .
S(1) Fe(2) S(2) Fe(3) -19.65(8) . . .
S(2) Fe(2) S(1) Fe(3) 19.04(8) . . .
S(2) Fe(2) S(1) Fe(4) 91.16(8) . . .
S(2) Fe(2) S(1) Fe(6) -38.83(10) . . .
S(2) Fe(2) S(1) Fe(7) -96.20(8) . . .
S(2) Fe(2) S(1) Fe(8) -113.50(13) . . .
S(1) Fe(2) S(3) Fe(1) 97.81(9) . . .
S(1) Fe(2) S(3) Fe(4) 19.43(8) . . .
S(3) Fe(2) S(1) Fe(3) -91.06(8) . . .
S(3) Fe(2) S(1) Fe(4) -18.94(8) . . .
S(3) Fe(2) S(1) Fe(6) -148.93(9) . . .
S(3) Fe(2) S(1) Fe(7) 153.70(8) . . .
S(3) Fe(2) S(1) Fe(8) 136.40(13) . . .
S(1) Fe(2) N(2) Fe(7) -28.97(18) . . .
S(1) Fe(2) N(2) Si(3) -145.7(2) . . .
S(1) Fe(2) N(2) Si(4) 82.4(3) . . .
N(2) Fe(2) S(1) Fe(3) 141.35(19) . . .
N(2) Fe(2) S(1) Fe(4) -146.53(19) . . .
N(2) Fe(2) S(1) Fe(6) 83.5(2) . . .
N(2) Fe(2) S(1) Fe(7) 26.12(19) . . .
N(2) Fe(2) S(1) Fe(8) 8.8(2) . . .
S(2) Fe(2) S(3) Fe(1) -15.77(9) . . .
S(2) Fe(2) S(3) Fe(4) -94.15(8) . . .
S(3) Fe(2) S(2) Fe(1) 16.02(9) . . .
S(3) Fe(2) S(2) Fe(3) 95.12(9) . . .
S(2) Fe(2) N(2) Fe(7) 85.6(2) . . .
S(2) Fe(2) N(2) Si(3) -31.1(4) . . .
S(2) Fe(2) N(2) Si(4) -163.0(2) . . .
N(2) Fe(2) S(2) Fe(1) 152.0(2) . . .
N(2) Fe(2) S(2) Fe(3) -128.9(2) . . .
S(3) Fe(2) N(2) Fe(7) -147.36(12) . . .
S(3) Fe(2) N(2) Si(3) 95.9(3) . . .
S(3) Fe(2) N(2) Si(4) -36.0(4) . . .
N(2) Fe(2) S(3) Fe(1) -149.4(2) . . .
N(2) Fe(2) S(3) Fe(4) 132.3(2) . . .
Fe(1) Fe(3) Fe(4) Fe(2) 71.57(5) . . .
Fe(1) Fe(3) Fe(4) S(1) 137.32(8) . . .
Fe(1) Fe(3) Fe(4) S(4) -62.25(8) . . .
Fe(1) Fe(3) Fe(4) S(3) 34.52(6) . . .
Fe(1) Fe(3) Fe(4) S(8) -161.68(12) . . .
Fe(1) Fe(3) Fe(6) Fe(5) 6.37(19) . . .
Fe(1) Fe(3) Fe(6) Fe(7) -7.56(12) . . .
Fe(1) Fe(3) Fe(6) Fe(8) -63.73(12) . . .
Fe(1) Fe(3) Fe(6) S(1) -56.00(12) . . .
Fe(1) Fe(3) Fe(6) S(5) 44.64(14) . . .
Fe(1) Fe(3) Fe(6) S(6) -120.51(18) . . .
Fe(1) Fe(3) Fe(6) N(4) 157.0(2) . . .
Fe(1) Fe(3) S(1) Fe(2) 35.03(6) . . .
Fe(1) Fe(3) S(1) Fe(4) -38.31(6) . . .
Fe(1) Fe(3) S(1) Fe(6) 155.16(6) . . .
Fe(1) Fe(3) S(1) Fe(7) 96.19(9) . . .
Fe(1) Fe(3) S(1) Fe(8) 166.32(11) . . .
Fe(1) Fe(3) S(2) Fe(2) -79.73(7) . . .
Fe(1) Fe(3) S(4) Fe(4) 79.16(8) . . .
Fe(1) Fe(3) N(4) Fe(6) -152.4(3) . . .
Fe(1) Fe(3) N(4) Si(7) -44.0(7) . . .
Fe(1) Fe(3) N(4) Si(8) 98.0(5) . . .
Fe(2) Fe(3) Fe(4) Fe(1) -71.57(5) . . .
Fe(2) Fe(3) Fe(4) S(1) 65.75(7) . . .
Fe(2) Fe(3) Fe(4) S(4) -133.82(9) . . .
Fe(2) Fe(3) Fe(4) S(3) -37.05(6) . . .
Fe(2) Fe(3) Fe(4) S(8) 126.75(11) . . .
Fe(2) Fe(3) Fe(6) Fe(5) 17.40(12) . . .
Fe(2) Fe(3) Fe(6) Fe(7) 3.46(4) . . .
Fe(2) Fe(3) Fe(6) Fe(8) -52.71(6) . . .
Fe(2) Fe(3) Fe(6) S(1) -44.97(6) . . .
Fe(2) Fe(3) Fe(6) S(5) 55.67(8) . . .
Fe(2) Fe(3) Fe(6) S(6) -109.48(18) . . .
Fe(2) Fe(3) Fe(6) N(4) 168.0(2) . . .
Fe(2) Fe(3) S(1) Fe(4) -73.34(7) . . .
Fe(2) Fe(3) S(1) Fe(6) 120.13(7) . . .
Fe(2) Fe(3) S(1) Fe(7) 61.15(8) . . .
Fe(2) Fe(3) S(1) Fe(8) 131.28(14) . . .
Fe(2) Fe(3) S(2) Fe(1) 79.73(7) . . .
Fe(2) Fe(3) S(4) Fe(1) -40.10(6) . . .
Fe(2) Fe(3) S(4) Fe(4) 39.06(7) . . .
Fe(2) Fe(3) N(4) Fe(6) -18.0(3) . . .
Fe(2) Fe(3) N(4) Si(7) 90.4(4) . . .
Fe(2) Fe(3) N(4) Si(8) -127.6(2) . . .
Fe(4) Fe(3) Fe(6) Fe(5) 74.35(12) . . .
Fe(4) Fe(3) Fe(6) Fe(7) 60.42(6) . . .
Fe(4) Fe(3) Fe(6) Fe(8) 4.25(9) . . .
Fe(4) Fe(3) Fe(6) S(1) 11.99(7) . . .
Fe(4) Fe(3) Fe(6) S(5) 112.62(9) . . .
Fe(4) Fe(3) Fe(6) S(6) -52.5(2) . . .
Fe(4) Fe(3) Fe(6) N(4) -135.0(2) . . .
Fe(6) Fe(3) Fe(4) Fe(1) -149.09(7) . . .
Fe(6) Fe(3) Fe(4) Fe(2) -77.52(6) . . .
Fe(6) Fe(3) Fe(4) S(1) -11.77(8) . . .
Fe(6) Fe(3) Fe(4) S(4) 148.66(10) . . .
Fe(6) Fe(3) Fe(4) S(3) -114.57(8) . . .
Fe(6) Fe(3) Fe(4) S(8) 49.23(13) . . .
Fe(4) Fe(3) S(1) Fe(2) 73.34(7) . . .
Fe(4) Fe(3) S(1) Fe(6) -166.53(8) . . .
Fe(4) Fe(3) S(1) Fe(7) 134.50(11) . . .
Fe(4) Fe(3) S(1) Fe(8) -155.38(15) . . .
S(1) Fe(3) Fe(4) Fe(1) -137.32(8) . . .
S(1) Fe(3) Fe(4) Fe(2) -65.75(7) . . .
S(1) Fe(3) Fe(4) S(4) 160.43(11) . . .
S(1) Fe(3) Fe(4) S(3) -102.80(9) . . .
S(1) Fe(3) Fe(4) S(8) 60.99(12) . . .
Fe(4) Fe(3) S(2) Fe(1) 40.82(6) . . .
Fe(4) Fe(3) S(2) Fe(2) -38.91(6) . . .
S(2) Fe(3) Fe(4) Fe(1) -35.63(6) . . .
S(2) Fe(3) Fe(4) Fe(2) 35.94(6) . . .
S(2) Fe(3) Fe(4) S(1) 101.70(9) . . .
S(2) Fe(3) Fe(4) S(4) -97.87(10) . . .
S(2) Fe(3) Fe(4) S(3) -1.11(9) . . .
S(2) Fe(3) Fe(4) S(8) 162.69(11) . . .
Fe(4) Fe(3) S(4) Fe(1) -79.16(8) . . .
S(4) Fe(3) Fe(4) Fe(1) 62.25(8) . . .
S(4) Fe(3) Fe(4) Fe(2) 133.82(9) . . .
S(4) Fe(3) Fe(4) S(1) -160.43(11) . . .
S(4) Fe(3) Fe(4) S(3) 96.77(10) . . .
S(4) Fe(3) Fe(4) S(8) -99.44(13) . . .
Fe(4) Fe(3) N(4) Fe(6) 75.5(3) . . .
Fe(4) Fe(3) N(4) Si(7) -176.16(18) . . .
Fe(4) Fe(3) N(4) Si(8) -34.1(4) . . .
N(4) Fe(3) Fe(4) Fe(1) 159.7(2) . . .
N(4) Fe(3) Fe(4) Fe(2) -128.7(2) . . .
N(4) Fe(3) Fe(4) S(1) -62.9(2) . . .
N(4) Fe(3) Fe(4) S(4) 97.5(2) . . .
N(4) Fe(3) Fe(4) S(3) -165.7(2) . . .
N(4) Fe(3) Fe(4) S(8) -1.9(3) . . .
Fe(6) Fe(3) S(1) Fe(2) -120.13(7) . . .
Fe(6) Fe(3) S(1) Fe(4) 166.53(8) . . .
Fe(6) Fe(3) S(1) Fe(7) -58.97(8) . . .
Fe(6) Fe(3) S(1) Fe(8) 11.16(10) . . .
S(1) Fe(3) Fe(6) Fe(5) 62.37(13) . . .
S(1) Fe(3) Fe(6) Fe(7) 48.43(6) . . .
S(1) Fe(3) Fe(6) Fe(8) -7.74(7) . . .
S(1) Fe(3) Fe(6) S(5) 100.64(10) . . .
S(1) Fe(3) Fe(6) S(6) -64.51(19) . . .
S(1) Fe(3) Fe(6) N(4) -147.0(2) . . .
Fe(6) Fe(3) S(2) Fe(1) 156.30(7) . . .
Fe(6) Fe(3) S(2) Fe(2) 76.57(7) . . .
S(2) Fe(3) Fe(6) Fe(5) -33.90(15) . . .
S(2) Fe(3) Fe(6) Fe(7) -47.83(8) . . .
S(2) Fe(3) Fe(6) Fe(8) -104.00(8) . . .
S(2) Fe(3) Fe(6) S(1) -96.26(10) . . .
S(2) Fe(3) Fe(6) S(5) 4.37(11) . . .
S(2) Fe(3) Fe(6) S(6) -160.78(18) . . .
S(2) Fe(3) Fe(6) N(4) 116.7(2) . . .
Fe(6) Fe(3) S(4) Fe(1) -148.69(16) . . .
Fe(6) Fe(3) S(4) Fe(4) -69.53(18) . . .
S(4) Fe(3) Fe(6) Fe(5) 128.70(17) . . .
S(4) Fe(3) Fe(6) Fe(7) 114.76(18) . . .
S(4) Fe(3) Fe(6) Fe(8) 58.6(2) . . .
S(4) Fe(3) Fe(6) S(1) 66.33(18) . . .
S(4) Fe(3) Fe(6) S(5) 166.97(17) . . .
S(4) Fe(3) Fe(6) S(6) 1.8(3) . . .
S(4) Fe(3) Fe(6) N(4) -80.7(3) . . .
Fe(6) Fe(3) N(4) Si(7) 108.3(4) . . .
Fe(6) Fe(3) N(4) Si(8) -109.6(4) . . .
N(4) Fe(3) Fe(6) Fe(5) -150.6(2) . . .
N(4) Fe(3) Fe(6) Fe(7) -164.6(2) . . .
N(4) Fe(3) Fe(6) Fe(8) 139.3(2) . . .
N(4) Fe(3) Fe(6) S(1) 147.0(2) . . .
N(4) Fe(3) Fe(6) S(5) -112.4(2) . . .
N(4) Fe(3) Fe(6) S(6) 82.5(3) . . .
S(1) Fe(3) S(2) Fe(1) 98.71(8) . . .
S(1) Fe(3) S(2) Fe(2) 18.98(9) . . .
S(2) Fe(3) S(1) Fe(2) -18.63(8) . . .
S(2) Fe(3) S(1) Fe(4) -91.97(9) . . .
S(2) Fe(3) S(1) Fe(6) 101.50(8) . . .
S(2) Fe(3) S(1) Fe(7) 42.53(12) . . .
S(2) Fe(3) S(1) Fe(8) 112.66(14) . . .
S(1) Fe(3) S(4) Fe(1) -96.32(9) . . .
S(1) Fe(3) S(4) Fe(4) -17.16(10) . . .
S(4) Fe(3) S(1) Fe(2) 90.02(10) . . .
S(4) Fe(3) S(1) Fe(4) 16.67(10) . . .
S(4) Fe(3) S(1) Fe(6) -149.86(10) . . .
S(4) Fe(3) S(1) Fe(7) 151.17(10) . . .
S(4) Fe(3) S(1) Fe(8) -138.70(13) . . .
S(1) Fe(3) N(4) Fe(6) 26.8(2) . . .
S(1) Fe(3) N(4) Si(7) 135.1(3) . . .
S(1) Fe(3) N(4) Si(8) -82.8(3) . . .
N(4) Fe(3) S(1) Fe(2) -144.6(2) . . .
N(4) Fe(3) S(1) Fe(4) 142.0(2) . . .
N(4) Fe(3) S(1) Fe(6) -24.5(2) . . .
N(4) Fe(3) S(1) Fe(7) -83.5(2) . . .
N(4) Fe(3) S(1) Fe(8) -13.3(2) . . .
S(2) Fe(3) S(4) Fe(1) 14.38(8) . . .
S(2) Fe(3) S(4) Fe(4) 93.54(9) . . .
S(4) Fe(3) S(2) Fe(1) -14.55(9) . . .
S(4) Fe(3) S(2) Fe(2) -94.28(9) . . .
S(2) Fe(3) N(4) Fe(6) -86.6(2) . . .
S(2) Fe(3) N(4) Si(7) 21.7(4) . . .
S(2) Fe(3) N(4) Si(8) 163.8(2) . . .
N(4) Fe(3) S(2) Fe(1) -151.5(2) . . .
N(4) Fe(3) S(2) Fe(2) 128.8(2) . . .
S(4) Fe(3) N(4) Fe(6) 143.73(13) . . .
S(4) Fe(3) N(4) Si(7) -107.9(3) . . .
S(4) Fe(3) N(4) Si(8) 34.1(4) . . .
N(4) Fe(3) S(4) Fe(1) 152.3(2) . . .
N(4) Fe(3) S(4) Fe(4) -128.6(2) . . .
Fe(1) Fe(4) S(1) Fe(2) -37.03(7) . . .
Fe(1) Fe(4) S(1) Fe(3) 38.84(7) . . .
Fe(1) Fe(4) S(1) Fe(6) 56.12(15) . . .
Fe(1) Fe(4) S(1) Fe(7) -47.01(16) . . .
Fe(1) Fe(4) S(1) Fe(8) -178.6(2) . . .
Fe(1) Fe(4) S(4) Fe(3) -79.05(7) . . .
Fe(1) Fe(4) S(3) Fe(2) 79.38(6) . . .
Fe(1) Fe(4) S(8) C(25) -4.7(4) . . .
Fe(2) Fe(4) S(1) Fe(3) 75.87(6) . . .
Fe(2) Fe(4) S(1) Fe(6) 93.15(13) . . .
Fe(2) Fe(4) S(1) Fe(7) -9.98(11) . . .
Fe(2) Fe(4) S(1) Fe(8) -141.6(2) . . .
Fe(2) Fe(4) S(4) Fe(1) 38.20(8) . . .
Fe(2) Fe(4) S(4) Fe(3) -40.85(8) . . .
Fe(2) Fe(4) S(3) Fe(1) -79.38(6) . . .
Fe(2) Fe(4) S(8) C(25) -137.6(3) . . .
Fe(3) Fe(4) S(1) Fe(2) -75.87(6) . . .
Fe(3) Fe(4) S(1) Fe(6) 17.29(11) . . .
Fe(3) Fe(4) S(1) Fe(7) -85.84(13) . . .
Fe(3) Fe(4) S(1) Fe(8) 142.5(2) . . .
Fe(3) Fe(4) S(4) Fe(1) 79.05(7) . . .
Fe(3) Fe(4) S(3) Fe(1) -38.85(6) . . .
Fe(3) Fe(4) S(3) Fe(2) 40.52(6) . . .
Fe(3) Fe(4) S(8) C(25) 129.1(3) . . .
S(1) Fe(4) S(4) Fe(1) 96.55(9) . . .
S(1) Fe(4) S(4) Fe(3) 17.49(9) . . .
S(4) Fe(4) S(1) Fe(2) -92.97(9) . . .
S(4) Fe(4) S(1) Fe(3) -17.10(9) . . .
S(4) Fe(4) S(1) Fe(6) 0.19(16) . . .
S(4) Fe(4) S(1) Fe(7) -102.94(15) . . .
S(4) Fe(4) S(1) Fe(8) 125.4(2) . . .
S(1) Fe(4) S(3) Fe(1) -98.39(8) . . .
S(1) Fe(4) S(3) Fe(2) -19.01(8) . . .
S(3) Fe(4) S(1) Fe(2) 18.74(8) . . .
S(3) Fe(4) S(1) Fe(3) 94.61(8) . . .
S(3) Fe(4) S(1) Fe(6) 111.89(14) . . .
S(3) Fe(4) S(1) Fe(7) 8.76(16) . . .
S(3) Fe(4) S(1) Fe(8) -122.9(2) . . .
S(1) Fe(4) S(8) C(25) 176.8(3) . . .
S(8) Fe(4) S(1) Fe(2) 142.38(10) . . .
S(8) Fe(4) S(1) Fe(3) -141.76(10) . . .
S(8) Fe(4) S(1) Fe(6) -124.47(14) . . .
S(8) Fe(4) S(1) Fe(7) 132.40(14) . . .
S(8) Fe(4) S(1) Fe(8) 0.8(2) . . .
S(4) Fe(4) S(3) Fe(1) 18.19(8) . . .
S(4) Fe(4) S(3) Fe(2) 97.57(8) . . .
S(3) Fe(4) S(4) Fe(1) -18.24(9) . . .
S(3) Fe(4) S(4) Fe(3) -97.29(8) . . .
S(4) Fe(4) S(8) C(25) 59.6(3) . . .
S(8) Fe(4) S(4) Fe(1) -154.21(12) . . .
S(8) Fe(4) S(4) Fe(3) 126.74(13) . . .
S(3) Fe(4) S(8) C(25) -69.2(3) . . .
S(8) Fe(4) S(3) Fe(1) 154.23(9) . . .
S(8) Fe(4) S(3) Fe(2) -126.39(9) . . .
Fe(6) Fe(5) Fe(8) Fe(7) 70.07(5) . . .
Fe(6) Fe(5) Fe(8) S(1) 33.80(8) . . .
Fe(6) Fe(5) Fe(8) S(7) 135.26(10) . . .
Fe(6) Fe(5) Fe(8) S(6) -64.65(8) . . .
Fe(6) Fe(5) Fe(8) S(9) -148.8(2) . . .
Fe(8) Fe(5) Fe(6) Fe(3) -84.19(12) . . .
Fe(8) Fe(5) Fe(6) Fe(7) -68.32(5) . . .
Fe(8) Fe(5) Fe(6) S(1) -33.81(7) . . .
Fe(8) Fe(5) Fe(6) S(5) -133.03(11) . . .
Fe(8) Fe(5) Fe(6) S(6) 65.70(8) . . .
Fe(8) Fe(5) Fe(6) N(4) 152.2(4) . . .
Fe(6) Fe(5) S(5) Fe(7) -74.87(7) . . .
S(5) Fe(5) Fe(6) Fe(3) 48.84(13) . . .
S(5) Fe(5) Fe(6) Fe(7) 64.71(9) . . .
S(5) Fe(5) Fe(6) Fe(8) 133.03(11) . . .
S(5) Fe(5) Fe(6) S(1) 99.22(11) . . .
S(5) Fe(5) Fe(6) S(6) -161.27(12) . . .
S(5) Fe(5) Fe(6) N(4) -74.7(4) . . .
Fe(6) Fe(5) S(7) Fe(7) 36.41(7) . . .
Fe(6) Fe(5) S(7) Fe(8) -36.47(7) . . .
S(7) Fe(5) Fe(6) Fe(3) -49.74(14) . . .
S(7) Fe(5) Fe(6) Fe(7) -33.87(7) . . .
S(7) Fe(5) Fe(6) Fe(8) 34.46(8) . . .
S(7) Fe(5) Fe(6) S(1) 0.64(10) . . .
S(7) Fe(5) Fe(6) S(5) -98.58(11) . . .
S(7) Fe(5) Fe(6) S(6) 100.16(10) . . .
S(7) Fe(5) Fe(6) N(4) -173.3(4) . . .
Fe(6) Fe(5) S(6) Fe(8) 74.00(7) . . .
S(6) Fe(5) Fe(6) Fe(3) -149.90(14) . . .
S(6) Fe(5) Fe(6) Fe(7) -134.02(9) . . .
S(6) Fe(5) Fe(6) Fe(8) -65.70(8) . . .
S(6) Fe(5) Fe(6) S(1) -99.51(10) . . .
S(6) Fe(5) Fe(6) S(5) 161.27(12) . . .
S(6) Fe(5) Fe(6) N(4) 86.5(4) . . .
Fe(6) Fe(5) N(3) Si(5) -118.3(4) . . .
Fe(6) Fe(5) N(3) Si(6) 54.8(7) . . .
N(3) Fe(5) Fe(6) Fe(3) 129.3(4) . . .
N(3) Fe(5) Fe(6) Fe(7) 145.2(4) . . .
N(3) Fe(5) Fe(6) Fe(8) -146.5(4) . . .
N(3) Fe(5) Fe(6) S(1) 179.7(4) . . .
N(3) Fe(5) Fe(6) S(5) 80.5(5) . . .
N(3) Fe(5) Fe(6) S(6) -80.8(5) . . .
N(3) Fe(5) Fe(6) N(4) 5.8(6) . . .
Fe(8) Fe(5) S(5) Fe(6) 37.95(8) . . .
Fe(8) Fe(5) S(5) Fe(7) -36.91(7) . . .
S(5) Fe(5) Fe(8) Fe(6) -35.38(8) . . .
S(5) Fe(5) Fe(8) Fe(7) 34.69(7) . . .
S(5) Fe(5) Fe(8) S(1) -1.58(11) . . .
S(5) Fe(5) Fe(8) S(7) 99.88(11) . . .
S(5) Fe(5) Fe(8) S(6) -100.03(10) . . .
S(5) Fe(5) Fe(8) S(9) 175.9(2) . . .
Fe(8) Fe(5) S(7) Fe(7) 72.89(6) . . .
S(7) Fe(5) Fe(8) Fe(6) -135.26(10) . . .
S(7) Fe(5) Fe(8) Fe(7) -65.19(8) . . .
S(7) Fe(5) Fe(8) S(1) -101.46(11) . . .
S(7) Fe(5) Fe(8) S(6) 160.08(11) . . .
S(7) Fe(5) Fe(8) S(9) 76.0(2) . . .
Fe(8) Fe(5) S(6) Fe(6) -74.00(7) . . .
S(6) Fe(5) Fe(8) Fe(6) 64.65(8) . . .
S(6) Fe(5) Fe(8) Fe(7) 134.72(8) . . .
S(6) Fe(5) Fe(8) S(1) 98.46(10) . . .
S(6) Fe(5) Fe(8) S(7) -160.08(11) . . .
S(6) Fe(5) Fe(8) S(9) -84.1(2) . . .
Fe(8) Fe(5) N(3) Si(5) 121.2(4) . . .
Fe(8) Fe(5) N(3) Si(6) -65.8(7) . . .
N(3) Fe(5) Fe(8) Fe(6) 144.9(4) . . .
N(3) Fe(5) Fe(8) Fe(7) -145.0(4) . . .
N(3) Fe(5) Fe(8) S(1) 178.7(4) . . .
N(3) Fe(5) Fe(8) S(7) -79.8(4) . . .
N(3) Fe(5) Fe(8) S(6) 80.2(4) . . .
N(3) Fe(5) Fe(8) S(9) -3.9(5) . . .
S(5) Fe(5) S(7) Fe(7) -16.24(8) . . .
S(5) Fe(5) S(7) Fe(8) -89.13(8) . . .
S(7) Fe(5) S(5) Fe(6) 91.15(9) . . .
S(7) Fe(5) S(5) Fe(7) 16.28(8) . . .
S(5) Fe(5) S(6) Fe(6) 14.97(10) . . .
S(5) Fe(5) S(6) Fe(8) 88.98(9) . . .
S(6) Fe(5) S(5) Fe(6) -14.95(10) . . .
S(6) Fe(5) S(5) Fe(7) -89.82(9) . . .
S(5) Fe(5) N(3) Si(5) -58.5(5) . . .
S(5) Fe(5) N(3) Si(6) 114.5(4) . . .
N(3) Fe(5) S(5) Fe(6) -142.2(2) . . .
N(3) Fe(5) S(5) Fe(7) 142.9(2) . . .
S(7) Fe(5) S(6) Fe(6) -90.16(9) . . .
S(7) Fe(5) S(6) Fe(8) -16.15(9) . . .
S(6) Fe(5) S(7) Fe(7) 88.97(9) . . .
S(6) Fe(5) S(7) Fe(8) 16.09(9) . . .
S(7) Fe(5) N(3) Si(5) 60.7(5) . . .
S(7) Fe(5) N(3) Si(6) -126.3(4) . . .
N(3) Fe(5) S(7) Fe(7) -143.0(3) . . .
N(3) Fe(5) S(7) Fe(8) 144.1(3) . . .
S(6) Fe(5) N(3) Si(5) -178.2(3) . . .
S(6) Fe(5) N(3) Si(6) -5.2(6) . . .
N(3) Fe(5) S(6) Fe(6) 142.1(3) . . .
N(3) Fe(5) S(6) Fe(8) -143.9(3) . . .
Fe(3) Fe(6) Fe(7) Fe(2) -3.41(4) . . .
Fe(3) Fe(6) Fe(7) Fe(8) -116.37(5) . . .
Fe(3) Fe(6) Fe(7) S(1) -48.08(6) . . .
Fe(3) Fe(6) Fe(7) S(5) 110.38(8) . . .
Fe(3) Fe(6) Fe(7) S(7) -153.28(7) . . .
Fe(3) Fe(6) Fe(7) N(2) 8.1(2) . . .
Fe(3) Fe(6) Fe(8) Fe(5) 148.26(8) . . .
Fe(3) Fe(6) Fe(8) Fe(7) 75.65(7) . . .
Fe(3) Fe(6) Fe(8) S(1) 7.68(7) . . .
Fe(3) Fe(6) Fe(8) S(7) 112.92(9) . . .
Fe(3) Fe(6) Fe(8) S(6) -149.33(9) . . .
Fe(3) Fe(6) Fe(8) S(9) -53.44(19) . . .
Fe(3) Fe(6) S(1) Fe(2) 57.74(7) . . .
Fe(3) Fe(6) S(1) Fe(4) -16.93(10) . . .
Fe(3) Fe(6) S(1) Fe(7) 116.29(7) . . .
Fe(3) Fe(6) S(1) Fe(8) -171.44(8) . . .
Fe(3) Fe(6) S(5) Fe(5) -157.44(8) . . .
Fe(3) Fe(6) S(5) Fe(7) -77.65(8) . . .
Fe(3) Fe(6) S(6) Fe(5) 150.36(17) . . .
Fe(3) Fe(6) S(6) Fe(8) 72.01(19) . . .
Fe(3) Fe(6) N(4) Si(7) -118.7(4) . . .
Fe(3) Fe(6) N(4) Si(8) 110.1(4) . . .
Fe(5) Fe(6) Fe(7) Fe(2) -175.73(5) . . .
Fe(5) Fe(6) Fe(7) Fe(8) 71.31(5) . . .
Fe(5) Fe(6) Fe(7) S(1) 139.61(7) . . .
Fe(5) Fe(6) Fe(7) S(5) -61.94(8) . . .
Fe(5) Fe(6) Fe(7) S(7) 34.40(7) . . .
Fe(5) Fe(6) Fe(7) N(2) -164.2(2) . . .
Fe(5) Fe(6) Fe(8) Fe(7) -72.60(5) . . .
Fe(5) Fe(6) Fe(8) S(1) -140.58(8) . . .
Fe(5) Fe(6) Fe(8) S(7) -35.34(8) . . .
Fe(5) Fe(6) Fe(8) S(6) 62.41(8) . . .
Fe(5) Fe(6) Fe(8) S(9) 158.30(18) . . .
Fe(5) Fe(6) S(1) Fe(2) -95.27(8) . . .
Fe(5) Fe(6) S(1) Fe(3) -153.01(7) . . .
Fe(5) Fe(6) S(1) Fe(4) -169.94(11) . . .
Fe(5) Fe(6) S(1) Fe(7) -36.71(6) . . .
Fe(5) Fe(6) S(1) Fe(8) 35.56(7) . . .
Fe(5) Fe(6) S(5) Fe(7) 79.79(7) . . .
Fe(5) Fe(6) S(6) Fe(8) -78.35(7) . . .
Fe(5) Fe(6) N(4) Fe(3) 147.0(3) . . .
Fe(5) Fe(6) N(4) Si(7) 28.3(6) . . .
Fe(5) Fe(6) N(4) Si(8) -103.0(4) . . .
Fe(7) Fe(6) Fe(8) Fe(5) 72.60(5) . . .
Fe(7) Fe(6) Fe(8) S(1) -67.98(7) . . .
Fe(7) Fe(6) Fe(8) S(7) 37.27(8) . . .
Fe(7) Fe(6) Fe(8) S(6) 135.01(8) . . .
Fe(7) Fe(6) Fe(8) S(9) -129.10(18) . . .
Fe(8) Fe(6) Fe(7) Fe(2) 112.96(5) . . .
Fe(8) Fe(6) Fe(7) S(1) 68.30(7) . . .
Fe(8) Fe(6) Fe(7) S(5) -133.25(9) . . .
Fe(8) Fe(6) Fe(7) S(7) -36.91(7) . . .
Fe(8) Fe(6) Fe(7) N(2) 124.5(2) . . .
Fe(7) Fe(6) S(1) Fe(2) -58.56(7) . . .
Fe(7) Fe(6) S(1) Fe(3) -116.29(7) . . .
Fe(7) Fe(6) S(1) Fe(4) -133.22(14) . . .
Fe(7) Fe(6) S(1) Fe(8) 72.27(6) . . .
S(1) Fe(6) Fe(7) Fe(2) 44.66(6) . . .
S(1) Fe(6) Fe(7) Fe(8) -68.30(7) . . .
S(1) Fe(6) Fe(7) S(5) 158.45(10) . . .
S(1) Fe(6) Fe(7) S(7) -105.21(9) . . .
S(1) Fe(6) Fe(7) N(2) 56.2(2) . . .
Fe(7) Fe(6) S(5) Fe(5) -79.79(7) . . .
S(5) Fe(6) Fe(7) Fe(2) -113.79(8) . . .
S(5) Fe(6) Fe(7) Fe(8) 133.25(9) . . .
S(5) Fe(6) Fe(7) S(1) -158.45(10) . . .
S(5) Fe(6) Fe(7) S(7) 96.34(10) . . .
S(5) Fe(6) Fe(7) N(2) -102.3(2) . . .
Fe(7) Fe(6) S(6) Fe(5) 40.19(7) . . .
Fe(7) Fe(6) S(6) Fe(8) -38.16(6) . . .
S(6) Fe(6) Fe(7) Fe(2) 148.84(7) . . .
S(6) Fe(6) Fe(7) Fe(8) 35.88(7) . . .
S(6) Fe(6) Fe(7) S(1) 104.18(9) . . .
S(6) Fe(6) Fe(7) S(5) -97.37(10) . . .
S(6) Fe(6) Fe(7) S(7) -1.03(9) . . .
S(6) Fe(6) Fe(7) N(2) 160.3(2) . . .
Fe(7) Fe(6) N(4) Fe(3) 22.5(3) . . .
Fe(7) Fe(6) N(4) Si(7) -96.1(3) . . .
Fe(7) Fe(6) N(4) Si(8) 132.6(2) . . .
N(4) Fe(6) Fe(7) Fe(2) -20.1(2) . . .
N(4) Fe(6) Fe(7) Fe(8) -133.0(2) . . .
N(4) Fe(6) Fe(7) S(1) -64.7(2) . . .
N(4) Fe(6) Fe(7) S(5) 93.7(3) . . .
N(4) Fe(6) Fe(7) S(7) -169.9(2) . . .
N(4) Fe(6) Fe(7) N(2) -8.6(4) . . .
Fe(8) Fe(6) S(1) Fe(2) -130.83(10) . . .
Fe(8) Fe(6) S(1) Fe(3) 171.44(8) . . .
Fe(8) Fe(6) S(1) Fe(4) 154.51(15) . . .
Fe(8) Fe(6) S(1) Fe(7) -72.27(6) . . .
S(1) Fe(6) Fe(8) Fe(5) 140.58(8) . . .
S(1) Fe(6) Fe(8) Fe(7) 67.98(7) . . .
S(1) Fe(6) Fe(8) S(7) 105.24(11) . . .
S(1) Fe(6) Fe(8) S(6) -157.01(10) . . .
S(1) Fe(6) Fe(8) S(9) -61.12(17) . . .
Fe(8) Fe(6) S(5) Fe(5) -40.44(9) . . .
Fe(8) Fe(6) S(5) Fe(7) 39.35(8) . . .
S(5) Fe(6) Fe(8) Fe(5) 35.86(8) . . .
S(5) Fe(6) Fe(8) Fe(7) -36.74(8) . . .
S(5) Fe(6) Fe(8) S(1) -104.72(10) . . .
S(5) Fe(6) Fe(8) S(7) 0.53(12) . . .
S(5) Fe(6) Fe(8) S(6) 98.27(10) . . .
S(5) Fe(6) Fe(8) S(9) -165.84(17) . . .
Fe(8) Fe(6) S(6) Fe(5) 78.35(7) . . .
S(6) Fe(6) Fe(8) Fe(5) -62.41(8) . . .
S(6) Fe(6) Fe(8) Fe(7) -135.01(8) . . .
S(6) Fe(6) Fe(8) S(1) 157.01(10) . . .
S(6) Fe(6) Fe(8) S(7) -97.75(10) . . .
S(6) Fe(6) Fe(8) S(9) 95.89(18) . . .
Fe(8) Fe(6) N(4) Fe(3) -73.3(3) . . .
Fe(8) Fe(6) N(4) Si(7) 168.01(17) . . .
Fe(8) Fe(6) N(4) Si(8) 36.8(5) . . .
N(4) Fe(6) Fe(8) Fe(5) -161.0(3) . . .
N(4) Fe(6) Fe(8) Fe(7) 126.4(3) . . .
N(4) Fe(6) Fe(8) S(1) 58.4(3) . . .
N(4) Fe(6) Fe(8) S(7) 163.6(3) . . .
N(4) Fe(6) Fe(8) S(6) -98.6(3) . . .
N(4) Fe(6) Fe(8) S(9) -2.7(3) . . .
S(1) Fe(6) S(5) Fe(5) -98.55(9) . . .
S(1) Fe(6) S(5) Fe(7) -18.76(8) . . .
S(5) Fe(6) S(1) Fe(2) -40.39(11) . . .
S(5) Fe(6) S(1) Fe(3) -98.12(8) . . .
S(5) Fe(6) S(1) Fe(4) -115.05(13) . . .
S(5) Fe(6) S(1) Fe(7) 18.17(8) . . .
S(5) Fe(6) S(1) Fe(8) 90.44(8) . . .
S(1) Fe(6) S(6) Fe(5) 98.43(9) . . .
S(1) Fe(6) S(6) Fe(8) 20.08(8) . . .
S(6) Fe(6) S(1) Fe(2) -150.33(9) . . .
S(6) Fe(6) S(1) Fe(3) 151.94(8) . . .
S(6) Fe(6) S(1) Fe(4) 135.01(12) . . .
S(6) Fe(6) S(1) Fe(7) -91.77(8) . . .
S(6) Fe(6) S(1) Fe(8) -19.50(8) . . .
S(1) Fe(6) N(4) Fe(3) -27.2(2) . . .
S(1) Fe(6) N(4) Si(7) -145.9(2) . . .
S(1) Fe(6) N(4) Si(8) 82.9(3) . . .
N(4) Fe(6) S(1) Fe(2) 82.1(2) . . .
N(4) Fe(6) S(1) Fe(3) 24.3(2) . . .
N(4) Fe(6) S(1) Fe(4) 7.4(2) . . .
N(4) Fe(6) S(1) Fe(7) 140.6(2) . . .
N(4) Fe(6) S(1) Fe(8) -147.1(2) . . .
S(5) Fe(6) S(6) Fe(5) -15.05(10) . . .
S(5) Fe(6) S(6) Fe(8) -93.40(9) . . .
S(6) Fe(6) S(5) Fe(5) 15.08(10) . . .
S(6) Fe(6) S(5) Fe(7) 94.87(9) . . .
S(5) Fe(6) N(4) Fe(3) 87.9(2) . . .
S(5) Fe(6) N(4) Si(7) -30.8(4) . . .
S(5) Fe(6) N(4) Si(8) -162.0(2) . . .
N(4) Fe(6) S(5) Fe(5) 151.5(2) . . .
N(4) Fe(6) S(5) Fe(7) -128.8(2) . . .
S(6) Fe(6) N(4) Fe(3) -144.61(13) . . .
S(6) Fe(6) N(4) Si(7) 96.7(3) . . .
S(6) Fe(6) N(4) Si(8) -34.5(4) . . .
N(4) Fe(6) S(6) Fe(5) -148.9(2) . . .
N(4) Fe(6) S(6) Fe(8) 132.8(2) . . .
Fe(2) Fe(7) Fe(8) Fe(5) -149.81(7) . . .
Fe(2) Fe(7) Fe(8) Fe(6) -78.16(6) . . .
Fe(2) Fe(7) Fe(8) S(1) -11.70(8) . . .
Fe(2) Fe(7) Fe(8) S(7) 147.83(10) . . .
Fe(2) Fe(7) Fe(8) S(6) -114.28(8) . . .
Fe(2) Fe(7) Fe(8) S(9) 55.02(14) . . .
Fe(2) Fe(7) S(1) Fe(3) -60.37(8) . . .
Fe(2) Fe(7) S(1) Fe(4) 9.78(11) . . .
Fe(2) Fe(7) S(1) Fe(6) -120.00(7) . . .
Fe(2) Fe(7) S(1) Fe(8) 166.41(9) . . .
Fe(2) Fe(7) S(5) Fe(5) 154.94(7) . . .
Fe(2) Fe(7) S(5) Fe(6) 75.58(8) . . .
Fe(2) Fe(7) S(7) Fe(5) -148.18(15) . . .
Fe(2) Fe(7) S(7) Fe(8) -70.18(18) . . .
Fe(2) Fe(7) N(2) Si(3) 108.6(3) . . .
Fe(2) Fe(7) N(2) Si(4) -109.7(3) . . .
Fe(6) Fe(7) Fe(8) Fe(5) -71.66(5) . . .
Fe(6) Fe(7) Fe(8) S(1) 66.46(7) . . .
Fe(6) Fe(7) Fe(8) S(7) -134.02(10) . . .
Fe(6) Fe(7) Fe(8) S(6) -36.13(7) . . .
Fe(6) Fe(7) Fe(8) S(9) 133.18(13) . . .
Fe(6) Fe(7) S(1) Fe(2) 120.00(7) . . .
Fe(6) Fe(7) S(1) Fe(3) 59.63(8) . . .
Fe(6) Fe(7) S(1) Fe(4) 129.78(15) . . .
Fe(6) Fe(7) S(1) Fe(8) -73.59(7) . . .
Fe(6) Fe(7) S(5) Fe(5) 79.36(7) . . .
Fe(6) Fe(7) S(7) Fe(5) -38.69(7) . . .
Fe(6) Fe(7) S(7) Fe(8) 39.31(7) . . .
Fe(6) Fe(7) N(2) Fe(2) -15.4(3) . . .
Fe(6) Fe(7) N(2) Si(3) 93.2(3) . . .
Fe(6) Fe(7) N(2) Si(4) -125.1(2) . . .
Fe(8) Fe(7) S(1) Fe(2) -166.41(9) . . .
Fe(8) Fe(7) S(1) Fe(3) 133.22(11) . . .
Fe(8) Fe(7) S(1) Fe(4) -156.63(16) . . .
Fe(8) Fe(7) S(1) Fe(6) 73.59(7) . . .
S(1) Fe(7) Fe(8) Fe(5) -138.11(8) . . .
S(1) Fe(7) Fe(8) Fe(6) -66.46(7) . . .
S(1) Fe(7) Fe(8) S(7) 159.53(11) . . .
S(1) Fe(7) Fe(8) S(6) -102.58(9) . . .
S(1) Fe(7) Fe(8) S(9) 66.72(14) . . .
Fe(8) Fe(7) S(5) Fe(5) 39.66(6) . . .
Fe(8) Fe(7) S(5) Fe(6) -39.70(6) . . .
S(5) Fe(7) Fe(8) Fe(5) -35.04(6) . . .
S(5) Fe(7) Fe(8) Fe(6) 36.61(7) . . .
S(5) Fe(7) Fe(8) S(1) 103.07(9) . . .
S(5) Fe(7) Fe(8) S(7) -97.40(10) . . .
S(5) Fe(7) Fe(8) S(6) 0.49(9) . . .
S(5) Fe(7) Fe(8) S(9) 169.79(13) . . .
Fe(8) Fe(7) S(7) Fe(5) -78.00(8) . . .
S(7) Fe(7) Fe(8) Fe(5) 62.36(8) . . .
S(7) Fe(7) Fe(8) Fe(6) 134.02(10) . . .
S(7) Fe(7) Fe(8) S(1) -159.53(11) . . .
S(7) Fe(7) Fe(8) S(6) 97.89(10) . . .
S(7) Fe(7) Fe(8) S(9) -92.81(15) . . .
Fe(8) Fe(7) N(2) Fe(2) 76.6(2) . . .
Fe(8) Fe(7) N(2) Si(3) -174.77(17) . . .
Fe(8) Fe(7) N(2) Si(4) -33.1(4) . . .
N(2) Fe(7) Fe(8) Fe(5) 159.1(2) . . .
N(2) Fe(7) Fe(8) Fe(6) -129.2(2) . . .
N(2) Fe(7) Fe(8) S(1) -62.7(2) . . .
N(2) Fe(7) Fe(8) S(7) 96.8(2) . . .
N(2) Fe(7) Fe(8) S(6) -165.3(2) . . .
N(2) Fe(7) Fe(8) S(9) 4.0(2) . . .
S(1) Fe(7) S(5) Fe(5) 97.77(8) . . .
S(1) Fe(7) S(5) Fe(6) 18.41(9) . . .
S(5) Fe(7) S(1) Fe(2) 102.03(9) . . .
S(5) Fe(7) S(1) Fe(3) 41.65(12) . . .
S(5) Fe(7) S(1) Fe(4) 111.81(15) . . .
S(5) Fe(7) S(1) Fe(6) -17.97(9) . . .
S(5) Fe(7) S(1) Fe(8) -91.57(9) . . .
S(1) Fe(7) S(7) Fe(5) -96.01(10) . . .
S(1) Fe(7) S(7) Fe(8) -18.01(10) . . .
S(7) Fe(7) S(1) Fe(2) -148.79(10) . . .
S(7) Fe(7) S(1) Fe(3) 150.84(10) . . .
S(7) Fe(7) S(1) Fe(4) -139.01(13) . . .
S(7) Fe(7) S(1) Fe(6) 91.21(10) . . .
S(7) Fe(7) S(1) Fe(8) 17.61(10) . . .
S(1) Fe(7) N(2) Fe(2) 28.21(18) . . .
S(1) Fe(7) N(2) Si(3) 136.8(2) . . .
S(1) Fe(7) N(2) Si(4) -81.5(2) . . .
N(2) Fe(7) S(1) Fe(2) -25.98(18) . . .
N(2) Fe(7) S(1) Fe(3) -86.35(19) . . .
N(2) Fe(7) S(1) Fe(4) -16.2(2) . . .
N(2) Fe(7) S(1) Fe(6) -145.98(18) . . .
N(2) Fe(7) S(1) Fe(8) 140.43(18) . . .
S(5) Fe(7) S(7) Fe(5) 16.24(9) . . .
S(5) Fe(7) S(7) Fe(8) 94.24(9) . . .
S(7) Fe(7) S(5) Fe(5) -16.35(9) . . .
S(7) Fe(7) S(5) Fe(6) -95.71(9) . . .
S(5) Fe(7) N(2) Fe(2) -86.5(2) . . .
S(5) Fe(7) N(2) Si(3) 22.1(4) . . .
S(5) Fe(7) N(2) Si(4) 163.7(2) . . .
N(2) Fe(7) S(5) Fe(5) -152.4(2) . . .
N(2) Fe(7) S(5) Fe(6) 128.2(2) . . .
S(7) Fe(7) N(2) Fe(2) 143.82(12) . . .
S(7) Fe(7) N(2) Si(3) -107.6(3) . . .
S(7) Fe(7) N(2) Si(4) 34.1(3) . . .
N(2) Fe(7) S(7) Fe(5) 155.3(2) . . .
N(2) Fe(7) S(7) Fe(8) -126.7(2) . . .
Fe(5) Fe(8) S(1) Fe(2) 56.53(16) . . .
Fe(5) Fe(8) S(1) Fe(3) -47.61(15) . . .
Fe(5) Fe(8) S(1) Fe(4) -175.8(2) . . .
Fe(5) Fe(8) S(1) Fe(6) -36.29(7) . . .
Fe(5) Fe(8) S(1) Fe(7) 38.74(8) . . .
Fe(5) Fe(8) S(7) Fe(7) -80.13(8) . . .
Fe(5) Fe(8) S(6) Fe(6) 80.00(7) . . .
Fe(5) Fe(8) S(9) C(32) 5.4(4) . . .
Fe(6) Fe(8) S(1) Fe(2) 92.83(13) . . .
Fe(6) Fe(8) S(1) Fe(3) -11.31(10) . . .
Fe(6) Fe(8) S(1) Fe(4) -139.5(2) . . .
Fe(6) Fe(8) S(1) Fe(7) 75.03(6) . . .
Fe(6) Fe(8) S(7) Fe(5) 39.78(8) . . .
Fe(6) Fe(8) S(7) Fe(7) -40.35(8) . . .
Fe(6) Fe(8) S(6) Fe(5) -80.00(7) . . .
Fe(6) Fe(8) S(9) C(32) -129.4(3) . . .
Fe(7) Fe(8) S(1) Fe(2) 17.80(11) . . .
Fe(7) Fe(8) S(1) Fe(3) -86.34(13) . . .
Fe(7) Fe(8) S(1) Fe(4) 145.4(2) . . .
Fe(7) Fe(8) S(1) Fe(6) -75.03(6) . . .
Fe(7) Fe(8) S(7) Fe(5) 80.13(8) . . .
Fe(7) Fe(8) S(6) Fe(5) -40.48(7) . . .
Fe(7) Fe(8) S(6) Fe(6) 39.52(6) . . .
Fe(7) Fe(8) S(9) C(32) 131.4(3) . . .
S(1) Fe(8) S(7) Fe(5) 98.36(9) . . .
S(1) Fe(8) S(7) Fe(7) 18.23(10) . . .
S(7) Fe(8) S(1) Fe(2) 0.04(14) . . .
S(7) Fe(8) S(1) Fe(3) -104.10(15) . . .
S(7) Fe(8) S(1) Fe(4) 127.7(2) . . .
S(7) Fe(8) S(1) Fe(6) -92.78(9) . . .
S(7) Fe(8) S(1) Fe(7) -17.75(9) . . .
S(1) Fe(8) S(6) Fe(5) -99.92(8) . . .
S(1) Fe(8) S(6) Fe(6) -19.93(8) . . .
S(6) Fe(8) S(1) Fe(2) 112.26(14) . . .
S(6) Fe(8) S(1) Fe(3) 8.12(16) . . .
S(6) Fe(8) S(1) Fe(4) -120.1(2) . . .
S(6) Fe(8) S(1) Fe(6) 19.44(8) . . .
S(6) Fe(8) S(1) Fe(7) 94.47(9) . . .
S(1) Fe(8) S(9) C(32) -177.0(3) . . .
S(9) Fe(8) S(1) Fe(2) -122.27(14) . . .
S(9) Fe(8) S(1) Fe(3) 133.59(14) . . .
S(9) Fe(8) S(1) Fe(4) 5.4(2) . . .
S(9) Fe(8) S(1) Fe(6) 144.90(10) . . .
S(9) Fe(8) S(1) Fe(7) -140.07(11) . . .
S(7) Fe(8) S(6) Fe(5) 16.31(9) . . .
S(7) Fe(8) S(6) Fe(6) 96.31(9) . . .
S(6) Fe(8) S(7) Fe(5) -16.23(9) . . .
S(6) Fe(8) S(7) Fe(7) -96.36(9) . . .
S(7) Fe(8) S(9) C(32) 65.4(3) . . .
S(9) Fe(8) S(7) Fe(5) -150.03(12) . . .
S(9) Fe(8) S(7) Fe(7) 129.84(12) . . .
S(6) Fe(8) S(9) C(32) -60.6(3) . . .
S(9) Fe(8) S(6) Fe(5) 148.01(10) . . .
S(9) Fe(8) S(6) Fe(6) -131.99(10) . . .
Fe(4) S(8) C(25) C(30) -6.6(9) . . .
Fe(4) S(8) C(25) C(26) 176.6(7) . . .
Fe(8) S(9) C(32) C(37) -5.6(9) . . .
Fe(8) S(9) C(32) C(33) 173.7(7) . . .
C(1) Si(1) N(1) Fe(1) 32.7(6) . . .
C(1) Si(1) N(1) Si(2) -164.4(5) . . .
C(2) Si(1) N(1) Fe(1) 149.9(5) . . .
C(2) Si(1) N(1) Si(2) -47.2(7) . . .
C(3) Si(1) N(1) Fe(1) -90.0(6) . . .
C(3) Si(1) N(1) Si(2) 72.9(7) . . .
C(4) Si(2) N(1) Fe(1) -52.9(5) . . .
C(4) Si(2) N(1) Si(1) 144.4(5) . . .
C(5) Si(2) N(1) Fe(1) -172.0(4) . . .
C(5) Si(2) N(1) Si(1) 25.3(7) . . .
C(6) Si(2) N(1) Fe(1) 69.0(5) . . .
C(6) Si(2) N(1) Si(1) -93.7(6) . . .
C(7) Si(3) N(2) Fe(2) 74.0(4) . . .
C(7) Si(3) N(2) Fe(7) -17.7(5) . . .
C(7) Si(3) N(2) Si(4) -157.5(4) . . .
C(8) Si(3) N(2) Fe(2) -168.2(3) . . .
C(8) Si(3) N(2) Fe(7) 100.1(4) . . .
C(8) Si(3) N(2) Si(4) -39.7(5) . . .
C(9) Si(3) N(2) Fe(2) -45.8(4) . . .
C(9) Si(3) N(2) Fe(7) -137.6(3) . . .
C(9) Si(3) N(2) Si(4) 82.7(4) . . .
C(10) Si(4) N(2) Fe(2) -40.1(4) . . .
C(10) Si(4) N(2) Fe(7) 50.2(4) . . .
C(10) Si(4) N(2) Si(3) -168.1(4) . . .
C(11) Si(4) N(2) Fe(2) -160.5(4) . . .
C(11) Si(4) N(2) Fe(7) -70.1(4) . . .
C(11) Si(4) N(2) Si(3) 71.6(5) . . .
C(12) Si(4) N(2) Fe(2) 79.7(4) . . .
C(12) Si(4) N(2) Fe(7) 170.1(3) . . .
C(12) Si(4) N(2) Si(3) -48.2(5) . . .
N(3) Si(5) C(13) C(67) -129(3) . . .
C(13) Si(5) N(3) Fe(5) -114.1(9) . . .
C(13) Si(5) N(3) Si(6) 73.3(9) . . .
N(3) Si(5) C(14) C(65) 143(4) . . .
C(14) Si(5) N(3) Fe(5) 111.7(13) . . .
C(14) Si(5) N(3) Si(6) -60.8(13) . . .
N(3) Si(5) C(15) C(66) -78(3) . . .
C(15) Si(5) N(3) Fe(5) 6.3(10) . . .
C(15) Si(5) N(3) Si(6) -166.2(9) . . .
N(3) Si(5) C(66) C(15) 107(3) . . .
C(66) Si(5) N(3) Fe(5) -8.5(9) . . .
C(66) Si(5) N(3) Si(6) 178.9(8) . . .
N(3) Si(5) C(67) C(13) 57(4) . . .
C(67) Si(5) N(3) Fe(5) -128.5(10) . . .
C(67) Si(5) N(3) Si(6) 59.0(12) . . .
N(3) Si(5) C(65) C(14) -42(4) . . .
C(65) Si(5) N(3) Fe(5) 125.4(12) . . .
C(65) Si(5) N(3) Si(6) -47.2(13) . . .
C(13) Si(5) C(14) C(65) 20(5) . . .
C(14) Si(5) C(13) C(67) -8(4) . . .
C(13) Si(5) C(15) C(66) 41(4) . . .
C(15) Si(5) C(13) C(67) 107(4) . . .
C(13) Si(5) C(66) C(15) -141(3) . . .
C(66) Si(5) C(13) C(67) 116(4) . . .
C(13) Si(5) C(65) C(14) -163(4) . . .
C(65) Si(5) C(13) C(67) -1(3) . . .
C(14) Si(5) C(15) C(66) 173(3) . . .
C(15) Si(5) C(14) C(65) -100(4) . . .
C(14) Si(5) C(66) C(15) -8(4) . . .
C(66) Si(5) C(14) C(65) -98(4) . . .
C(14) Si(5) C(67) C(13) 173(3) . . .
C(67) Si(5) C(14) C(65) 18(4) . . .
C(15) Si(5) C(67) C(13) -79(4) . . .
C(67) Si(5) C(15) C(66) 58(4) . . .
C(15) Si(5) C(65) C(14) 84(4) . . .
C(65) Si(5) C(15) C(66) 153(3) . . .
C(66) Si(5) C(67) C(13) -67(4) . . .
C(67) Si(5) C(66) C(15) -126(3) . . .
C(66) Si(5) C(65) C(14) 91(4) . . .
C(65) Si(5) C(66) C(15) -29(4) . . .
C(67) Si(5) C(65) C(14) -163(4) . . .
C(65) Si(5) C(67) C(13) 179(3) . . .
C(16) Si(6) N(3) Fe(5) 61.3(6) . . .
C(16) Si(6) N(3) Si(5) -126.0(6) . . .
C(17) Si(6) N(3) Fe(5) -60.5(6) . . .
C(17) Si(6) N(3) Si(5) 112.2(6) . . .
C(18) Si(6) N(3) Fe(5) 179.3(5) . . .
C(18) Si(6) N(3) Si(5) -8.0(8) . . .
C(19) Si(7) N(4) Fe(3) -139.5(4) . . .
C(19) Si(7) N(4) Fe(6) -46.9(4) . . .
C(19) Si(7) N(4) Si(8) 80.7(4) . . .
C(20) Si(7) N(4) Fe(3) 100.1(4) . . .
C(20) Si(7) N(4) Fe(6) -167.3(3) . . .
C(20) Si(7) N(4) Si(8) -39.7(5) . . .
C(21) Si(7) N(4) Fe(3) -18.5(5) . . .
C(21) Si(7) N(4) Fe(6) 74.1(4) . . .
C(21) Si(7) N(4) Si(8) -158.3(4) . . .
C(22) Si(8) N(4) Fe(3) 52.3(4) . . .
C(22) Si(8) N(4) Fe(6) -37.9(4) . . .
C(22) Si(8) N(4) Si(7) -164.8(4) . . .
C(23) Si(8) N(4) Fe(3) 170.3(4) . . .
C(23) Si(8) N(4) Fe(6) 80.2(4) . . .
C(23) Si(8) N(4) Si(7) -46.8(5) . . .
C(24) Si(8) N(4) Fe(3) -69.1(4) . . .
C(24) Si(8) N(4) Fe(6) -159.3(3) . . .
C(24) Si(8) N(4) Si(7) 73.7(5) . . .
C(61) O(2) C(64) C(63) -13(2) . . .
C(64) O(2) C(61) C(62) 6.5(19) . . .
C(59) O(1) C(60) C(57) -34(2) . . .
C(60) O(1) C(59) C(58) 26(2) . . .
C(119) O(118) C(122) C(121) -0(4) . . .
C(122) O(118) C(119) C(120) 0(4) . . .
C(39) N(5) C(41) C(42) -177.6(10) . . .
C(41) N(5) C(39) C(40) 178.5(11) . . .
C(39) N(5) C(43) C(44) 60.8(16) . . .
C(43) N(5) C(39) C(40) 59.4(14) . . .
C(39) N(5) C(45) C(46) -66.2(15) . . .
C(45) N(5) C(39) C(40) -55.1(14) . . .
C(41) N(5) C(43) C(44) -54.0(16) . . .
C(43) N(5) C(41) C(42) -61.2(13) . . .
C(41) N(5) C(45) C(46) 53.8(16) . . .
C(45) N(5) C(41) C(42) 59.1(14) . . .
C(43) N(5) C(45) C(46) 177.6(12) . . .
C(45) N(5) C(43) C(44) 179.4(12) . . .
C(48) N(6) C(50) C(52) -44(3) . . .
C(48) N(6) C(50) C(51) -58(2) . . .
C(50) N(6) C(48) C(49) -59(2) . . .
C(50) N(6) C(48) C(47) -70(2) . . .
C(48) N(6) C(50) C(52) 142(3) . 4_565 4_565
C(48) N(6) C(50) C(51) 128(2) . 4_565 4_565
C(50) N(6) C(48) C(49) 140(2) 4_565 . .
C(50) N(6) C(48) C(47) 128(2) 4_565 . .
C(48) N(6) C(47) C(49) -13(2) . . .
C(47) N(6) C(48) C(49) 11.8(17) . . .
C(48) N(6) C(47) C(48) -176.9(16) . 4_565 4_565
C(48) N(6) C(47) C(49) 170(2) . 4_565 4_565
C(47) N(6) C(48) C(49) 66(2) 4_565 . .
C(47) N(6) C(48) C(47) 54.1(18) 4_565 . .
C(48) N(6) C(51) C(50) 125.3(19) . . .
C(48) N(6) C(51) C(52) 111(2) . . .
C(51) N(6) C(48) C(49) -104(2) . . .
C(51) N(6) C(48) C(47) -115.8(17) . . .
C(48) N(6) C(51) C(50) -51.0(19) . 4_565 4_565
C(48) N(6) C(51) C(52) -65(2) . 4_565 4_565
C(51) N(6) C(48) C(49) -177.6(18) 4_565 . .
C(51) N(6) C(48) C(47) 170.5(16) 4_565 . .
C(48) N(6) C(50) C(52) 142(3) 4_565 . .
C(48) N(6) C(50) C(51) 128(2) 4_565 . .
C(50) N(6) C(48) C(49) 140(2) . 4_565 4_565
C(50) N(6) C(48) C(47) 128(2) . 4_565 4_565
C(48) N(6) C(50) C(52) -44(3) 4_565 4_565 4_565
C(48) N(6) C(50) C(51) -58(2) 4_565 4_565 4_565
C(50) N(6) C(48) C(49) -59(2) 4_565 4_565 4_565
C(50) N(6) C(48) C(47) -70(2) 4_565 4_565 4_565
C(48) N(6) C(47) C(48) -176.9(16) 4_565 . .
C(48) N(6) C(47) C(49) 170(2) 4_565 . .
C(47) N(6) C(48) C(49) 66(2) . 4_565 4_565
C(47) N(6) C(48) C(47) 54.1(19) . 4_565 4_565
C(48) N(6) C(47) C(49) -13(2) 4_565 4_565 4_565
C(47) N(6) C(48) C(49) 11.8(17) 4_565 4_565 4_565
C(48) N(6) C(51) C(50) -51.0(19) 4_565 . .
C(48) N(6) C(51) C(52) -65(2) 4_565 . .
C(51) N(6) C(48) C(49) -177.6(19) . 4_565 4_565
C(51) N(6) C(48) C(47) 170.5(16) . 4_565 4_565
C(48) N(6) C(51) C(50) 125.3(19) 4_565 4_565 4_565
C(48) N(6) C(51) C(52) 111(2) 4_565 4_565 4_565
C(51) N(6) C(48) C(49) -104(2) 4_565 4_565 4_565
C(51) N(6) C(48) C(47) -115.8(16) 4_565 4_565 4_565
C(50) N(6) C(50) C(52) 46(6) . 4_565 4_565
C(50) N(6) C(50) C(51) 32(5) . 4_565 4_565
C(50) N(6) C(50) C(52) 46(6) 4_565 . .
C(50) N(6) C(50) C(51) 32(5) 4_565 . .
C(50) N(6) C(47) C(48) 117.5(18) . . .
C(50) N(6) C(47) C(49) 104(2) . . .
C(47) N(6) C(50) C(52) -98(2) . . .
C(47) N(6) C(50) C(51) -111.7(17) . . .
C(50) N(6) C(47) C(48) -51.6(19) . 4_565 4_565
C(50) N(6) C(47) C(49) -65(2) . 4_565 4_565
C(47) N(6) C(50) C(52) -173(2) 4_565 . .
C(47) N(6) C(50) C(51) 172.7(16) 4_565 . .
C(50) N(6) C(51) C(52) -14(2) . . .
C(51) N(6) C(50) C(52) 14(2) . . .
C(50) N(6) C(51) C(50) -170.4(19) . 4_565 4_565
C(50) N(6) C(51) C(52) 175(2) . 4_565 4_565
C(51) N(6) C(50) C(52) 73(2) 4_565 . .
C(51) N(6) C(50) C(51) 58.7(18) 4_565 . .
C(50) N(6) C(47) C(48) -51.6(19) 4_565 . .
C(50) N(6) C(47) C(49) -65(2) 4_565 . .
C(47) N(6) C(50) C(52) -173(2) . 4_565 4_565
C(47) N(6) C(50) C(51) 172.7(16) . 4_565 4_565
C(50) N(6) C(47) C(48) 117.5(18) 4_565 4_565 4_565
C(50) N(6) C(47) C(49) 104(2) 4_565 4_565 4_565
C(47) N(6) C(50) C(52) -98(2) 4_565 4_565 4_565
C(47) N(6) C(50) C(51) -111.7(17) 4_565 4_565 4_565
C(50) N(6) C(51) C(50) -170.4(19) 4_565 . .
C(50) N(6) C(51) C(52) 175(2) 4_565 . .
C(51) N(6) C(50) C(52) 73(2) . 4_565 4_565
C(51) N(6) C(50) C(51) 58.7(18) . 4_565 4_565
C(50) N(6) C(51) C(52) -14(2) 4_565 4_565 4_565
C(51) N(6) C(50) C(52) 14(2) 4_565 4_565 4_565
C(47) N(6) C(47) C(48) -132.3(17) . 4_565 4_565
C(47) N(6) C(47) C(49) -146(2) . 4_565 4_565
C(47) N(6) C(47) C(48) -132.3(17) 4_565 . .
C(47) N(6) C(47) C(49) -146(2) 4_565 . .
C(47) N(6) C(51) C(50) 73.1(19) . . .
C(47) N(6) C(51) C(52) 59(2) . . .
C(51) N(6) C(47) C(48) 65.6(17) . . .
C(51) N(6) C(47) C(49) 52(2) . . .
C(47) N(6) C(51) C(50) -24(5) . 4_565 4_565
C(47) N(6) C(51) C(52) -38(5) . 4_565 4_565
C(51) N(6) C(47) C(48) -31(5) 4_565 . .
C(51) N(6) C(47) C(49) -45(5) 4_565 . .
C(47) N(6) C(51) C(50) -24(5) 4_565 . .
C(47) N(6) C(51) C(52) -38(5) 4_565 . .
C(51) N(6) C(47) C(48) -31(5) . 4_565 4_565
C(51) N(6) C(47) C(49) -45(5) . 4_565 4_565
C(47) N(6) C(51) C(50) 73.1(19) 4_565 4_565 4_565
C(47) N(6) C(51) C(52) 59(2) 4_565 4_565 4_565
C(51) N(6) C(47) C(48) 65.6(17) 4_565 4_565 4_565
C(51) N(6) C(47) C(49) 52(2) 4_565 4_565 4_565
C(51) N(6) C(51) C(50) -124.7(19) . 4_565 4_565
C(51) N(6) C(51) C(52) -139(2) . 4_565 4_565
C(51) N(6) C(51) C(50) -124.7(19) 4_565 . .
C(51) N(6) C(51) C(52) -139(2) 4_565 . .
C(53) N(7) C(53) C(54) 179.7(7) . 4_555 4_555
C(53) N(7) C(53) C(54) 179.7(6) 4_555 . .
C(53) N(7) C(55) C(56) 56.5(13) . . .
C(55) N(7) C(53) C(54) 58.0(12) . . .
C(53) N(7) C(55) C(56) -63.2(13) . 4_555 4_555
C(55) N(7) C(53) C(54) -59.0(12) 4_555 . .
C(53) N(7) C(55) C(56) -63.2(13) 4_555 . .
C(55) N(7) C(53) C(54) -59.0(12) . 4_555 4_555
C(53) N(7) C(55) C(56) 56.5(13) 4_555 4_555 4_555
C(55) N(7) C(53) C(54) 58.0(12) 4_555 4_555 4_555
C(55) N(7) C(55) C(56) 176.9(11) . 4_555 4_555
C(55) N(7) C(55) C(56) 176.9(11) 4_555 . .
S(8) C(25) C(30) C(29) -179.9(6) . . .
S(8) C(25) C(26) C(27) 179.6(7) . . .
C(30) C(25) C(26) C(27) 2.6(16) . . .
C(26) C(25) C(30) C(29) -3.1(15) . . .
C(25) C(30) C(29) C(28) 1.5(16) . . .
C(30) C(29) C(28) C(27) 0.7(14) . . .
C(30) C(29) C(28) C(31) -179.9(9) . . .
C(29) C(28) C(27) C(26) -1.2(18) . . .
C(31) C(28) C(27) C(26) 179.4(11) . . .
C(28) C(27) C(26) C(25) -0.4(15) . . .
S(9) C(32) C(37) C(36) 177.7(8) . . .
S(9) C(32) C(33) C(34) 179.8(7) . . .
C(37) C(32) C(33) C(34) -0.8(15) . . .
C(33) C(32) C(37) C(36) -1.7(15) . . .
C(32) C(37) C(36) C(35) 3.3(16) . . .
C(37) C(36) C(35) C(34) -2.2(16) . . .
C(37) C(36) C(35) C(38) -179.5(10) . . .
C(36) C(35) C(34) C(33) -0.2(14) . . .
C(38) C(35) C(34) C(33) 177.0(11) . . .
C(35) C(34) C(33) C(32) 1.8(19) . . .
N(6) C(48) C(49) C(47) -13.2(19) . . .
N(6) C(48) C(47) C(49) 167.0(19) . . .
C(49) C(48) C(47) N(6) -167.0(19) . . .
C(48) C(49) C(47) N(6) 12.7(19) . . .
N(6) C(50) C(52) C(51) -15(2) . . .
N(6) C(50) C(51) C(52) 166(2) . . .
C(52) C(50) C(51) N(6) -166(2) . . .
C(50) C(52) C(51) N(6) 14(2) . . .
C(58) C(57) C(60) O(1) 32(2) . . .
C(60) C(57) C(58) C(59) -17(2) . . .
C(57) C(58) C(59) O(1) -6(2) . . .
O(2) C(61) C(62) C(63) 2.3(17) . . .
C(61) C(62) C(63) C(64) -10.7(18) . . .
C(62) C(63) C(64) O(2) 15(2) . . .
O(118) C(119) C(120) C(121) -0(4) . . .
C(119) C(120) C(121) C(122) 0(4) . . .
C(120) C(121) C(122) O(118) 0(4) . . .
